data_1545005
loop_
_publ_author_name
'Kohn, Daniel R.'
'Movsisyan, Levon D.'
'Thompson, Amber L.'
'Anderson, Harry L.'

_publ_section_title
;
 Porphyrin-Polyyne [3]- and [5]Rotaxanes.
;
_journal_issue 2
_journal_name_full 'Organic letters'
_journal_page_first 348
_journal_page_last 351
_journal_paper_doi 10.1021/acs.orglett.6b03528
_journal_volume 19
_journal_year 2017
_chemical_absolute_configuration unk
_chemical_formula_moiety 'C301 H348 N8 O17 Zn1'
_chemical_formula_sum 'C301 H348 N8 O17 Zn'
_chemical_formula_weight 4415.49
_chemical_melting_point ?
_space_group_IT_number 7
_symmetry_cell_setting monoclinic
_symmetry_space_group_name_Hall 'P -2yc'
_symmetry_space_group_name_H-M 'P 1 c 1'
_atom_sites_solution_hydrogens difmap
_atom_sites_solution_primary other
_audit_creation_date 2016-11-14
_audit_creation_method CRYSTALS_ver_14.61_build_6019
_cell_angle_alpha 90
_cell_angle_beta 96.0619(14)
_cell_angle_gamma 90
_cell_formula_units_Z 4
_cell_length_a 31.7209(5)
_cell_length_b 19.3373(2)
_cell_length_c 50.4748(7)
_cell_measurement_reflns_used 60958
_cell_measurement_temperature 100
_cell_measurement_theta_max 22
_cell_measurement_theta_min 2
_cell_volume 30787.9(7)
_computing_cell_refinement
;
CrysAlisPro, Agilent Technologies,
Version 1.171.37.35 (release 13-08-2014 CrysAlis171 .NET)
(compiled Aug 13 2014,18:06:01)
;
_computing_data_collection
;
CrystalClear-SM Expert 2.0 r4 (Rigaku, 2009)
;
_computing_data_reduction
;
CrysAlisPro, Agilent Technologies,
Version 1.171.37.35 (release 13-08-2014 CrysAlis171 .NET)
(compiled Aug 13 2014,18:06:01)
;
_computing_molecular_graphics 'CAMERON (Watkin et al., 1996)'
_computing_publication_material 'CRYSTALS (Betteridge et al., 2003)'
_computing_structure_refinement 'CRYSTALS (Betteridge et al., 2003)'
_computing_structure_solution 'Superflip (Palatinus & Chapuis, 2007)'
_diffrn_ambient_temperature 100
_diffrn_detector CCD
_diffrn_measured_fraction_theta_full 0.992
_diffrn_measured_fraction_theta_max 0.918
_diffrn_measurement_device
;
CrystalLogic Kappa (3 circle)
;
_diffrn_measurement_device_type 'Rigaku Saturn724+ (2x2 bin mode)'
_diffrn_measurement_method \w
_diffrn_radiation_monochromator synchrotron
_diffrn_radiation_type synchrotron
_diffrn_radiation_wavelength 0.68890
_diffrn_reflns_av_R_equivalents 0.0699
_diffrn_reflns_av_sigmaI/netI 0.0700
_diffrn_reflns_limit_h_max 34
_diffrn_reflns_limit_h_min -35
_diffrn_reflns_limit_k_max 21
_diffrn_reflns_limit_k_min 0
_diffrn_reflns_limit_l_max 55
_diffrn_reflns_limit_l_min -55
_diffrn_reflns_number 246020
_diffrn_reflns_theta_full 21.246
_diffrn_reflns_theta_max 22.476
_diffrn_reflns_theta_min 1.547
_diffrn_standards_number 0
_exptl_absorpt_coefficient_mu 0.133
_exptl_absorpt_correction_T_max 1.00
_exptl_absorpt_correction_T_min 0.63
_exptl_absorpt_correction_type multi-scan
_exptl_absorpt_process_details
;
CrysAlisPro, Agilent Technologies,
Version 1.171.37.35 (release 13-08-2014 CrysAlis171 .NET)
(compiled Aug 13 2014,18:06:01)
Empirical absorption correction using spherical harmonics,
 implemented in SCALE3 ABSPACK scaling algorithm.
;
_exptl_crystal_colour clear_intense_red
_exptl_crystal_density_diffrn 0.953
_exptl_crystal_density_meas ?
_exptl_crystal_density_method 'not measured'
_exptl_crystal_description plate
_exptl_crystal_F_000 9504
_exptl_crystal_size_max 0.10
_exptl_crystal_size_mid 0.05
_exptl_crystal_size_min 0.02
_platon_squeeze_details
; 
The discrete Fourier transform of the void region were treated as 
contributions to the A and B parts of the calculated structure factors.
;
_refine_diff_density_max 0.88
_refine_diff_density_min -0.78
_refine_ls_extinction_method None
_refine_ls_goodness_of_fit_ref 1.0067
_refine_ls_hydrogen_treatment constr
_refine_ls_matrix_type full
_refine_ls_number_parameters 5933
_refine_ls_number_reflns 52640
_refine_ls_number_restraints 18794
_refine_ls_R_factor_all 0.1407
_refine_ls_R_factor_gt 0.1236
_refine_ls_shift/su_max 0.0165890
_refine_ls_shift/su_mean 0.0000485
_refine_ls_structure_factor_coef Fsqd
_refine_ls_weighting_details
;
 Method, part 1, Chebychev polynomial, (Watkin, 1994, Prince, 1982) 
 [weight] = 1.0/[A~0~*T~0~(x)+A~1~*T~1~(x) ... +A~n-1~]*T~n-1~(x)] 
 where A~i~ are the Chebychev coefficients listed below and x= Fcalc/Fmax 
 Method = Robust Weighting (Prince, 1982) 
 W = [weight] * [1-(deltaF/6*sigmaF)^2^]^2^ 
 A~i~ are: 
 0.664E+04 0.113E+05 0.710E+04 0.310E+04 771. 
;
_refine_ls_weighting_scheme calc
_refine_ls_wR_factor_all 0.3567
_refine_ls_wR_factor_gt 0.3163
_refine_ls_wR_factor_ref 0.3567
_reflns_limit_h_max 34
_reflns_limit_h_min -35
_reflns_limit_k_max 21
_reflns_limit_k_min 0
_reflns_limit_l_max 55
_reflns_limit_l_min -55
_reflns_number_gt 40509
_reflns_number_total 77776
_reflns_threshold_expression I>2.0\s(I)
_oxford_diffrn_Wilson_B_factor 3.90
_oxford_diffrn_Wilson_scale 1.26
_oxford_refine_ls_r_factor_ref 0.1407
_oxford_refine_ls_scale 1.616(6)
_oxford_reflns_number_all 52640
_oxford_reflns_threshold_expression_ref I>-3.0\s(I)
_oxford_structure_analysis_title DIA0244
_cod_data_source_file ol6b03528_si_002.cif
_cod_data_source_block Zn-P3Ra
_cod_depositor_comments
;
The following automatic conversions were performed:

'_chemical_melting_point' value 'not measured' was changed to '?' -
the value is undefined or not given.

'_atom_sites_solution_primary' value 'Other' changed to 'other'
according to
/usr/data/users/saulius/crontab/automatic-downloads/rss-feeds/ACS/lib/dictionaries/cif_core.dic
dictionary named 'cif_core.dic' version 2.4.2 from 2011-04-26.

'_exptl_crystal_density_meas' value 'not measured' was changed to '?'
- the value is perceived as not measured.

Automatic conversion script
Id: cif_fix_values 4268 2015-11-12 08:31:59Z antanas 

 Adding full bibliography for 1545005.cif.
;
_cod_original_sg_symbol_H-M 'P c '
_cod_original_formula_sum 'C301 H348 N8 O17 Zn1'
_cod_database_code 1545005
_platon_squeeze_void_probe_radius 1.20

loop_
_symmetry_equiv_pos_as_xyz
x,y,z
x,-y,z+1/2

loop_
_atom_site_label
_atom_site_type_symbol
_atom_site_fract_x
_atom_site_fract_y
_atom_site_fract_z
_atom_site_U_iso_or_equiv
_atom_site_occupancy
_atom_site_adp_type
_atom_site_refinement_flags_posn
_atom_site_refinement_flags_adp
_atom_site_refinement_flags_occupancy
_atom_site_disorder_assembly
_atom_site_disorder_group
Zn1 Zn 0.57191(5) 0.14946(8) 0.73846(3) 0.1245 1.0000 Uani . U . . .
N1 N 0.57371(18) 0.0999(4) 0.70291(13) 0.1405 1.0000 Uani D U . . .
N2 N 0.63665(14) 0.1469(4) 0.74396(13) 0.1263 1.0000 Uani D U . . .
N3 N 0.57238(18) 0.2263(4) 0.76746(13) 0.1304 1.0000 Uani D U . . .
N4 N 0.50957(15) 0.1803(4) 0.72636(15) 0.1378 1.0000 Uani D U . . .
O1 O 0.5599(3) 0.0663(5) 0.76333(17) 0.1353 1.0000 Uani D U . . .
C30 C 0.5920(4) 0.0144(7) 0.7674(3) 0.1583 1.0000 Uani D U . . .
C1 C 0.53918(18) 0.0789(4) 0.68657(13) 0.1397 1.0000 Uani D U . . .
C2 C 0.5523(2) 0.0316(6) 0.6671(2) 0.1637 1.0000 Uani D U . . .
C3 C 0.5945(2) 0.0241(6) 0.67209(17) 0.1530 1.0000 Uani D U . . .
C4 C 0.60783(17) 0.0646(4) 0.69516(12) 0.1381 1.0000 Uani D U . . .
C5 C 0.64796(15) 0.0661(3) 0.70846(11) 0.1379 1.0000 Uani D U . . .
C6 C 0.66203(13) 0.1059(4) 0.73027(13) 0.1204 1.0000 Uani D U . . .
C7 C 0.70492(15) 0.1089(4) 0.74288(15) 0.1232 1.0000 Uani D U . . .
C8 C 0.70449(18) 0.1484(5) 0.76484(17) 0.1406 1.0000 Uani D U . . .
C9 C 0.66211(15) 0.1745(4) 0.76506(14) 0.1208 1.0000 Uani D U . . .
C10 C 0.64823(19) 0.2179(5) 0.78401(16) 0.1296 1.0000 Uani D U . . .
C11 C 0.60766(17) 0.2444(4) 0.78493(15) 0.1244 1.0000 Uani D U . . .
C12 C 0.5954(2) 0.2944(5) 0.80372(17) 0.1403 1.0000 Uani D U . . .
C13 C 0.5525(2) 0.3034(5) 0.79868(16) 0.1528 1.0000 Uani D U . . .
C14 C 0.53854(16) 0.2635(3) 0.77517(11) 0.1278 1.0000 Uani D U . . .
C15 C 0.49772(16) 0.2663(3) 0.76067(13) 0.1502 1.0000 Uani D U . . .
C16 C 0.48380(13) 0.2234(4) 0.73917(15) 0.1456 1.0000 Uani D U . . .
C17 C 0.44168(16) 0.2211(5) 0.72582(19) 0.1501 1.0000 Uani D U . . .
C18 C 0.4424(2) 0.1777(6) 0.7048(2) 0.1615 1.0000 Uani D U . . .
C19 C 0.48456(18) 0.1511(5) 0.70538(18) 0.1469 1.0000 Uani D U . . .
C20 C 0.4985(2) 0.1028(5) 0.68787(17) 0.1462 1.0000 Uani D U . . .
C21 C 0.68348(17) 0.0353(3) 0.69356(11) 0.1342 1.0000 Uani D U . . .
C22 C 0.7026(2) -0.0259(3) 0.70294(12) 0.1850 1.0000 Uani D U . . .
C23 C 0.7360(2) -0.0514(3) 0.69014(13) 0.1928 1.0000 Uani D U . . .
C24 C 0.74864(19) -0.0172(3) 0.66807(12) 0.1771 1.0000 Uani D U . . .
C25 C 0.72979(18) 0.0449(3) 0.65946(10) 0.1550 1.0000 Uani D U . . .
C26 C 0.69665(19) 0.0718(3) 0.67220(12) 0.1430 1.0000 Uani D U . . .
C31 C 0.46474(18) 0.3012(3) 0.77660(12) 0.1461 1.0000 Uani D U . . .
C32 C 0.4608(2) 0.2780(3) 0.80229(13) 0.1699 1.0000 Uani D U . . .
C33 C 0.4312(2) 0.3101(3) 0.81658(11) 0.1788 1.0000 Uani D U . . .
C34 C 0.4068(2) 0.3643(3) 0.80526(11) 0.1779 1.0000 Uani D U . . .
C35 C 0.41146(19) 0.3871(3) 0.77962(11) 0.1615 1.0000 Uani D U . . .
C36 C 0.44042(18) 0.3550(3) 0.76480(11) 0.1503 1.0000 Uani D U . . .
C101 C 1.11661(14) 0.2095(3) 0.75399(12) 0.1205 1.0000 Uani D U . . .
N102 N 1.08416(15) 0.1640(3) 0.75093(11) 0.1177 1.0000 Uani D U . . .
C103 C 1.08483(14) 0.1016(2) 0.76328(10) 0.1192 1.0000 Uani D U . . .
C104 C 1.12186(18) 0.0823(3) 0.77877(14) 0.1405 1.0000 Uani D U . . .
C105 C 1.15452(17) 0.1255(3) 0.78133(14) 0.1665 1.0000 Uani D U . . .
C106 C 1.15491(16) 0.1907(3) 0.76995(14) 0.1472 1.0000 Uani D U . . .
C107 C 1.18718(17) 0.2396(4) 0.77158(15) 0.1641 1.0000 Uani D U . . .
C108 C 1.18377(17) 0.3000(3) 0.75979(15) 0.1595 1.0000 Uani D U . . .
C109 C 1.14734(16) 0.3224(3) 0.74440(13) 0.1377 1.0000 Uani D U . . .
C110 C 1.1399(2) 0.3841(3) 0.73077(15) 0.1672 1.0000 Uani D U . . .
C111 C 1.1040(2) 0.4007(3) 0.71622(15) 0.1572 1.0000 Uani D U . . .
C112 C 1.07073(17) 0.3535(2) 0.71367(12) 0.1305 1.0000 Uani D U . . .
N113 N 1.07697(16) 0.2912(3) 0.72580(12) 0.1236 1.0000 Uani D U . . .
C114 C 1.11305(15) 0.2740(3) 0.74124(13) 0.1259 1.0000 Uani D U . . .
C115 C 1.04691(14) 0.0614(2) 0.75968(10) 0.1242 1.0000 Uani D U . . .
C116 C 1.04331(16) -0.0018(3) 0.77118(13) 0.1364 1.0000 Uani D U . . .
C117 C 1.00797(18) -0.0383(3) 0.76853(13) 0.1202 1.0000 Uani D U . . .
C118 C 0.97121(16) -0.0143(3) 0.75409(14) 0.1495 1.0000 Uani D U . . .
C119 C 0.97447(17) 0.0498(3) 0.74315(15) 0.1751 1.0000 Uani D U . . .
C120 C 1.00985(18) 0.0857(3) 0.74606(14) 0.1653 1.0000 Uani D U . . .
O121 O 0.93263(16) -0.0532(3) 0.75130(13) 0.1622 1.0000 Uani D U . . .
C122 C 0.9421(3) -0.1253(3) 0.7540(8) 0.2048 0.2206(8) Uani D U P 1 1
C123 C 0.9007(3) -0.1673(4) 0.7497(6) 0.2488 0.2206(8) Uani D U P 1 1
O124 O 0.8969(14) -0.198(3) 0.7238(4) 0.2722 0.2206(8) Uani D U P 1 1
C125 C 0.8725(4) -0.2600(12) 0.7240(4) 0.2939 0.2206(8) Uani D U P 1 1
C126 C 0.8378(4) -0.260(2) 0.7002(4) 0.2996 0.2206(8) Uani D U P 1 1
O127 O 0.7988(4) -0.2355(5) 0.70887(18) 0.3201 1.0000 Uani D U . . .
C128 C 0.7668(4) -0.2336(3) 0.6867(2) 0.3158 1.0000 Uani D U . . .
C129 C 0.7606(4) -0.1585(3) 0.67685(14) 0.3044 1.0000 Uani D U . . .
O130 O 0.7571(2) -0.1139(3) 0.69910(12) 0.2656 1.0000 Uani D U . . .
C131 C 1.02986(17) 0.3656(3) 0.69916(10) 0.1361 1.0000 Uani D U . . .
C132 C 1.0238(2) 0.4108(3) 0.67796(15) 0.1862 1.0000 Uani D U . . .
C133 C 0.9860(2) 0.4218(4) 0.66417(13) 0.1865 1.0000 Uani D U . . .
C134 C 0.94955(19) 0.3895(3) 0.67048(12) 0.1517 1.0000 Uani D U . . .
C135 C 0.95519(18) 0.3460(4) 0.69289(12) 0.1537 1.0000 Uani D U . . .
C136 C 0.99299(19) 0.3340(3) 0.70576(13) 0.1543 1.0000 Uani D U . . .
O137 O 0.9088(2) 0.4029(3) 0.65641(13) 0.1699 1.0000 Uani D U . . .
C138 C 0.8785(2) 0.3557(5) 0.66512(15) 0.2265 1.0000 Uani D U . . .
C139 C 0.8377(2) 0.3579(4) 0.64564(19) 0.2219 1.0000 Uani D U . . .
O140 O 0.84004(17) 0.3066(5) 0.62542(15) 0.1711 1.0000 Uani D U . . .
C141 C 0.7988(2) 0.2958(3) 0.61170(18) 0.1615 1.0000 Uani D U . . .
C142 C 0.7956(3) 0.2215(4) 0.60065(12) 0.1788 1.0000 Uani D U . . .
O143 O 0.8029(3) 0.1733(3) 0.62213(12) 0.1399 1.0000 Uani D U . . .
C144 C 0.8020(3) 0.1045(3) 0.61175(15) 0.1972 1.0000 Uani D U . . .
C145 C 0.7837(2) 0.0551(4) 0.63156(16) 0.1763 1.0000 Uani D U . . .
O146 O 0.74201(18) 0.0773(4) 0.63598(10) 0.1715 1.0000 Uani D U . . .
C151 C 0.08774(15) 0.3236(3) 0.80270(13) 0.1272 1.0000 Uani D U . . .
N152 N 0.12152(17) 0.2995(3) 0.81831(13) 0.1428 1.0000 Uani D U . . .
C153 C 0.12262(17) 0.2361(3) 0.83017(11) 0.1316 1.0000 Uani D U . . .
C154 C 0.0871(2) 0.1945(3) 0.82566(15) 0.1733 1.0000 Uani D U . . .
C155 C 0.05373(19) 0.2175(3) 0.81035(15) 0.1461 1.0000 Uani D U . . .
C156 C 0.05073(17) 0.2816(3) 0.79816(14) 0.1512 1.0000 Uani D U . . .
C157 C 0.01773(17) 0.3097(4) 0.78204(14) 0.1479 1.0000 Uani D U . . .
C158 C 0.01941(17) 0.3699(4) 0.77046(13) 0.1576 1.0000 Uani D U . . .
C159 C 0.05342(16) 0.4145(3) 0.77467(12) 0.1294 1.0000 Uani D U . . .
C160 C 0.05818(18) 0.4804(3) 0.76469(13) 0.1350 1.0000 Uani D U . . .
C161 C 0.0929(2) 0.5185(3) 0.76890(13) 0.1367 1.0000 Uani D U . . .
C162 C 0.12688(16) 0.4938(3) 0.78524(9) 0.1214 1.0000 Uani D U . . .
N163 N 0.12370(15) 0.4294(3) 0.79577(11) 0.1225 1.0000 Uani D U . . .
C164 C 0.08875(15) 0.3894(3) 0.79127(12) 0.1234 1.0000 Uani D U . . .
C165 C 0.16155(19) 0.2160(3) 0.84498(11) 0.1603 1.0000 Uani D U . . .
C166 C 0.1678(2) 0.1515(3) 0.85607(15) 0.2363 1.0000 Uani D U . . .
C167 C 0.2042(3) 0.1316(3) 0.86888(16) 0.2746 1.0000 Uani D U . . .
C168 C 0.2396(2) 0.1735(4) 0.87130(15) 0.2637 1.0000 Uani D U . . .
C169 C 0.2336(2) 0.2380(4) 0.86003(15) 0.1784 1.0000 Uani D U . . .
C170 C 0.1969(2) 0.2573(3) 0.84727(14) 0.1546 1.0000 Uani D U . . .
O171 O 0.2791(3) 0.1526(4) 0.88535(15) 0.3086 1.0000 Uani D U . . .
C172 C 0.2810(3) 0.0788(4) 0.8865(4) 0.3751 1.0000 Uani D U . . .
C173 C 0.3272(4) 0.0550(6) 0.8858(6) 0.4207 1.0000 Uani D U . . .
O174 O 0.3539(3) 0.1142(9) 0.8843(4) 0.4265 1.0000 Uani D U . . .
C175 C 0.3718(8) 0.1330(10) 0.9105(3) 0.3644 1.0000 Uani D U . . .
C176 C 0.3804(8) 0.2114(9) 0.9115(2) 0.3675 1.0000 Uani D U . . .
O177 O 0.4015(4) 0.2313(11) 0.8890(4) 0.3716 1.0000 Uani D U . . .
C178 C 0.3712(5) 0.2355(15) 0.8659(2) 0.3641 1.0000 Uani D U . . .
C179 C 0.3831(3) 0.2957(13) 0.8481(3) 0.3259 1.0000 Uani D U . . .
O180 O 0.4265(2) 0.2893(4) 0.84331(11) 0.2264 1.0000 Uani D U . . .
C181 C 0.16645(16) 0.5285(2) 0.79074(10) 0.1163 1.0000 Uani D U . . .
C182 C 0.17087(18) 0.5988(3) 0.78763(14) 0.1271 1.0000 Uani D U . . .
C183 C 0.2078(2) 0.6311(2) 0.79202(15) 0.1517 1.0000 Uani D U . . .
C184 C 0.24500(18) 0.5965(3) 0.79990(14) 0.1377 1.0000 Uani D U . . .
C185 C 0.24079(18) 0.5257(3) 0.80242(15) 0.1402 1.0000 Uani D U . . .
C186 C 0.20376(19) 0.4941(2) 0.79808(14) 0.1243 1.0000 Uani D U . . .
O187 O 0.28504(19) 0.6308(3) 0.80439(14) 0.1834 1.0000 Uani D U . . .
C188 C 0.2804(2) 0.7013(4) 0.7961(3) 0.2271 1.0000 Uani D U . . .
C189 C 0.3244(3) 0.7350(4) 0.7965(3) 0.2841 1.0000 Uani D U . . .
O190 O 0.3520(3) 0.6900(7) 0.7838(2) 0.2988 1.0000 Uani D U . . .
C191 C 0.3295(4) 0.6609(9) 0.7604(4) 0.3226 1.0000 Uani D U . . .
C192 C 0.3611(6) 0.6410(5) 0.7406(3) 0.3336 1.0000 Uani D U . . .
O193 O 0.3840(5) 0.5805(5) 0.7499(2) 0.2661 1.0000 Uani D U . . .
C194 C 0.3731(3) 0.5243(4) 0.73207(15) 0.2291 1.0000 Uani D U . . .
C195 C 0.3968(3) 0.4587(4) 0.74252(13) 0.1720 1.0000 Uani D U . . .
O196 O 0.38515(18) 0.4419(3) 0.76835(13) 0.1733 1.0000 Uani D U . . .
C301 C 0.98043(14) -0.1096(2) 0.56844(8) 0.0738 1.0000 Uani D U . . .
C302 C 0.9614(3) -0.0871(5) 0.59243(17) 0.0778 1.0000 Uani . U . . .
C303 C 0.9434(3) -0.0717(5) 0.61137(19) 0.0785 1.0000 Uani . U . . .
C304 C 0.9222(3) -0.0557(5) 0.63309(18) 0.0824 1.0000 Uani . U . . .
C305 C 0.9060(3) -0.0423(5) 0.65213(18) 0.0814 1.0000 Uani . U . . .
C306 C 0.8844(3) -0.0247(5) 0.67338(18) 0.0859 1.0000 Uani . U . . .
C307 C 0.8679(3) -0.0127(5) 0.69307(18) 0.0852 1.0000 Uani . U . . .
C308 C 0.8503(3) 0.0078(5) 0.71536(19) 0.0855 1.0000 Uani . U . . .
C309 C 0.8374(3) 0.0279(5) 0.73565(19) 0.0842 1.0000 Uani . U . . .
C310 C 0.8276(3) 0.0525(5) 0.75975(18) 0.0888 1.0000 Uani . U . . .
C311 C 0.8195(3) 0.0764(4) 0.78041(18) 0.0750 1.0000 Uani . U . . .
C312 C 0.8105(3) 0.1058(5) 0.80296(18) 0.0744 1.0000 Uani . U . . .
C313 C 0.8032(3) 0.1356(5) 0.82253(18) 0.0773 1.0000 Uani . U . . .
C314 C 0.78926(13) 0.1694(3) 0.84726(8) 0.0696 1.0000 Uani D U . . .
C321 C 0.95159(11) -0.0862(3) 0.54355(8) 0.0706 1.0000 Uani D U . . .
C322 C 0.96902(12) -0.0625(5) 0.52133(11) 0.0816 1.0000 Uani D U . . .
C323 C 0.94352(13) -0.0380(4) 0.49905(9) 0.0909 1.0000 Uani D U . . .
C324 C 0.90024(14) -0.0372(5) 0.50013(10) 0.0877 1.0000 Uani D U . . .
C325 C 0.88176(12) -0.0567(4) 0.52259(9) 0.0794 1.0000 Uani D U . . .
C326 C 0.90802(14) -0.0839(4) 0.54390(10) 0.0726 1.0000 Uani D U . . .
C327 C 0.96410(16) -0.0131(4) 0.47467(10) 0.1418 1.0000 Uani D U . . .
C328 C 0.83388(14) -0.0525(4) 0.52421(11) 0.1055 1.0000 Uani D U . . .
C331 C 0.9934(3) 0.0469(6) 0.4820(2) 0.1951 1.0000 Uani D U . . .
C332 C 0.9894(3) -0.0704(7) 0.46384(17) 0.1772 1.0000 Uani D U . . .
C333 C 0.9306(2) 0.0102(7) 0.45297(14) 0.1616 1.0000 Uani D U . . .
C334 C 0.8121(3) -0.1153(6) 0.5117(2) 0.3093 1.0000 Uani D U . . .
C335 C 0.8157(2) 0.0105(6) 0.5098(2) 0.2768 1.0000 Uani D U . . .
C336 C 0.8246(2) -0.0483(7) 0.55277(15) 0.2286 1.0000 Uani D U . . .
C341 C 1.02424(13) -0.0747(2) 0.56825(12) 0.0739 1.0000 Uani D U . . .
C342 C 1.03212(18) -0.0112(3) 0.58043(17) 0.0941 1.0000 Uani D U . . .
C343 C 1.06989(17) 0.0247(3) 0.57815(13) 0.0968 1.0000 Uani D U . . .
C344 C 1.09843(18) -0.0041(3) 0.56230(16) 0.0961 1.0000 Uani D U . . .
C345 C 1.09281(15) -0.0688(2) 0.55092(12) 0.0902 1.0000 Uani D U . . .
C346 C 1.05503(16) -0.1039(2) 0.55417(13) 0.0756 1.0000 Uani D U . . .
C347 C 1.0766(2) 0.0961(3) 0.59098(17) 0.1355 1.0000 Uani D U . . .
C348 C 1.12420(15) -0.0999(3) 0.53306(11) 0.1023 1.0000 Uani D U . . .
C351 C 1.1113(4) 0.0935(6) 0.6136(2) 0.2797 1.0000 Uani D U . . .
C352 C 1.0887(5) 0.1480(4) 0.5709(3) 0.2586 1.0000 Uani D U . . .
C353 C 1.0367(3) 0.1204(4) 0.6016(3) 0.2640 1.0000 Uani D U . . .
C354 C 1.1651(2) -0.1192(5) 0.54941(18) 0.1282 1.0000 Uani D U . . .
C355 C 1.1340(3) -0.0487(5) 0.51213(17) 0.1480 1.0000 Uani D U . . .
C356 C 1.1058(2) -0.1642(5) 0.5193(2) 0.1569 1.0000 Uani D U . . .
C361 C 0.9851(2) -0.1891(2) 0.56945(7) 0.0768 1.0000 Uani D U . . .
C362 C 0.9943(3) -0.2228(2) 0.59366(7) 0.0841 1.0000 Uani D U . . .
C363 C 1.0020(2) -0.2941(2) 0.59485(7) 0.0867 1.0000 Uani D U . . .
C364 C 0.9993(3) -0.33018(19) 0.57113(9) 0.0883 1.0000 Uani D U . . .
C365 C 0.9918(2) -0.2982(2) 0.54663(7) 0.0836 1.0000 Uani D U . . .
C366 C 0.9831(2) -0.2270(2) 0.54626(7) 0.0740 1.0000 Uani D U . . .
C367 C 1.0108(2) -0.3298(3) 0.62208(9) 0.1264 1.0000 Uani D U . . .
C368 C 0.98995(16) -0.3383(2) 0.52027(9) 0.0926 1.0000 Uani D U . . .
C371 C 1.0066(4) -0.2789(4) 0.64430(11) 0.1823 1.0000 Uani D U . . .
C372 C 0.9798(4) -0.3880(5) 0.62450(18) 0.2117 1.0000 Uani D U . . .
C373 C 1.0551(3) -0.3591(7) 0.62546(17) 0.1800 1.0000 Uani D U . . .
C374 C 1.0030(3) -0.4129(3) 0.52534(11) 0.1026 1.0000 Uani D U . . .
C375 C 1.0194(3) -0.3063(4) 0.50215(14) 0.1177 1.0000 Uani D U . . .
C376 C 0.9457(2) -0.3374(5) 0.50624(17) 0.1418 1.0000 Uani D U . . .
C381 C 0.82886(12) 0.1892(3) 0.86627(7) 0.0727 1.0000 Uani D U . . .
C382 C 0.82587(15) 0.1983(4) 0.89326(9) 0.0799 1.0000 Uani D U . . .
C383 C 0.86035(15) 0.2232(4) 0.91043(9) 0.0958 1.0000 Uani D U . . .
C384 C 0.89803(16) 0.2360(5) 0.89967(11) 0.1067 1.0000 Uani D U . . .
C385 C 0.90276(14) 0.2256(4) 0.87303(11) 0.0936 1.0000 Uani D U . . .
C386 C 0.86702(16) 0.2037(4) 0.85624(9) 0.0829 1.0000 Uani D U . . .
C387 C 0.85479(18) 0.2375(3) 0.93983(10) 0.1133 1.0000 Uani D U . . .
C388 C 0.94431(16) 0.2408(4) 0.86118(13) 0.1279 1.0000 Uani D U . . .
C391 C 0.8097(2) 0.2222(6) 0.94537(12) 0.1380 1.0000 Uani D U . . .
C392 C 0.8644(4) 0.3122(5) 0.94658(19) 0.1760 1.0000 Uani D U . . .
C393 C 0.8844(3) 0.1927(6) 0.95778(15) 0.1518 1.0000 Uani D U . . .
C394 C 0.9654(3) 0.3039(6) 0.8740(2) 0.2153 1.0000 Uani D U . . .
C395 C 0.9743(3) 0.1807(6) 0.8657(3) 0.2475 1.0000 Uani D U . . .
C396 C 0.9360(2) 0.2535(9) 0.83161(17) 0.2643 1.0000 Uani D U . . .
C401 C 0.76194(11) 0.1149(2) 0.85988(11) 0.0624 1.0000 Uani D U . . .
C402 C 0.78084(10) 0.0642(3) 0.87633(12) 0.0621 1.0000 Uani D U . . .
C403 C 0.75671(11) 0.0145(2) 0.88803(11) 0.0687 1.0000 Uani D U . . .
C404 C 0.71304(13) 0.0173(3) 0.88235(14) 0.0731 1.0000 Uani D U . . .
C405 C 0.69296(11) 0.0656(3) 0.86513(11) 0.0687 1.0000 Uani D U . . .
C406 C 0.71827(13) 0.1137(3) 0.85358(12) 0.0645 1.0000 Uani D U . . .
C407 C 0.77883(12) -0.0382(2) 0.90738(9) 0.0770 1.0000 Uani D U . . .
C408 C 0.64490(13) 0.0652(3) 0.85721(14) 0.1063 1.0000 Uani D U . . .
C411 C 0.8058(2) -0.0020(4) 0.92949(13) 0.0974 1.0000 Uani D U . . .
C412 C 0.8070(2) -0.0852(3) 0.89305(16) 0.1002 1.0000 Uani D U . . .
C413 C 0.74669(17) -0.0820(3) 0.91950(13) 0.0772 1.0000 Uani D U . . .
C414 C 0.6341(3) 0.0207(7) 0.8331(2) 0.2894 1.0000 Uani D U . . .
C415 C 0.62213(18) 0.0372(7) 0.8796(2) 0.1850 1.0000 Uani D U . . .
C416 C 0.62915(19) 0.1371(5) 0.8509(3) 0.2846 1.0000 Uani D U . . .
C421 C 0.7665(2) 0.2376(2) 0.84011(8) 0.0690 1.0000 Uani D U . . .
C422 C 0.7443(2) 0.2712(3) 0.85854(9) 0.0695 1.0000 Uani D U . . .
C423 C 0.7258(2) 0.3361(2) 0.85305(9) 0.0800 1.0000 Uani D U . . .
C424 C 0.7291(2) 0.3643(3) 0.82846(11) 0.0844 1.0000 Uani D U . . .
C425 C 0.7517(2) 0.3330(2) 0.80963(9) 0.0767 1.0000 Uani D U . . .
C426 C 0.7693(2) 0.2681(2) 0.81567(9) 0.0682 1.0000 Uani D U . . .
C427 C 0.70370(16) 0.3734(2) 0.87450(9) 0.0927 1.0000 Uani D U . . .
C428 C 0.7556(2) 0.3652(3) 0.78234(9) 0.1055 1.0000 Uani D U . . .
C431 C 0.7014(3) 0.3272(3) 0.89832(14) 0.1173 1.0000 Uani D U . . .
C432 C 0.7277(3) 0.4382(3) 0.88352(16) 0.1198 1.0000 Uani D U . . .
C433 C 0.6593(2) 0.3936(5) 0.86378(16) 0.1341 1.0000 Uani D U . . .
C434 C 0.7781(4) 0.4336(4) 0.78541(17) 0.1896 1.0000 Uani D U . . .
C435 C 0.7126(3) 0.3768(6) 0.76763(15) 0.1728 1.0000 Uani D U . . .
C436 C 0.7803(3) 0.3186(4) 0.76594(13) 0.1581 1.0000 Uani D U . . .
C451 C 0.35835(18) 0.2268(3) 0.62770(13) 0.1208 1.0000 Uani D U . . .
C452 C 0.3496(3) 0.2482(6) 0.6549(2) 0.1007 1.0000 Uani . U . . .
C453 C 0.3414(4) 0.2623(6) 0.6774(3) 0.1111 1.0000 Uani . U . . .
C454 C 0.3320(3) 0.2798(6) 0.7014(3) 0.1085 1.0000 Uani . U . . .
C455 C 0.3233(3) 0.2935(6) 0.7227(3) 0.1029 1.0000 Uani . U . . .
C456 C 0.3134(3) 0.3109(5) 0.7478(3) 0.0951 1.0000 Uani . U . . .
C457 C 0.3039(3) 0.3258(6) 0.7696(3) 0.0988 1.0000 Uani . U . . .
C458 C 0.2981(3) 0.3435(6) 0.7955(3) 0.1036 1.0000 Uani . U . . .
C459 C 0.2889(3) 0.3640(6) 0.8161(3) 0.1023 1.0000 Uani . U . . .
C460 C 0.2826(3) 0.3868(5) 0.8400(3) 0.0970 1.0000 Uani . U . . .
C461 C 0.2769(4) 0.4062(6) 0.8617(3) 0.1083 1.0000 Uani . U . . .
C462 C 0.2751(5) 0.4345(6) 0.8876(3) 0.1262 1.0000 Uani . U . . .
C463 C 0.2713(5) 0.4589(7) 0.9104(3) 0.1373 1.0000 Uani . U . . .
C464 C 0.2647(2) 0.4858(3) 0.93618(14) 0.1573 1.0000 Uani D U . . .
C471 C 0.3171(2) 0.2307(3) 0.60950(16) 0.1426 1.0000 Uani D U . . .
C472 C 0.2939(3) 0.2917(4) 0.6074(2) 0.1657 1.0000 Uani D U . . .
C473 C 0.2560(3) 0.2965(4) 0.59055(19) 0.1722 1.0000 Uani D U . . .
C474 C 0.2427(2) 0.2387(4) 0.57590(19) 0.1511 1.0000 Uani D U . . .
C475 C 0.2669(2) 0.1792(3) 0.57569(15) 0.1386 1.0000 Uani D U . . .
C476 C 0.3039(2) 0.1754(3) 0.59341(18) 0.1275 1.0000 Uani D U . . .
C477 C 0.2296(3) 0.3630(4) 0.5902(2) 0.2075 1.0000 Uani D U . . .
C478 C 0.2530(2) 0.1165(3) 0.55839(14) 0.1416 1.0000 Uani D U . . .
C481 C 0.2439(5) 0.4072(7) 0.6141(3) 0.2746 1.0000 Uani D U . . .
C482 C 0.2344(6) 0.4041(7) 0.5655(3) 0.2948 1.0000 Uani D U . . .
C483 C 0.1834(3) 0.3460(7) 0.5908(5) 0.3381 1.0000 Uani D U . . .
C484 C 0.2882(3) 0.0938(5) 0.54253(18) 0.1406 1.0000 Uani D U . . .
C485 C 0.2149(3) 0.1340(5) 0.5393(2) 0.1964 1.0000 Uani D U . . .
C486 C 0.2418(4) 0.0569(5) 0.5755(2) 0.1856 1.0000 Uani D U . . .
C491 C 0.3939(2) 0.2731(5) 0.62013(11) 0.1399 1.0000 Uani D U . . .
C492 C 0.4289(3) 0.2862(8) 0.63825(13) 0.1728 1.0000 Uani D U . . .
C493 C 0.4639(3) 0.3218(7) 0.63082(16) 0.1940 1.0000 Uani D U . . .
C494 C 0.4621(3) 0.3458(9) 0.60479(19) 0.2128 1.0000 Uani D U . . .
C495 C 0.4279(3) 0.3334(7) 0.58605(14) 0.2082 1.0000 Uani D U . . .
C496 C 0.3931(3) 0.2990(7) 0.59442(15) 0.1618 1.0000 Uani D U . . .
C497 C 0.5032(2) 0.3305(6) 0.65084(19) 0.2041 1.0000 Uani D U . . .
C498 C 0.4265(4) 0.3583(8) 0.55714(15) 0.2721 1.0000 Uani D U . . .
C501 C 0.5282(4) 0.2640(8) 0.6535(3) 0.2311 1.0000 Uani D U . . .
C502 C 0.5314(4) 0.3865(9) 0.6419(3) 0.3321 1.0000 Uani D U . . .
C503 C 0.4906(4) 0.3497(9) 0.6778(2) 0.2171 1.0000 Uani D U . . .
C504 C 0.4354(7) 0.2994(11) 0.5391(3) 0.3783 1.0000 Uani D U . . .
C505 C 0.3835(5) 0.3873(12) 0.5478(3) 0.3667 1.0000 Uani D U . . .
C506 C 0.4591(6) 0.4140(11) 0.5548(2) 0.4073 1.0000 Uani D U . . .
C511 C 0.3767(3) 0.1537(4) 0.6297(2) 0.1466 1.0000 Uani D U . . .
C512 C 0.3602(4) 0.1045(4) 0.6458(2) 0.1517 1.0000 Uani D U . . .
C513 C 0.3756(3) 0.0369(3) 0.64710(18) 0.1545 1.0000 Uani D U . . .
C514 C 0.4063(4) 0.0191(3) 0.6305(2) 0.1551 1.0000 Uani D U . . .
C515 C 0.4237(3) 0.0668(3) 0.61421(17) 0.1458 1.0000 Uani D U . . .
C516 C 0.4096(3) 0.1350(3) 0.61487(19) 0.1387 1.0000 Uani D U . . .
C517 C 0.3570(3) -0.0155(4) 0.66554(16) 0.1652 1.0000 Uani D U . . .
C518 C 0.4563(2) 0.0467(4) 0.59515(13) 0.1581 1.0000 Uani D U . . .
C521 C 0.3439(6) 0.0202(5) 0.6900(2) 0.2807 1.0000 Uani D U . . .
C522 C 0.3188(4) -0.0504(7) 0.6514(3) 0.2289 1.0000 Uani D U . . .
C523 C 0.3893(4) -0.0700(6) 0.6743(3) 0.2999 1.0000 Uani D U . . .
C524 C 0.4719(4) -0.0257(5) 0.6008(3) 0.1909 1.0000 Uani D U . . .
C525 C 0.4937(3) 0.0949(6) 0.5984(2) 0.1920 1.0000 Uani D U . . .
C526 C 0.4367(4) 0.0502(8) 0.56657(16) 0.2237 1.0000 Uani D U . . .
C531 C 0.3042(2) 0.4694(6) 0.95475(14) 0.1874 1.0000 Uani D U . . .
C532 C 0.3008(3) 0.4464(8) 0.98041(17) 0.2100 1.0000 Uani D U . . .
C533 C 0.3365(3) 0.4320(5) 0.99779(15) 0.2439 1.0000 Uani D U . . .
C534 C 0.3755(3) 0.4391(8) 0.98835(19) 0.2525 1.0000 Uani D U . . .
C535 C 0.3803(2) 0.4652(6) 0.96339(18) 0.2500 1.0000 Uani D U . . .
C536 C 0.3438(2) 0.4809(8) 0.94683(17) 0.1938 1.0000 Uani D U . . .
C537 C 0.3313(4) 0.4029(7) 1.02551(16) 0.3015 1.0000 Uani D U . . .
C538 C 0.4235(3) 0.4719(6) 0.9529(2) 0.2832 1.0000 Uani D U . . .
C541 C 0.3086(8) 0.4540(12) 1.0414(2) 0.3898 1.0000 Uani D U . . .
C542 C 0.3741(5) 0.3879(11) 1.0404(2) 0.3071 1.0000 Uani D U . . .
C543 C 0.3060(7) 0.3367(10) 1.0233(3) 0.3397 1.0000 Uani D U . . .
C544 C 0.4558(4) 0.4278(11) 0.9689(3) 0.3712 1.0000 Uani D U . . .
C545 C 0.4384(4) 0.5458(8) 0.9545(4) 0.3294 1.0000 Uani D U . . .
C546 C 0.4209(4) 0.4491(8) 0.9242(3) 0.3806 1.0000 Uani D U . . .
C551 C 0.2281(3) 0.4512(3) 0.94811(17) 0.1861 1.0000 Uani D U . . .
C552 C 0.2264(4) 0.3799(3) 0.9500(3) 0.2066 1.0000 Uani D U . . .
C553 C 0.1935(4) 0.3472(4) 0.9615(2) 0.2501 1.0000 Uani D U . . .
C554 C 0.1651(4) 0.3883(4) 0.9731(3) 0.2451 1.0000 Uani D U . . .
C555 C 0.1653(3) 0.4598(4) 0.9713(2) 0.1920 1.0000 Uani D U . . .
C556 C 0.1981(3) 0.4906(3) 0.9594(2) 0.1670 1.0000 Uani D U . . .
C557 C 0.1880(5) 0.2685(4) 0.9588(3) 0.3009 1.0000 Uani D U . . .
C558 C 0.1325(3) 0.5052(5) 0.98313(19) 0.2137 1.0000 Uani D U . . .
C561 C 0.1988(9) 0.2448(7) 0.9319(5) 0.4178 1.0000 Uani D U . . .
C562 C 0.2167(8) 0.2317(7) 0.9799(5) 0.3784 1.0000 Uani D U . . .
C563 C 0.1429(6) 0.2482(6) 0.9617(6) 0.3608 1.0000 Uani D U . . .
C564 C 0.0982(4) 0.4612(7) 0.9930(4) 0.3052 1.0000 Uani D U . . .
C565 C 0.1122(5) 0.5546(9) 0.9624(3) 0.2926 1.0000 Uani D U . . .
C566 C 0.1531(4) 0.5467(9) 1.0062(3) 0.2409 1.0000 Uani D U . . .
C571 C 0.2578(3) 0.5637(3) 0.93333(13) 0.1192 1.0000 Uani D U . . .
C572 C 0.2759(3) 0.6085(3) 0.95264(14) 0.1226 1.0000 Uani D U . . .
C573 C 0.2665(3) 0.6794(3) 0.95178(13) 0.1250 1.0000 Uani D U . . .
C574 C 0.2405(3) 0.7037(3) 0.93022(15) 0.1159 1.0000 Uani D U . . .
C575 C 0.2225(2) 0.6607(3) 0.91008(12) 0.1148 1.0000 Uani D U . . .
C576 C 0.2317(3) 0.5901(3) 0.91206(13) 0.1121 1.0000 Uani D U . . .
C577 C 0.2867(3) 0.7271(3) 0.97388(13) 0.1563 1.0000 Uani D U . . .
C578 C 0.19187(18) 0.6874(3) 0.88683(12) 0.1272 1.0000 Uani D U . . .
C581 C 0.3342(3) 0.7259(7) 0.9747(3) 0.1877 1.0000 Uani D U . . .
C582 C 0.2748(5) 0.7042(7) 1.00062(15) 0.2003 1.0000 Uani D U . . .
C583 C 0.2717(5) 0.8004(4) 0.9691(2) 0.2054 1.0000 Uani D U . . .
C584 C 0.1493(2) 0.6526(5) 0.8867(2) 0.1669 1.0000 Uani D U . . .
C585 C 0.1857(3) 0.7643(4) 0.88919(17) 0.1440 1.0000 Uani D U . . .
C586 C 0.2090(3) 0.6728(6) 0.86066(14) 0.1459 1.0000 Uani D U . . .
Zn2 Zn 0.07947(5) 0.76165(7) 0.76316(3) 0.1057 1.0000 Uani . U . . .
N5 N 0.07123(18) 0.6820(3) 0.73571(13) 0.1156 1.0000 Uani D U . . .
N6 N 0.02204(14) 0.7317(3) 0.77624(12) 0.1000 1.0000 Uani D U . . .
N7 N 0.09298(19) 0.8169(4) 0.79787(13) 0.1134 1.0000 Uani D U . . .
N8 N 0.14108(14) 0.7705(3) 0.75609(12) 0.1055 1.0000 Uani D U . . .
O2 O 0.0557(3) 0.8402(5) 0.73733(16) 0.1298 1.0000 Uani D U . . .
C80 C 0.0815(4) 0.8920(9) 0.7268(5) 0.2157 1.0000 Uani D U . . .
C51 C 0.10027(19) 0.6626(4) 0.71860(14) 0.1154 1.0000 Uani D U . . .
C52 C 0.0816(2) 0.6111(4) 0.70039(14) 0.1126 1.0000 Uani D U . . .
C53 C 0.0418(2) 0.5989(5) 0.70684(15) 0.1201 1.0000 Uani D U . . .
C54 C 0.03562(17) 0.6419(3) 0.72939(12) 0.1142 1.0000 Uani D U . . .
C55 C -0.00003(14) 0.6411(3) 0.74383(10) 0.1111 1.0000 Uani D U . . .
C56 C -0.00751(13) 0.6869(3) 0.76409(12) 0.1095 1.0000 Uani D U . . .
C57 C -0.04544(17) 0.6904(4) 0.77719(16) 0.1107 1.0000 Uani D U . . .
C58 C -0.0385(2) 0.7372(5) 0.79720(17) 0.1172 1.0000 Uani D U . . .
C59 C 0.00402(17) 0.7615(4) 0.79719(14) 0.1071 1.0000 Uani D U . . .
C60 C 0.0246(2) 0.8078(5) 0.81541(15) 0.1077 1.0000 Uani D U . . .
C61 C 0.06524(19) 0.8335(5) 0.81589(14) 0.1145 1.0000 Uani D U . . .
C62 C 0.0847(2) 0.8829(5) 0.83462(15) 0.1148 1.0000 Uani D U . . .
C63 C 0.1238(2) 0.8957(5) 0.82776(17) 0.1263 1.0000 Uani D U . . .
C64 C 0.12876(17) 0.8556(4) 0.80434(13) 0.1114 1.0000 Uani D U . . .
C65 C 0.16413(14) 0.8541(3) 0.79076(11) 0.1054 1.0000 Uani D U . . .
C66 C 0.17082(14) 0.8134(4) 0.76910(13) 0.1117 1.0000 Uani D U . . .
C67 C 0.20864(18) 0.8121(5) 0.75574(18) 0.1274 1.0000 Uani D U . . .
C68 C 0.2020(2) 0.7669(5) 0.73543(17) 0.1200 1.0000 Uani D U . . .
C69 C 0.15962(16) 0.7407(4) 0.73555(13) 0.1066 1.0000 Uani D U . . .
C70 C 0.1409(2) 0.6904(5) 0.71872(16) 0.1166 1.0000 Uani D U . . .
C71 C -0.03888(16) 0.6070(3) 0.72816(10) 0.1191 1.0000 Uani D U . . .
C72 C -0.05324(17) 0.6331(3) 0.70319(10) 0.1187 1.0000 Uani D U . . .
C73 C -0.08737(18) 0.6006(3) 0.68880(10) 0.1317 1.0000 Uani D U . . .
C74 C -0.10555(17) 0.5425(3) 0.69917(10) 0.1400 1.0000 Uani D U . . .
C75 C -0.09102(16) 0.5176(2) 0.72431(9) 0.1480 1.0000 Uani D U . . .
C76 C -0.05776(17) 0.5508(3) 0.73941(9) 0.1325 1.0000 Uani D U . . .
C81 C 0.20413(17) 0.8872(3) 0.80543(12) 0.1260 1.0000 Uani D U . . .
C82 C 0.2185(2) 0.9495(3) 0.79600(13) 0.1704 1.0000 Uani D U . . .
C83 C 0.2548(2) 0.9788(3) 0.80931(15) 0.1956 1.0000 Uani D U . . .
C84 C 0.27595(18) 0.9454(3) 0.83120(14) 0.1827 1.0000 Uani D U . . .
C85 C 0.26135(18) 0.8825(3) 0.84004(13) 0.1860 1.0000 Uani D U . . .
C86 C 0.22486(18) 0.8529(3) 0.82721(12) 0.1450 1.0000 Uani D U . . .
C201 C -0.42575(17) 0.5578(3) 0.69864(14) 0.1537 1.0000 Uani D U . . .
N202 N -0.39822(18) 0.5919(3) 0.68435(14) 0.1545 1.0000 Uani D U . . .
C203 C -0.40401(18) 0.6595(3) 0.67609(11) 0.1752 1.0000 Uani D U . . .
C204 C -0.4406(2) 0.6927(3) 0.68168(16) 0.2146 1.0000 Uani D U . . .
C205 C -0.4679(2) 0.6598(4) 0.69562(15) 0.1964 1.0000 Uani D U . . .
C206 C -0.46307(19) 0.5925(4) 0.70520(15) 0.1752 1.0000 Uani D U . . .
C207 C -0.48942(19) 0.5545(4) 0.72014(14) 0.1765 1.0000 Uani D U . . .
C208 C -0.4818(2) 0.4906(4) 0.72791(15) 0.1778 1.0000 Uani D U . . .
C209 C -0.44595(19) 0.4535(3) 0.72267(14) 0.1696 1.0000 Uani D U . . .
C210 C -0.4340(2) 0.3864(4) 0.73026(14) 0.1769 1.0000 Uani D U . . .
C211 C -0.3992(2) 0.3544(3) 0.72400(14) 0.1698 1.0000 Uani D U . . .
C212 C -0.37218(17) 0.3882(3) 0.70875(9) 0.1393 1.0000 Uani D U . . .
N213 N -0.38221(17) 0.4555(3) 0.70091(12) 0.1296 1.0000 Uani D U . . .
C214 C -0.41722(17) 0.4888(3) 0.70736(13) 0.1477 1.0000 Uani D U . . .
C215 C -0.37289(19) 0.6884(3) 0.66077(11) 0.1720 1.0000 Uani D U . . .
C216 C -0.3768(2) 0.7535(3) 0.64964(16) 0.2254 1.0000 Uani D U . . .
C217 C -0.3485(3) 0.7805(3) 0.63517(15) 0.2385 1.0000 Uani D U . . .
C218 C -0.3125(2) 0.7453(4) 0.62994(11) 0.2374 1.0000 Uani D U . . .
C219 C -0.3084(2) 0.6798(4) 0.64107(15) 0.1928 1.0000 Uani D U . . .
C220 C -0.3371(2) 0.6535(3) 0.65567(15) 0.1656 1.0000 Uani D U . . .
O221 O -0.2848(2) 0.7705(5) 0.61152(9) 0.3138 1.0000 Uani D U . . .
C222 C -0.2418(2) 0.7627(3) 0.62273(15) 0.2943 1.0000 Uani D U . . .
C223 C -0.2163(2) 0.8275(3) 0.6165(2) 0.2680 1.0000 Uani D U . . .
O224 O -0.1812(2) 0.8076(5) 0.60257(18) 0.2086 1.0000 Uani D U . . .
C225 C -0.1440(2) 0.8017(4) 0.6210(3) 0.2669 1.0000 Uani D U . . .
C226 C -0.13117(19) 0.7250(5) 0.6240(4) 0.2702 1.0000 Uani D U . . .
O227 O -0.1683(2) 0.6836(5) 0.6254(3) 0.2952 1.0000 Uani D U . . .
C228 C -0.1569(3) 0.6121(5) 0.62532(14) 0.2652 1.0000 Uani D U . . .
C229 C -0.1414(3) 0.5891(5) 0.65391(15) 0.2092 1.0000 Uani D U . . .
O230 O -0.10328(18) 0.6252(3) 0.66295(9) 0.1519 1.0000 Uani D U . . .
C231 C -0.33323(16) 0.3604(2) 0.70150(9) 0.1311 1.0000 Uani D U . . .
C232 C -0.3237(2) 0.2901(3) 0.70310(13) 0.1376 1.0000 Uani D U . . .
C233 C -0.2868(2) 0.2644(2) 0.69810(14) 0.1392 1.0000 Uani D U . . .
C234 C -0.25421(18) 0.3058(2) 0.69121(13) 0.1282 1.0000 Uani D U . . .
C235 C -0.26350(19) 0.3761(3) 0.68971(13) 0.1229 1.0000 Uani D U . . .
C236 C -0.30046(18) 0.4013(2) 0.69531(13) 0.1284 1.0000 Uani D U . . .
O237 O -0.21440(19) 0.2783(3) 0.68528(12) 0.1423 1.0000 Uani D U . . .
C238 C -0.2102(2) 0.2086(3) 0.6946(3) 0.2026 1.0000 Uani D U . . .
C239 C -0.1647(2) 0.1832(3) 0.69267(17) 0.2473 1.0000 Uani D U . . .
O240 O -0.1352(3) 0.2325(3) 0.7051(2) 0.2264 1.0000 Uani D U . . .
C241 C -0.1086(3) 0.1996(4) 0.7260(2) 0.2688 1.0000 Uani D U . . .
C242 C -0.1053(7) 0.2456(4) 0.75103(19) 0.2793 1.0000 Uani D U . . .
O243 O -0.0929(5) 0.3139(4) 0.7442(2) 0.2442 1.0000 Uani D U . . .
C244 C -0.1034(3) 0.3614(3) 0.76425(18) 0.2666 1.0000 Uani D U . . .
C245 C -0.0874(2) 0.4341(3) 0.75792(14) 0.2511 1.0000 Uani D U . . .
O246 O -0.11291(17) 0.4615(3) 0.73529(12) 0.1996 1.0000 Uani D U . . .
C251 C 0.60542(19) 0.6884(4) 0.74818(15) 0.2030 1.0000 Uani D U . . .
N252 N 0.5738(2) 0.7341(4) 0.74922(15) 0.2002 1.0000 Uani D U . . .
C253 C 0.57318(19) 0.7973(3) 0.73744(13) 0.2023 1.0000 Uani D U . . .
C254 C 0.6075(2) 0.8158(4) 0.72402(16) 0.2248 1.0000 Uani D U . . .
C255 C 0.6392(2) 0.7716(5) 0.72304(16) 0.2471 1.0000 Uani D U . . .
C256 C 0.6413(2) 0.7067(4) 0.73457(16) 0.2290 1.0000 Uani D U . . .
C257 C 0.6724(2) 0.6568(5) 0.73427(17) 0.2554 1.0000 Uani D U . . .
C258 C 0.6708(2) 0.5968(5) 0.74592(18) 0.2809 1.0000 Uani D U . . .
C259 C 0.6374(2) 0.5758(4) 0.75976(17) 0.2503 1.0000 Uani D U . . .
C260 C 0.6319(3) 0.5144(4) 0.77271(18) 0.2665 1.0000 Uani D U . . .
C261 C 0.5988(3) 0.4989(3) 0.78555(17) 0.2420 1.0000 Uani D U . . .
C262 C 0.5666(2) 0.5467(3) 0.78636(14) 0.2067 1.0000 Uani D U . . .
N263 N 0.5705(2) 0.6080(3) 0.77397(15) 0.1915 1.0000 Uani D U . . .
C264 C 0.6039(2) 0.6245(4) 0.76078(16) 0.2182 1.0000 Uani D U . . .
C265 C 0.5370(2) 0.8401(3) 0.74007(11) 0.1910 1.0000 Uani D U . . .
C266 C 0.5307(2) 0.9019(4) 0.72723(15) 0.1844 1.0000 Uani D U . . .
C267 C 0.4971(3) 0.9410(3) 0.72923(16) 0.1779 1.0000 Uani D U . . .
C268 C 0.4655(2) 0.9221(3) 0.74456(15) 0.2274 1.0000 Uani D U . . .
C269 C 0.4711(2) 0.8590(4) 0.75672(16) 0.2349 1.0000 Uani D U . . .
C270 C 0.5047(2) 0.8205(3) 0.75448(16) 0.2277 1.0000 Uani D U . . .
O271 O 0.4286(2) 0.9636(4) 0.74645(17) 0.2777 1.0000 Uani D U . . .
C272 C 0.4408(4) 1.0345(3) 0.7500(4) 0.3098 1.0000 Uani D U . . .
C273 C 0.4050(3) 1.0750(5) 0.7614(4) 0.3092 1.0000 Uani D U . . .
O274 O 0.4223(5) 1.1154(7) 0.7836(2) 0.3891 1.0000 Uani D U . . .
C275 C 0.4046(3) 1.1834(5) 0.7817(3) 0.4061 1.0000 Uani D U . . .
C276 C 0.3704(3) 1.1900(11) 0.8011(4) 0.4086 1.0000 Uani D U . . .
O277 O 0.3337(5) 1.1513(8) 0.7911(3) 0.4074 1.0000 Uani D U . . .
C278 C 0.3023(4) 1.1561(3) 0.8094(3) 0.3646 1.0000 Uani D U . . .
C279 C 0.2942(4) 1.0839(3) 0.8207(2) 0.3241 1.0000 Uani D U . . .
O280 O 0.2708(2) 1.0431(3) 0.80057(18) 0.2722 1.0000 Uani D U . . .
C281 C 0.5291(2) 0.5363(3) 0.79913(12) 0.1996 1.0000 Uani D U . . .
C282 C 0.5285(2) 0.4981(4) 0.82198(15) 0.2277 1.0000 Uani D U . . .
C283 C 0.4942(3) 0.4903(4) 0.83450(14) 0.2135 1.0000 Uani D U . . .
C284 C 0.4559(3) 0.5213(4) 0.82563(14) 0.2147 1.0000 Uani D U . . .
C285 C 0.4566(2) 0.5614(4) 0.80305(15) 0.1991 1.0000 Uani D U . . .
C286 C 0.4910(2) 0.5684(4) 0.79070(14) 0.2145 1.0000 Uani D U . . .
O287 O 0.4191(3) 0.5151(4) 0.83953(16) 0.2471 1.0000 Uani D U . . .
C288 C 0.4271(3) 0.5463(9) 0.8653(2) 0.3258 1.0000 Uani D U . . .
C289 C 0.3850(4) 0.5554(6) 0.8775(2) 0.3414 1.0000 Uani D U . . .
O290 O 0.3599(4) 0.6071(6) 0.86297(18) 0.2383 1.0000 Uani D U . . .
C291 C 0.3259(3) 0.6274(4) 0.8777(3) 0.2552 1.0000 Uani D U . . .
C292 C 0.3395(5) 0.6905(5) 0.89517(18) 0.2417 1.0000 Uani D U . . .
O293 O 0.3325(3) 0.7523(4) 0.87976(15) 0.2293 1.0000 Uani D U . . .
C294 C 0.3384(5) 0.8112(5) 0.8969(3) 0.2834 1.0000 Uani D U . . .
C295 C 0.3129(2) 0.8727(4) 0.88415(18) 0.3064 1.0000 Uani D U . . .
O296 O 0.2843(2) 0.8487(4) 0.86228(12) 0.2286 1.0000 Uani D U . . .
C601 C -0.09819(13) 0.7028(2) 0.87032(8) 0.0717 1.0000 Uani D U . . .
C602 C -0.1189(3) 0.6901(4) 0.84275(17) 0.0720 1.0000 Uani . U . . .
C603 C -0.1348(3) 0.6774(4) 0.82082(18) 0.0747 1.0000 Uani . U . . .
C604 C -0.1544(3) 0.6571(5) 0.79731(17) 0.0734 1.0000 Uani . U . . .
C605 C -0.1692(3) 0.6388(5) 0.77522(19) 0.0873 1.0000 Uani . U . . .
C606 C -0.1890(3) 0.6154(5) 0.75246(18) 0.0817 1.0000 Uani . U . . .
C607 C -0.2039(3) 0.5939(5) 0.72982(17) 0.0794 1.0000 Uani . U . . .
C608 C -0.2170(3) 0.5707(5) 0.70644(19) 0.0823 1.0000 Uani . U . . .
C609 C -0.2304(3) 0.5503(5) 0.6839(2) 0.0857 1.0000 Uani . U . . .
C610 C -0.2415(3) 0.5278(5) 0.65871(18) 0.0787 1.0000 Uani . U . . .
C611 C -0.2477(3) 0.5058(4) 0.63594(19) 0.0783 1.0000 Uani . U . . .
C612 C -0.2580(3) 0.4816(5) 0.61119(19) 0.0873 1.0000 Uani . U . . .
C613 C -0.2658(3) 0.4614(5) 0.58888(18) 0.0849 1.0000 Uani . U . . .
C614 C -0.27816(15) 0.4361(2) 0.56052(9) 0.0782 1.0000 Uani D U . . .
C621 C -0.06846(13) 0.7664(2) 0.87170(11) 0.0769 1.0000 Uani D U . . .
C622 C -0.03003(17) 0.7645(2) 0.88687(13) 0.0777 1.0000 Uani D U . . .
C623 C -0.00605(14) 0.8247(2) 0.89238(11) 0.0826 1.0000 Uani D U . . .
C624 C -0.01971(18) 0.8847(2) 0.87926(17) 0.0956 1.0000 Uani D U . . .
C625 C -0.05747(14) 0.88876(19) 0.86308(12) 0.0825 1.0000 Uani D U . . .
C626 C -0.08208(17) 0.8286(2) 0.85960(15) 0.0829 1.0000 Uani D U . . .
C627 C 0.03532(14) 0.8209(3) 0.91073(10) 0.1051 1.0000 Uani D U . . .
C628 C -0.07440(15) 0.9571(2) 0.85052(10) 0.0936 1.0000 Uani D U . . .
C631 C 0.0658(2) 0.7720(4) 0.89958(17) 0.1120 1.0000 Uani D U . . .
C632 C 0.0558(2) 0.8914(3) 0.91366(18) 0.1437 1.0000 Uani D U . . .
C633 C 0.0271(2) 0.7958(5) 0.93787(13) 0.1395 1.0000 Uani D U . . .
C634 C -0.0835(3) 1.0077(3) 0.87188(15) 0.1010 1.0000 Uani D U . . .
C635 C -0.0423(2) 0.9889(4) 0.83423(17) 0.1319 1.0000 Uani D U . . .
C636 C -0.1149(2) 0.9447(3) 0.83252(16) 0.1151 1.0000 Uani D U . . .
C641 C -0.0703(2) 0.6372(3) 0.87608(9) 0.0690 1.0000 Uani D U . . .
C642 C -0.0434(2) 0.6153(3) 0.85799(9) 0.0682 1.0000 Uani D U . . .
C643 C -0.01698(19) 0.5584(3) 0.86321(9) 0.0735 1.0000 Uani D U . . .
C644 C -0.0179(2) 0.5248(3) 0.88757(11) 0.0801 1.0000 Uani D U . . .
C645 C -0.04445(19) 0.5449(3) 0.90615(9) 0.0855 1.0000 Uani D U . . .
C646 C -0.0714(2) 0.6010(3) 0.89980(11) 0.0805 1.0000 Uani D U . . .
C647 C 0.0112(2) 0.5343(3) 0.84220(11) 0.1067 1.0000 Uani D U . . .
C648 C -0.0433(2) 0.5112(3) 0.93366(9) 0.1061 1.0000 Uani D U . . .
C651 C -0.0150(4) 0.5205(7) 0.81615(14) 0.1954 1.0000 Uani D U . . .
C652 C 0.0435(3) 0.5888(5) 0.8377(3) 0.1779 1.0000 Uani D U . . .
C653 C 0.0343(4) 0.4687(5) 0.85110(17) 0.1722 1.0000 Uani D U . . .
C654 C -0.0157(3) 0.4479(4) 0.93513(13) 0.1465 1.0000 Uani D U . . .
C655 C -0.0872(3) 0.4902(7) 0.9392(2) 0.2033 1.0000 Uani D U . . .
C656 C -0.0259(5) 0.5610(4) 0.95507(13) 0.1818 1.0000 Uani D U . . .
C661 C -0.13075(12) 0.7149(4) 0.89020(8) 0.0761 1.0000 Uani D U . . .
C662 C -0.17308(14) 0.7010(4) 0.88314(8) 0.0743 1.0000 Uani D U . . .
C663 C -0.20304(12) 0.7085(3) 0.90145(8) 0.0778 1.0000 Uani D U . . .
C664 C -0.18850(14) 0.7272(4) 0.92730(9) 0.0802 1.0000 Uani D U . . .
C665 C -0.14643(13) 0.7413(4) 0.93525(8) 0.0864 1.0000 Uani D U . . .
C666 C -0.11762(12) 0.7355(4) 0.91622(9) 0.0794 1.0000 Uani D U . . .
C667 C -0.24984(13) 0.6945(2) 0.89260(9) 0.0935 1.0000 Uani D U . . .
C668 C -0.13043(15) 0.7602(3) 0.96398(8) 0.0951 1.0000 Uani D U . . .
C671 C -0.2657(2) 0.7422(4) 0.86999(15) 0.1026 1.0000 Uani D U . . .
C672 C -0.27613(16) 0.7063(4) 0.91537(13) 0.1233 1.0000 Uani D U . . .
C673 C -0.2561(2) 0.6209(3) 0.88324(17) 0.1083 1.0000 Uani D U . . .
C674 C -0.1429(3) 0.7051(4) 0.98293(13) 0.1309 1.0000 Uani D U . . .
C675 C -0.08281(19) 0.7668(5) 0.96718(10) 0.1260 1.0000 Uani D U . . .
C676 C -0.1492(2) 0.8282(3) 0.97159(15) 0.1026 1.0000 Uani D U . . .
C681 C -0.2884(2) 0.3588(2) 0.56071(10) 0.0730 1.0000 Uani D U . . .
C682 C -0.3092(2) 0.3308(2) 0.58088(10) 0.0710 1.0000 Uani D U . . .
C683 C -0.3211(2) 0.2615(2) 0.58055(10) 0.0795 1.0000 Uani D U . . .
C684 C -0.3094(3) 0.2206(2) 0.56004(14) 0.0870 1.0000 Uani D U . . .
C685 C -0.2866(2) 0.2458(2) 0.54031(10) 0.0800 1.0000 Uani D U . . .
C686 C -0.2756(3) 0.3158(3) 0.54129(12) 0.0863 1.0000 Uani D U . . .
C687 C -0.3462(2) 0.2334(3) 0.60247(10) 0.1037 1.0000 Uani D U . . .
C688 C -0.27072(19) 0.1993(2) 0.51895(11) 0.1079 1.0000 Uani D U . . .
C691 C -0.3511(4) 0.1561(4) 0.60001(17) 0.1692 1.0000 Uani D U . . .
C692 C -0.3896(3) 0.2654(6) 0.6005(2) 0.1719 1.0000 Uani D U . . .
C693 C -0.3238(4) 0.2497(6) 0.62950(13) 0.1623 1.0000 Uani D U . . .
C694 C -0.2812(4) 0.2306(4) 0.49175(12) 0.1497 1.0000 Uani D U . . .
C695 C -0.2911(4) 0.1291(4) 0.51921(19) 0.1618 1.0000 Uani D U . . .
C696 C -0.2234(2) 0.1904(5) 0.5239(2) 0.1387 1.0000 Uani D U . . .
C701 C -0.31754(18) 0.4767(2) 0.54929(14) 0.0916 1.0000 Uani D U . . .
C702 C -0.3203(3) 0.5468(3) 0.55384(19) 0.1202 1.0000 Uani D U . . .
C703 C -0.3533(2) 0.5860(3) 0.54132(19) 0.1509 1.0000 Uani D U . . .
C704 C -0.3849(3) 0.5517(4) 0.5259(3) 0.2141 1.0000 Uani D U . . .
C705 C -0.3826(3) 0.4825(4) 0.5201(3) 0.2013 1.0000 Uani D U . . .
C706 C -0.3492(3) 0.4448(3) 0.5330(3) 0.1473 1.0000 Uani D U . . .
C707 C -0.3508(3) 0.6648(3) 0.5427(2) 0.2084 1.0000 Uani D U . . .
C708 C -0.4160(4) 0.4457(5) 0.5009(3) 0.2703 1.0000 Uani D U . . .
C711 C -0.3151(5) 0.6910(6) 0.5278(5) 0.3140 1.0000 Uani D U . . .
C712 C -0.3431(7) 0.6885(5) 0.5712(3) 0.2737 1.0000 Uani D U . . .
C713 C -0.3914(4) 0.6962(4) 0.5304(4) 0.2600 1.0000 Uani D U . . .
C714 C -0.4487(5) 0.4120(10) 0.5161(5) 0.3339 1.0000 Uani D U . . .
C715 C -0.4380(7) 0.4966(7) 0.4815(4) 0.4263 1.0000 Uani D U . . .
C716 C -0.3955(6) 0.3908(10) 0.4855(4) 0.3747 1.0000 Uani D U . . .
C721 C -0.24157(13) 0.4528(4) 0.54404(9) 0.0861 1.0000 Uani D U . . .
C722 C -0.24973(15) 0.4742(5) 0.51798(10) 0.0964 1.0000 Uani D U . . .
C723 C -0.21716(17) 0.4823(4) 0.50174(9) 0.1074 1.0000 Uani D U . . .
C724 C -0.17606(17) 0.4718(5) 0.51305(12) 0.1102 1.0000 Uani D U . . .
C725 C -0.16654(14) 0.4498(5) 0.53895(11) 0.1070 1.0000 Uani D U . . .
C726 C -0.19999(16) 0.4407(5) 0.55438(10) 0.1006 1.0000 Uani D U . . .
C727 C -0.2276(2) 0.5072(5) 0.47302(10) 0.1499 1.0000 Uani D U . . .
C728 C -0.12102(15) 0.4361(4) 0.55118(12) 0.1249 1.0000 Uani D U . . .
C731 C -0.2634(4) 0.4655(8) 0.45913(15) 0.2734 1.0000 Uani D U . . .
C732 C -0.2405(5) 0.5819(6) 0.4726(2) 0.2237 1.0000 Uani D U . . .
C733 C -0.1895(3) 0.4998(9) 0.45777(15) 0.2525 1.0000 Uani D U . . .
C734 C -0.1164(3) 0.3626(5) 0.5608(2) 0.1434 1.0000 Uani D U . . .
C735 C -0.1096(3) 0.4834(6) 0.5744(2) 0.1929 1.0000 Uani D U . . .
C736 C -0.09013(19) 0.4482(7) 0.53077(18) 0.1719 1.0000 Uani D U . . .
C751 C 0.51754(17) 1.0320(3) 0.93942(11) 0.1024 1.0000 Uani D U . . .
C752 C 0.4955(4) 1.0197(6) 0.9125(2) 0.1009 1.0000 Uani . U . . .
C753 C 0.4710(4) 1.0090(6) 0.8930(3) 0.1118 1.0000 Uani . U . . .
C754 C 0.4430(4) 0.9873(7) 0.8695(3) 0.1224 1.0000 Uani . U . . .
C755 C 0.4253(5) 0.9742(8) 0.8510(3) 0.1310 1.0000 Uani . U . . .
C756 C 0.3989(4) 0.9537(7) 0.8279(3) 0.1176 1.0000 Uani . U . . .
C757 C 0.3792(4) 0.9376(6) 0.8080(3) 0.1077 1.0000 Uani . U . . .
C758 C 0.3561(4) 0.9163(7) 0.7847(3) 0.1250 1.0000 Uani . U . . .
C759 C 0.3376(4) 0.8882(7) 0.7643(3) 0.1121 1.0000 Uani . U . . .
C760 C 0.3219(4) 0.8618(7) 0.7422(3) 0.1166 1.0000 Uani . U . . .
C761 C 0.3098(5) 0.8323(7) 0.7222(3) 0.1250 1.0000 Uani . U . . .
C762 C 0.2970(5) 0.7937(7) 0.6993(3) 0.1323 1.0000 Uani . U . . .
C763 C 0.2892(4) 0.7611(6) 0.6782(3) 0.1143 1.0000 Uani . U . . .
C764 C 0.28415(16) 0.7252(3) 0.65301(12) 0.1146 1.0000 Uani D U . . .
C771 C 0.55010(15) 1.0889(3) 0.93588(14) 0.1159 1.0000 Uani D U . . .
C772 C 0.59103(18) 1.0840(3) 0.94866(18) 0.1137 1.0000 Uani D U . . .
C773 C 0.61984(16) 1.1385(3) 0.94787(17) 0.1343 1.0000 Uani D U . . .
C774 C 0.6053(2) 1.1992(4) 0.9356(3) 0.1544 1.0000 Uani D U . . .
C775 C 0.56479(19) 1.2059(3) 0.9227(2) 0.1658 1.0000 Uani D U . . .
C776 C 0.53819(18) 1.1481(4) 0.92194(19) 0.1367 1.0000 Uani D U . . .
C777 C 0.66498(18) 1.1310(4) 0.96200(16) 0.1521 1.0000 Uani D U . . .
C778 C 0.5496(2) 1.2718(4) 0.9079(3) 0.2107 1.0000 Uani D U . . .
C781 C 0.6638(4) 1.1247(9) 0.99165(18) 0.2308 1.0000 Uani D U . . .
C782 C 0.6861(3) 1.0674(7) 0.9523(3) 0.2662 1.0000 Uani D U . . .
C783 C 0.6914(2) 1.1931(7) 0.9566(3) 0.2848 1.0000 Uani D U . . .
C784 C 0.5865(3) 1.3181(6) 0.9041(4) 0.3534 1.0000 Uani D U . . .
C785 C 0.5274(6) 1.2543(7) 0.8809(3) 0.3361 1.0000 Uani D U . . .
C786 C 0.5192(5) 1.3108(6) 0.9233(4) 0.3262 1.0000 Uani D U . . .
C791 C 0.5392(3) 0.9648(3) 0.94871(10) 0.1073 1.0000 Uani D U . . .
C792 C 0.5578(3) 0.9233(3) 0.93094(10) 0.1057 1.0000 Uani D U . . .
C793 C 0.5765(2) 0.8607(3) 0.93885(11) 0.1104 1.0000 Uani D U . . .
C794 C 0.5771(3) 0.8424(4) 0.96525(14) 0.1396 1.0000 Uani D U . . .
C795 C 0.5591(3) 0.8829(4) 0.98368(11) 0.1575 1.0000 Uani D U . . .
C796 C 0.5385(4) 0.9427(4) 0.97462(12) 0.1466 1.0000 Uani D U . . .
C797 C 0.59906(19) 0.8184(3) 0.91895(12) 0.1252 1.0000 Uani D U . . .
C798 C 0.5579(3) 0.8607(5) 1.01264(12) 0.1755 1.0000 Uani D U . . .
C801 C 0.5728(3) 0.8160(6) 0.89229(17) 0.1894 1.0000 Uani D U . . .
C802 C 0.6413(3) 0.8501(5) 0.9152(2) 0.1264 1.0000 Uani D U . . .
C803 C 0.6063(4) 0.7453(3) 0.9288(2) 0.1709 1.0000 Uani D U . . .
C804 C 0.5128(4) 0.8516(9) 1.0187(2) 0.2478 1.0000 Uani D U . . .
C805 C 0.5787(6) 0.9144(7) 1.03126(17) 0.2462 1.0000 Uani D U . . .
C806 C 0.5809(6) 0.7930(7) 1.01782(17) 0.2470 1.0000 Uani D U . . .
C811 C 0.48618(16) 1.0549(3) 0.95880(12) 0.1013 1.0000 Uani D U . . .
C812 C 0.4477(2) 1.0213(5) 0.95918(17) 0.1268 1.0000 Uani D U . . .
C813 C 0.4206(2) 1.0368(5) 0.97834(16) 0.1318 1.0000 Uani D U . . .
C814 C 0.43248(19) 1.0887(5) 0.99629(16) 0.1196 1.0000 Uani D U . . .
C815 C 0.4711(2) 1.1218(4) 0.99715(15) 0.1228 1.0000 Uani D U . . .
C816 C 0.4973(2) 1.1054(4) 0.97752(17) 0.1128 1.0000 Uani D U . . .
C817 C 0.3786(2) 0.9980(5) 0.97827(16) 0.1777 1.0000 Uani D U . . .
C818 C 0.4866(3) 1.1731(5) 1.01922(17) 0.1682 1.0000 Uani D U . . .
C821 C 0.3828(5) 0.9402(8) 0.9982(3) 0.2919 1.0000 Uani D U . . .
C822 C 0.3441(3) 1.0463(8) 0.9853(4) 0.3204 1.0000 Uani D U . . .
C823 C 0.3655(3) 0.9679(9) 0.9512(2) 0.2426 1.0000 Uani D U . . .
C824 C 0.4519(4) 1.1879(9) 1.0366(3) 0.2656 1.0000 Uani D U . . .
C825 C 0.5242(4) 1.1440(11) 1.0364(3) 0.2949 1.0000 Uani D U . . .
C826 C 0.4996(6) 1.2403(6) 1.0074(3) 0.2998 1.0000 Uani D U . . .
C831 C 0.31799(15) 0.7587(5) 0.63766(12) 0.1237 1.0000 Uani D U . . .
C832 C 0.30716(16) 0.7861(5) 0.61246(14) 0.1132 1.0000 Uani D U . . .
C833 C 0.33789(16) 0.8153(5) 0.59784(14) 0.1309 1.0000 Uani D U . . .
C834 C 0.37944(18) 0.8134(8) 0.6089(2) 0.1880 1.0000 Uani D U . . .
C835 C 0.39190(16) 0.7810(6) 0.63285(19) 0.2290 1.0000 Uani D U . . .
C836 C 0.3601(2) 0.7567(9) 0.64771(19) 0.2022 1.0000 Uani D U . . .
C837 C 0.3242(2) 0.8515(4) 0.57130(11) 0.1272 1.0000 Uani D U . . .
C838 C 0.43841(19) 0.7656(8) 0.6423(3) 0.3095 1.0000 Uani D U . . .
C841 C 0.3441(4) 0.8169(7) 0.54894(17) 0.2363 1.0000 Uani D U . . .
C842 C 0.3376(4) 0.9262(5) 0.5725(2) 0.1742 1.0000 Uani D U . . .
C843 C 0.2769(3) 0.8485(7) 0.56514(17) 0.1787 1.0000 Uani D U . . .
C844 C 0.4447(3) 0.7594(14) 0.6721(3) 0.3614 1.0000 Uani D U . . .
C845 C 0.4520(5) 0.6989(10) 0.6304(5) 0.3905 1.0000 Uani D U . . .
C846 C 0.4664(3) 0.8227(11) 0.6340(4) 0.4298 1.0000 Uani D U . . .
C851 C 0.23890(16) 0.7327(3) 0.63968(13) 0.1041 1.0000 Uani D U . . .
C852 C 0.2139(2) 0.7875(4) 0.64607(17) 0.1183 1.0000 Uani D U . . .
C853 C 0.17323(18) 0.7967(3) 0.63340(13) 0.1232 1.0000 Uani D U . . .
C854 C 0.1597(2) 0.7522(4) 0.61278(16) 0.1184 1.0000 Uani D U . . .
C855 C 0.18363(18) 0.6968(4) 0.60582(14) 0.1164 1.0000 Uani D U . . .
C856 C 0.2234(2) 0.6875(4) 0.61974(17) 0.1143 1.0000 Uani D U . . .
C857 C 0.1467(2) 0.8582(4) 0.64101(15) 0.1704 1.0000 Uani D U . . .
C858 C 0.1688(2) 0.6481(4) 0.58280(14) 0.1406 1.0000 Uani D U . . .
C861 C 0.1697(4) 0.9251(4) 0.6373(4) 0.2825 1.0000 Uani D U . . .
C862 C 0.1381(5) 0.8529(9) 0.66973(17) 0.2710 1.0000 Uani D U . . .
C863 C 0.1049(3) 0.8601(6) 0.6239(2) 0.2122 1.0000 Uani D U . . .
C864 C 0.1257(3) 0.6693(5) 0.5700(2) 0.1597 1.0000 Uani D U . . .
C865 C 0.1994(3) 0.6500(8) 0.56189(19) 0.2248 1.0000 Uani D U . . .
C866 C 0.1662(4) 0.5751(4) 0.5927(3) 0.2051 1.0000 Uani D U . . .
C871 C 0.29155(18) 0.6489(3) 0.66108(16) 0.1021 1.0000 Uani D U . . .
C872 C 0.2632(2) 0.6149(3) 0.67551(19) 0.1007 1.0000 Uani D U . . .
C873 C 0.26766(19) 0.5447(2) 0.68135(17) 0.1126 1.0000 Uani D U . . .
C874 C 0.3032(2) 0.5110(3) 0.6738(2) 0.1061 1.0000 Uani D U . . .
C875 C 0.3323(2) 0.5431(3) 0.65944(19) 0.1227 1.0000 Uani D U . . .
C876 C 0.3255(2) 0.6124(3) 0.65270(19) 0.1119 1.0000 Uani D U . . .
C877 C 0.23484(18) 0.5085(3) 0.69668(16) 0.1239 1.0000 Uani D U . . .
C878 C 0.37194(18) 0.5060(3) 0.65149(14) 0.1538 1.0000 Uani D U . . .
C881 C 0.2297(4) 0.5465(5) 0.7221(2) 0.1732 1.0000 Uani D U . . .
C882 C 0.1924(2) 0.5062(6) 0.6801(3) 0.1855 1.0000 Uani D U . . .
C883 C 0.2486(3) 0.4353(4) 0.7035(3) 0.1714 1.0000 Uani D U . . .
C884 C 0.4117(2) 0.5406(6) 0.6643(2) 0.2163 1.0000 Uani D U . . .
C885 C 0.3723(3) 0.4316(4) 0.6603(3) 0.1643 1.0000 Uani D U . . .
C886 C 0.3727(3) 0.5079(7) 0.62169(17) 0.2128 1.0000 Uani D U . . .
H11 H 0.5341 0.0628 0.7713 0.1633 1.0000 Uiso R . . . .
C922 C 0.9387(2) -0.1168(5) 0.7656(3) 0.1975 0.7793(8) Uani D U P 1 2
C923 C 0.8973(2) -0.1589(4) 0.7624(2) 0.2699 0.7793(8) Uani D U P 1 2
O924 O 0.8781(5) -0.1534(5) 0.7356(3) 0.2736 0.7793(8) Uani D U P 1 2
C925 C 0.8735(5) -0.2208(7) 0.7240(3) 0.3110 0.7793(8) Uani D U P 1 2
C926 C 0.8391(4) -0.2191(9) 0.7001(2) 0.3042 0.7793(8) Uani D U P 1 2
H301 H 0.5833 -0.0206 0.7788 0.1865 1.0000 Uiso R . . . .
H302 H 0.6173 0.0354 0.7754 0.1865 1.0000 Uiso R . . . .
H303 H 0.5971 -0.0055 0.7508 0.1865 1.0000 Uiso R . . . .
H21 H 0.5343 0.0098 0.6533 0.1970 1.0000 Uiso R . . . .
H31 H 0.6120 -0.0031 0.6620 0.1849 1.0000 Uiso R . . . .
H71 H 0.7292 0.0877 0.7369 0.1474 1.0000 Uiso R . . . .
H81 H 0.7277 0.1575 0.7778 0.1694 1.0000 Uiso R . . . .
H101 H 0.6686 0.2306 0.7983 0.1540 1.0000 Uiso R . . . .
H121 H 0.6137 0.3167 0.8172 0.1661 1.0000 Uiso R . . . .
H131 H 0.5351 0.3306 0.8088 0.1839 1.0000 Uiso R . . . .
H171 H 0.4176 0.2450 0.7308 0.1793 1.0000 Uiso R . . . .
H181 H 0.4192 0.1670 0.6919 0.1933 1.0000 Uiso R . . . .
H201 H 0.4774 0.0847 0.6750 0.1757 1.0000 Uiso R . . . .
H221 H 0.6939 -0.0494 0.7180 0.2226 1.0000 Uiso R . . . .
H241 H 0.7709 -0.0355 0.6591 0.2137 1.0000 Uiso R . . . .
H261 H 0.6833 0.1138 0.6662 0.1693 1.0000 Uiso R . . . .
H321 H 0.4781 0.2418 0.8102 0.2017 1.0000 Uiso DR . . . .
H341 H 0.3868 0.3862 0.8152 0.2110 1.0000 Uiso R . . . .
H361 H 0.4426 0.3686 0.7469 0.1781 1.0000 Uiso DR . . . .
H1041 H 1.1235 0.0386 0.7875 0.1709 1.0000 Uiso R . . . .
H1051 H 1.1796 0.1107 0.7918 0.2000 1.0000 Uiso R . . . .
H1071 H 1.2130 0.2284 0.7819 0.1990 1.0000 Uiso R . . . .
H1081 H 1.2074 0.3305 0.7617 0.1904 1.0000 Uiso R . . . .
H1101 H 1.1622 0.4172 0.7319 0.2006 1.0000 Uiso R . . . .
H1111 H 1.1010 0.4442 0.7074 0.1891 1.0000 Uiso R . . . .
H1161 H 1.0675 -0.0200 0.7815 0.1624 1.0000 Uiso R . . . .
H1171 H 1.0072 -0.0826 0.7766 0.1446 1.0000 Uiso R . . . .
H1191 H 0.9500 0.0683 0.7332 0.2134 1.0000 Uiso R . . . .
H1201 H 1.0101 0.1307 0.7385 0.1992 1.0000 Uiso R . . . .
H1221 H 0.9619 -0.1055 0.7433 0.2390 0.2206(8) Uiso R . P 1 1
H1222 H 0.9141 -0.1138 0.7467 0.2390 0.2206(8) Uiso R . P 1 1
H1231 H 0.9257 -0.1793 0.7608 0.2869 0.2206(8) Uiso R . P 1 1
H1232 H 0.9027 -0.1837 0.7322 0.2869 0.2206(8) Uiso R . P 1 1
H1251 H 0.8645 -0.2972 0.7347 0.3549 0.2206(8) Uiso R . P 1 1
H1252 H 0.8942 -0.2748 0.7137 0.3549 0.2206(8) Uiso R . P 1 1
H1261 H 0.8411 -0.2123 0.6958 0.3639 0.2206(8) Uiso R . P 1 1
H1262 H 0.8355 -0.2868 0.6845 0.3639 0.2206(8) Uiso R . P 1 1
H1281 H 0.7430 -0.2484 0.6951 0.3662 1.0000 Uiso R . . . .
H1282 H 0.7729 -0.2667 0.6737 0.3662 1.0000 Uiso DR . . . .
H1291 H 0.7810 -0.1493 0.6648 0.3890 1.0000 Uiso DR . . . .
H1292 H 0.7331 -0.1598 0.6673 0.3890 1.0000 Uiso DR . . . .
H1321 H 1.0476 0.4367 0.6736 0.2248 1.0000 Uiso R . . . .
H1331 H 0.9834 0.4540 0.6499 0.2248 1.0000 Uiso R . . . .
H1351 H 0.9311 0.3212 0.6974 0.1820 1.0000 Uiso DR . . . .
H1361 H 0.9953 0.3018 0.7201 0.1837 1.0000 Uiso R . . . .
H1381 H 0.8728 0.3739 0.6819 0.2554 1.0000 Uiso R . . . .
H1382 H 0.8887 0.3097 0.6674 0.2554 1.0000 Uiso DR . . . .
H1391 H 0.8143 0.3469 0.6552 0.2610 1.0000 Uiso R . . . .
H1392 H 0.8336 0.4024 0.6378 0.2610 1.0000 Uiso R . . . .
H1411 H 0.7778 0.3005 0.6237 0.1894 1.0000 Uiso R . . . .
H1412 H 0.7937 0.3287 0.5977 0.1894 1.0000 Uiso R . . . .
H1421 H 0.8175 0.2161 0.5894 0.2024 1.0000 Uiso R . . . .
H1422 H 0.7689 0.2146 0.5906 0.2024 1.0000 Uiso R . . . .
H1441 H 0.8300 0.0913 0.6088 0.2315 1.0000 Uiso R . . . .
H1442 H 0.7844 0.1039 0.5953 0.2315 1.0000 Uiso R . . . .
H1451 H 0.8018 0.0548 0.6478 0.2052 1.0000 Uiso R . . . .
H1452 H 0.7826 0.0100 0.6240 0.2052 1.0000 Uiso R . . . .
H1541 H 0.0869 0.1499 0.8335 0.2061 1.0000 Uiso R . . . .
H1551 H 0.0299 0.1877 0.8075 0.1765 1.0000 Uiso R . . . .
H1571 H -0.0076 0.2834 0.7790 0.1819 1.0000 Uiso R . . . .
H1581 H -0.0046 0.3852 0.7591 0.1893 1.0000 Uiso DR . . . .
H1601 H 0.0347 0.5000 0.7541 0.1651 1.0000 Uiso R . . . .
H1611 H 0.0945 0.5626 0.7608 0.1631 1.0000 Uiso R . . . .
H1661 H 0.1447 0.1200 0.8544 0.2766 1.0000 Uiso R . . . .
H1671 H 0.2067 0.0869 0.8768 0.3256 1.0000 Uiso R . . . .
H1691 H 0.2569 0.2690 0.8617 0.2155 1.0000 Uiso R . . . .
H1701 H 0.1948 0.3018 0.8393 0.1853 1.0000 Uiso R . . . .
H1721 H 0.2713 0.0626 0.9025 0.4191 1.0000 Uiso R . . . .
H1722 H 0.2636 0.0602 0.8717 0.4191 1.0000 Uiso R . . . .
H1731 H 0.3362 0.0279 0.9011 0.4650 1.0000 Uiso R . . . .
H1732 H 0.3290 0.0282 0.8702 0.4650 1.0000 Uiso R . . . .
H1751 H 0.3499 0.1263 0.9216 0.4006 1.0000 Uiso R . . . .
H1752 H 0.3957 0.1057 0.9168 0.4006 1.0000 Uiso R . . . .
H1761 H 0.3992 0.2207 0.9270 0.4265 1.0000 Uiso R . . . .
H1762 H 0.3558 0.2393 0.9116 0.4265 1.0000 Uiso R . . . .
H1781 H 0.3450 0.2467 0.8724 0.4448 1.0000 Uiso R . . . .
H1782 H 0.3677 0.1958 0.8548 0.4448 1.0000 Uiso R . . . .
H1791 H 0.3827 0.3368 0.8584 0.3892 1.0000 Uiso R . . . .
H1792 H 0.3646 0.3007 0.8322 0.3892 1.0000 Uiso R . . . .
H1821 H 0.1462 0.6251 0.7821 0.1520 1.0000 Uiso R . . . .
H1831 H 0.2093 0.6798 0.7898 0.1816 1.0000 Uiso R . . . .
H1851 H 0.2657 0.4996 0.8077 0.1674 1.0000 Uiso R . . . .
H1861 H 0.2026 0.4453 0.8001 0.1483 1.0000 Uiso R . . . .
H1881 H 0.2639 0.7252 0.8078 0.2763 1.0000 Uiso R . . . .
H1882 H 0.2666 0.7035 0.7785 0.2763 1.0000 Uiso R . . . .
H1891 H 0.3354 0.7425 0.8145 0.3448 1.0000 Uiso R . . . .
H1892 H 0.3220 0.7780 0.7873 0.3448 1.0000 Uiso R . . . .
H1911 H 0.3161 0.6196 0.7654 0.4012 1.0000 Uiso R . . . .
H1912 H 0.3086 0.6923 0.7527 0.4012 1.0000 Uiso R . . . .
H1921 H 0.3791 0.6796 0.7387 0.4142 1.0000 Uiso R . . . .
H1922 H 0.3458 0.6307 0.7238 0.4142 1.0000 Uiso R . . . .
H1941 H 0.3435 0.5155 0.7310 0.2862 1.0000 Uiso DR . . . .
H1942 H 0.3807 0.5347 0.7148 0.2862 1.0000 Uiso DR . . . .
H1951 H 0.4261 0.4695 0.7459 0.2153 1.0000 Uiso DR . . . .
H1952 H 0.3932 0.4224 0.7298 0.2153 1.0000 Uiso R . . . .
H3221 H 0.9989 -0.0625 0.5212 0.0981 1.0000 Uiso R . . . .
H3241 H 0.8824 -0.0230 0.4848 0.1028 1.0000 Uiso R . . . .
H3261 H 0.8958 -0.1010 0.5590 0.0866 1.0000 Uiso R . . . .
H3311 H 1.0060 0.0620 0.4667 0.2350 1.0000 Uiso R . . . .
H3312 H 1.0150 0.0325 0.4954 0.2350 1.0000 Uiso R . . . .
H3313 H 0.9778 0.0838 0.4886 0.2350 1.0000 Uiso R . . . .
H3321 H 1.0020 -0.0540 0.4488 0.2116 1.0000 Uiso R . . . .
H3322 H 1.0110 -0.0852 0.4771 0.2116 1.0000 Uiso R . . . .
H3323 H 0.9712 -0.1081 0.4587 0.2116 1.0000 Uiso R . . . .
H3331 H 0.9439 0.0257 0.4380 0.1899 1.0000 Uiso R . . . .
H3332 H 0.9148 0.0470 0.4595 0.1899 1.0000 Uiso R . . . .
H3333 H 0.9122 -0.0273 0.4478 0.1899 1.0000 Uiso R . . . .
H3341 H 0.7825 -0.1119 0.5129 0.3705 1.0000 Uiso R . . . .
H3342 H 0.8229 -0.1552 0.5211 0.3705 1.0000 Uiso R . . . .
H3343 H 0.8172 -0.1188 0.4936 0.3705 1.0000 Uiso R . . . .
H3351 H 0.7861 0.0125 0.5110 0.3315 1.0000 Uiso R . . . .
H3352 H 0.8288 0.0510 0.5175 0.3315 1.0000 Uiso R . . . .
H3353 H 0.8208 0.0073 0.4917 0.3315 1.0000 Uiso R . . . .
H3361 H 0.7949 -0.0456 0.5535 0.2751 1.0000 Uiso R . . . .
H3362 H 0.8355 -0.0880 0.5623 0.2751 1.0000 Uiso R . . . .
H3363 H 0.8377 -0.0080 0.5606 0.2751 1.0000 Uiso R . . . .
H3421 H 1.0115 0.0084 0.5906 0.1114 1.0000 Uiso R . . . .
H3441 H 1.1230 0.0216 0.5593 0.1148 1.0000 Uiso R . . . .
H3461 H 1.0505 -0.1486 0.5466 0.0896 1.0000 Uiso R . . . .
H3511 H 1.1151 0.1382 0.6213 0.3267 1.0000 Uiso R . . . .
H3512 H 1.1370 0.0792 0.6071 0.3267 1.0000 Uiso R . . . .
H3513 H 1.1040 0.0617 0.6267 0.3267 1.0000 Uiso R . . . .
H3521 H 1.0926 0.1921 0.5790 0.3091 1.0000 Uiso R . . . .
H3522 H 1.1142 0.1338 0.5642 0.3091 1.0000 Uiso R . . . .
H3523 H 1.0666 0.1507 0.5566 0.3091 1.0000 Uiso R . . . .
H3531 H 1.0412 0.1648 0.6095 0.2993 1.0000 Uiso R . . . .
H3532 H 1.0291 0.0887 0.6147 0.2993 1.0000 Uiso R . . . .
H3533 H 1.0145 0.1230 0.5875 0.2993 1.0000 Uiso R . . . .
H3541 H 1.1842 -0.1383 0.5381 0.1553 1.0000 Uiso R . . . .
H3542 H 1.1773 -0.0788 0.5578 0.1553 1.0000 Uiso R . . . .
H3543 H 1.1597 -0.1522 0.5626 0.1553 1.0000 Uiso R . . . .
H3551 H 1.1534 -0.0685 0.5012 0.1779 1.0000 Uiso R . . . .
H3552 H 1.1461 -0.0081 0.5204 0.1779 1.0000 Uiso R . . . .
H3553 H 1.1085 -0.0370 0.5015 0.1779 1.0000 Uiso R . . . .
H3561 H 1.1255 -0.1828 0.5083 0.1846 1.0000 Uiso R . . . .
H3562 H 1.1001 -0.1974 0.5323 0.1846 1.0000 Uiso R . . . .
H3563 H 1.0802 -0.1530 0.5086 0.1846 1.0000 Uiso R . . . .
H3621 H 0.9954 -0.1970 0.6097 0.1009 1.0000 Uiso R . . . .
H3641 H 1.0027 -0.3790 0.5717 0.1062 1.0000 Uiso R . . . .
H3661 H 0.9756 -0.2046 0.5297 0.0886 1.0000 Uiso R . . . .
H3711 H 1.0121 -0.3016 0.6610 0.2271 1.0000 Uiso R . . . .
H3712 H 1.0263 -0.2422 0.6433 0.2271 1.0000 Uiso R . . . .
H3713 H 0.9786 -0.2607 0.6426 0.2271 1.0000 Uiso R . . . .
H3721 H 0.9857 -0.4096 0.6414 0.2509 1.0000 Uiso R . . . .
H3722 H 0.9827 -0.4210 0.6108 0.2509 1.0000 Uiso R . . . .
H3723 H 0.9518 -0.3703 0.6227 0.2509 1.0000 Uiso R . . . .
H3731 H 1.0601 -0.3810 0.6424 0.2164 1.0000 Uiso R . . . .
H3732 H 1.0750 -0.3227 0.6244 0.2164 1.0000 Uiso R . . . .
H3733 H 1.0582 -0.3920 0.6118 0.2164 1.0000 Uiso R . . . .
H3741 H 1.0018 -0.4370 0.5089 0.1230 1.0000 Uiso R . . . .
H3742 H 1.0311 -0.4146 0.5339 0.1230 1.0000 Uiso R . . . .
H3743 H 0.9842 -0.4339 0.5364 0.1230 1.0000 Uiso R . . . .
H3751 H 1.0180 -0.3316 0.4859 0.1399 1.0000 Uiso R . . . .
H3752 H 1.0476 -0.3076 0.5107 0.1399 1.0000 Uiso R . . . .
H3753 H 1.0114 -0.2597 0.4985 0.1399 1.0000 Uiso R . . . .
H3761 H 0.9451 -0.3623 0.4900 0.1693 1.0000 Uiso R . . . .
H3762 H 0.9267 -0.3581 0.5172 0.1693 1.0000 Uiso R . . . .
H3763 H 0.9374 -0.2909 0.5026 0.1693 1.0000 Uiso R . . . .
H3821 H 0.8001 0.1871 0.9003 0.0946 1.0000 Uiso R . . . .
H3841 H 0.9218 0.2516 0.9112 0.1280 1.0000 Uiso R . . . .
H3861 H 0.8691 0.1988 0.8377 0.0994 1.0000 Uiso R . . . .
H3911 H 0.8068 0.2310 0.9636 0.1677 1.0000 Uiso R . . . .
H3912 H 0.8033 0.1751 0.9414 0.1677 1.0000 Uiso R . . . .
H3913 H 0.7908 0.2511 0.9345 0.1677 1.0000 Uiso R . . . .
H3921 H 0.8609 0.3200 0.9648 0.2097 1.0000 Uiso R . . . .
H3922 H 0.8928 0.3222 0.9435 0.2097 1.0000 Uiso R . . . .
H3923 H 0.8456 0.3414 0.9357 0.2097 1.0000 Uiso R . . . .
H3931 H 0.8807 0.2018 0.9759 0.1809 1.0000 Uiso R . . . .
H3932 H 0.9129 0.2023 0.9548 0.1809 1.0000 Uiso R . . . .
H3933 H 0.8782 0.1454 0.9539 0.1809 1.0000 Uiso R . . . .
H3941 H 0.9911 0.3127 0.8665 0.2626 1.0000 Uiso R . . . .
H3942 H 0.9713 0.2953 0.8925 0.2626 1.0000 Uiso R . . . .
H3943 H 0.9472 0.3430 0.8713 0.2626 1.0000 Uiso R . . . .
H3951 H 0.9999 0.1908 0.8583 0.3011 1.0000 Uiso R . . . .
H3952 H 0.9803 0.1717 0.8842 0.3011 1.0000 Uiso R . . . .
H3953 H 0.9613 0.1413 0.8571 0.3011 1.0000 Uiso R . . . .
H3961 H 0.9620 0.2628 0.8246 0.3146 1.0000 Uiso R . . . .
H3962 H 0.9178 0.2924 0.8288 0.3146 1.0000 Uiso R . . . .
H3963 H 0.9229 0.2143 0.8229 0.3146 1.0000 Uiso R . . . .
H4021 H 0.8108 0.0633 0.8799 0.0740 1.0000 Uiso R . . . .
H4041 H 0.6962 -0.0150 0.8907 0.0886 1.0000 Uiso R . . . .
H4061 H 0.7053 0.1465 0.8413 0.0772 1.0000 Uiso R . . . .
H4111 H 0.8193 -0.0353 0.9414 0.1168 1.0000 Uiso R . . . .
H4112 H 0.7884 0.0271 0.9389 0.1168 1.0000 Uiso R . . . .
H4113 H 0.8266 0.0251 0.9221 0.1168 1.0000 Uiso R . . . .
H4121 H 0.8204 -0.1176 0.9053 0.1201 1.0000 Uiso R . . . .
H4122 H 0.8278 -0.0584 0.8856 0.1201 1.0000 Uiso R . . . .
H4123 H 0.7902 -0.1091 0.8793 0.1201 1.0000 Uiso R . . . .
H4131 H 0.7609 -0.1144 0.9315 0.0926 1.0000 Uiso R . . . .
H4132 H 0.7291 -0.0531 0.9289 0.0926 1.0000 Uiso R . . . .
H4133 H 0.7298 -0.1060 0.9058 0.0926 1.0000 Uiso R . . . .
H4141 H 0.6043 0.0209 0.8285 0.3489 1.0000 Uiso R . . . .
H4142 H 0.6435 -0.0253 0.8368 0.3489 1.0000 Uiso R . . . .
H4143 H 0.6478 0.0385 0.8187 0.3489 1.0000 Uiso R . . . .
H4151 H 0.5924 0.0372 0.8744 0.2185 1.0000 Uiso R . . . .
H4152 H 0.6282 0.0653 0.8949 0.2185 1.0000 Uiso R . . . .
H4153 H 0.6314 -0.0088 0.8835 0.2185 1.0000 Uiso R . . . .
H4161 H 0.5994 0.1360 0.8461 0.3497 1.0000 Uiso R . . . .
H4162 H 0.6353 0.1655 0.8662 0.3497 1.0000 Uiso R . . . .
H4163 H 0.6428 0.1553 0.8366 0.3497 1.0000 Uiso R . . . .
H4221 H 0.7413 0.2495 0.8751 0.0831 1.0000 Uiso R . . . .
H4241 H 0.7156 0.4074 0.8242 0.1023 1.0000 Uiso R . . . .
H4261 H 0.7834 0.2444 0.8027 0.0825 1.0000 Uiso R . . . .
H4311 H 0.6875 0.3510 0.9114 0.1417 1.0000 Uiso R . . . .
H4312 H 0.7292 0.3148 0.9055 0.1417 1.0000 Uiso R . . . .
H4313 H 0.6858 0.2867 0.8930 0.1417 1.0000 Uiso R . . . .
H4321 H 0.7136 0.4607 0.8968 0.1440 1.0000 Uiso R . . . .
H4322 H 0.7557 0.4262 0.8907 0.1440 1.0000 Uiso R . . . .
H4323 H 0.7290 0.4684 0.8688 0.1440 1.0000 Uiso R . . . .
H4331 H 0.6459 0.4165 0.8773 0.1600 1.0000 Uiso R . . . .
H4332 H 0.6436 0.3532 0.8583 0.1600 1.0000 Uiso R . . . .
H4333 H 0.6603 0.4236 0.8490 0.1600 1.0000 Uiso R . . . .
H4341 H 0.7803 0.4530 0.7683 0.2385 1.0000 Uiso R . . . .
H4342 H 0.8057 0.4270 0.7944 0.2385 1.0000 Uiso R . . . .
H4343 H 0.7625 0.4640 0.7955 0.2385 1.0000 Uiso R . . . .
H4351 H 0.7155 0.3968 0.7507 0.2136 1.0000 Uiso R . . . .
H4352 H 0.6968 0.4070 0.7777 0.2136 1.0000 Uiso DR . . . .
H4353 H 0.6982 0.3338 0.7652 0.2136 1.0000 Uiso R . . . .
H4361 H 0.7824 0.3393 0.7491 0.1881 1.0000 Uiso R . . . .
H4362 H 0.8079 0.3116 0.7748 0.1881 1.0000 Uiso R . . . .
H4363 H 0.7661 0.2754 0.7635 0.1881 1.0000 Uiso R . . . .
H4721 H 0.3038 0.3309 0.6175 0.1960 1.0000 Uiso R . . . .
H4741 H 0.2159 0.2398 0.5656 0.1812 1.0000 Uiso R . . . .
H4761 H 0.3202 0.1342 0.5943 0.1525 1.0000 Uiso R . . . .
H4811 H 0.2273 0.4481 0.6136 0.3239 1.0000 Uiso R . . . .
H4812 H 0.2406 0.3825 0.6301 0.3239 1.0000 Uiso R . . . .
H4813 H 0.2728 0.4189 0.6137 0.3239 1.0000 Uiso R . . . .
H4821 H 0.2180 0.4452 0.5655 0.3569 1.0000 Uiso R . . . .
H4822 H 0.2634 0.4159 0.5649 0.3569 1.0000 Uiso R . . . .
H4823 H 0.2249 0.3770 0.5504 0.3569 1.0000 Uiso R . . . .
H4831 H 0.1675 0.3877 0.5906 0.4099 1.0000 Uiso R . . . .
H4832 H 0.1800 0.3211 0.6067 0.4099 1.0000 Uiso R . . . .
H4833 H 0.1737 0.3187 0.5758 0.4099 1.0000 Uiso R . . . .
H4841 H 0.2792 0.0550 0.5319 0.1700 1.0000 Uiso R . . . .
H4842 H 0.3124 0.0816 0.5543 0.1700 1.0000 Uiso R . . . .
H4843 H 0.2952 0.1307 0.5314 0.1700 1.0000 Uiso R . . . .
H4851 H 0.2067 0.0947 0.5287 0.2356 1.0000 Uiso R . . . .
H4852 H 0.1922 0.1474 0.5491 0.2356 1.0000 Uiso R . . . .
H4853 H 0.2217 0.1711 0.5282 0.2356 1.0000 Uiso R . . . .
H4861 H 0.2333 0.0184 0.5645 0.2238 1.0000 Uiso R . . . .
H4862 H 0.2658 0.0446 0.5875 0.2238 1.0000 Uiso R . . . .
H4863 H 0.2192 0.0700 0.5855 0.2238 1.0000 Uiso R . . . .
H4921 H 0.4288 0.2714 0.6562 0.2078 1.0000 Uiso R . . . .
H4941 H 0.4858 0.3705 0.5995 0.2591 1.0000 Uiso R . . . .
H4961 H 0.3686 0.2919 0.5822 0.1991 1.0000 Uiso R . . . .
H5011 H 0.5524 0.2704 0.6660 0.2699 1.0000 Uiso R . . . .
H5012 H 0.5108 0.2285 0.6596 0.2699 1.0000 Uiso R . . . .
H5013 H 0.5369 0.2513 0.6368 0.2699 1.0000 Uiso R . . . .
H5021 H 0.5555 0.3915 0.6546 0.3956 1.0000 Uiso R . . . .
H5022 H 0.5162 0.4289 0.6403 0.3956 1.0000 Uiso R . . . .
H5023 H 0.5402 0.3742 0.6251 0.3956 1.0000 Uiso R . . . .
H5031 H 0.5152 0.3551 0.6901 0.2561 1.0000 Uiso R . . . .
H5032 H 0.4732 0.3144 0.6839 0.2561 1.0000 Uiso R . . . .
H5033 H 0.4753 0.3920 0.6763 0.2561 1.0000 Uiso R . . . .
H5041 H 0.4347 0.3148 0.5212 0.4635 1.0000 Uiso R . . . .
H5042 H 0.4630 0.2828 0.5450 0.4635 1.0000 Uiso R . . . .
H5043 H 0.4154 0.2633 0.5402 0.4635 1.0000 Uiso R . . . .
H5051 H 0.3833 0.4018 0.5298 0.4219 1.0000 Uiso R . . . .
H5052 H 0.3765 0.4254 0.5584 0.4219 1.0000 Uiso R . . . .
H5053 H 0.3632 0.3515 0.5489 0.4219 1.0000 Uiso R . . . .
H5061 H 0.4582 0.4281 0.5367 0.4633 1.0000 Uiso R . . . .
H5062 H 0.4524 0.4522 0.5654 0.4633 1.0000 Uiso R . . . .
H5063 H 0.4868 0.3977 0.5607 0.4633 1.0000 Uiso R . . . .
H5121 H 0.3382 0.1172 0.6562 0.1776 1.0000 Uiso R . . . .
H5141 H 0.4156 -0.0275 0.6302 0.1882 1.0000 Uiso R . . . .
H5161 H 0.4228 0.1695 0.6051 0.1658 1.0000 Uiso R . . . .
H5211 H 0.3325 -0.0129 0.7012 0.3305 1.0000 Uiso R . . . .
H5212 H 0.3679 0.0418 0.6994 0.3305 1.0000 Uiso R . . . .
H5213 H 0.3231 0.0542 0.6847 0.3305 1.0000 Uiso R . . . .
H5221 H 0.3076 -0.0827 0.6630 0.2823 1.0000 Uiso R . . . .
H5222 H 0.2978 -0.0167 0.6460 0.2823 1.0000 Uiso R . . . .
H5223 H 0.3268 -0.0738 0.6361 0.2823 1.0000 Uiso R . . . .
H5231 H 0.3774 -0.1021 0.6857 0.3431 1.0000 Uiso R . . . .
H5232 H 0.4135 -0.0487 0.6837 0.3431 1.0000 Uiso R . . . .
H5233 H 0.3976 -0.0935 0.6592 0.3431 1.0000 Uiso R . . . .
H5241 H 0.4921 -0.0375 0.5888 0.2202 1.0000 Uiso R . . . .
H5242 H 0.4849 -0.0286 0.6186 0.2202 1.0000 Uiso R . . . .
H5243 H 0.4487 -0.0569 0.5984 0.2202 1.0000 Uiso R . . . .
H5251 H 0.5136 0.0818 0.5865 0.2312 1.0000 Uiso R . . . .
H5252 H 0.5068 0.0924 0.6162 0.2312 1.0000 Uiso R . . . .
H5253 H 0.4844 0.1409 0.5946 0.2312 1.0000 Uiso R . . . .
H5261 H 0.4572 0.0377 0.5550 0.2628 1.0000 Uiso R . . . .
H5262 H 0.4272 0.0960 0.5626 0.2628 1.0000 Uiso R . . . .
H5263 H 0.4133 0.0193 0.5641 0.2628 1.0000 Uiso R . . . .
H5321 H 0.2735 0.4405 0.9863 0.2595 1.0000 Uiso R . . . .
H5341 H 0.4001 0.4250 0.9994 0.3073 1.0000 Uiso R . . . .
H5361 H 0.3462 0.4994 0.9296 0.2350 1.0000 Uiso R . . . .
H5411 H 0.3057 0.4353 1.0585 0.4823 1.0000 Uiso R . . . .
H5412 H 0.3239 0.4962 1.0433 0.4823 1.0000 Uiso R . . . .
H5413 H 0.2813 0.4624 1.0323 0.4823 1.0000 Uiso R . . . .
H5421 H 0.3704 0.3698 1.0575 0.4033 1.0000 Uiso R . . . .
H5422 H 0.3897 0.4299 1.0423 0.4033 1.0000 Uiso R . . . .
H5423 H 0.3891 0.3554 1.0309 0.4033 1.0000 Uiso R . . . .
H5431 H 0.3031 0.3193 1.0406 0.4168 1.0000 Uiso R . . . .
H5432 H 0.2788 0.3447 1.0141 0.4168 1.0000 Uiso R . . . .
H5433 H 0.3208 0.3041 1.0137 0.4168 1.0000 Uiso R . . . .
H5441 H 0.4825 0.4325 0.9622 0.4454 1.0000 Uiso R . . . .
H5442 H 0.4581 0.4426 0.9870 0.4454 1.0000 Uiso R . . . .
H5443 H 0.4473 0.3806 0.9679 0.4454 1.0000 Uiso R . . . .
H5451 H 0.4653 0.5493 0.9479 0.4085 1.0000 Uiso R . . . .
H5452 H 0.4406 0.5611 0.9725 0.4085 1.0000 Uiso R . . . .
H5453 H 0.4185 0.5738 0.9440 0.4085 1.0000 Uiso R . . . .
H5461 H 0.4480 0.4536 0.9179 0.4560 1.0000 Uiso R . . . .
H5462 H 0.4123 0.4020 0.9231 0.4560 1.0000 Uiso R . . . .
H5463 H 0.4009 0.4767 0.9136 0.4560 1.0000 Uiso DR . . . .
H5521 H 0.2479 0.3527 0.9434 0.2501 1.0000 Uiso R . . . .
H5541 H 0.1444 0.3668 0.9827 0.2964 1.0000 Uiso R . . . .
H5561 H 0.2002 0.5396 0.9591 0.2026 1.0000 Uiso R . . . .
H5611 H 0.1953 0.1961 0.9306 0.4615 1.0000 Uiso R . . . .
H5612 H 0.2272 0.2567 0.9294 0.4615 1.0000 Uiso R . . . .
H5613 H 0.1799 0.2668 0.9187 0.4615 1.0000 Uiso R . . . .
H5621 H 0.2131 0.1832 0.9780 0.4561 1.0000 Uiso R . . . .
H5622 H 0.2107 0.2455 0.9972 0.4561 1.0000 Uiso R . . . .
H5623 H 0.2452 0.2436 0.9776 0.4561 1.0000 Uiso R . . . .
H5631 H 0.1400 0.1994 0.9600 0.4283 1.0000 Uiso R . . . .
H5632 H 0.1365 0.2620 0.9789 0.4283 1.0000 Uiso R . . . .
H5633 H 0.1238 0.2701 0.9485 0.4283 1.0000 Uiso R . . . .
H5641 H 0.0780 0.4900 1.0002 0.3545 1.0000 Uiso R . . . .
H5642 H 0.1104 0.4306 1.0064 0.3545 1.0000 Uiso R . . . .
H5643 H 0.0845 0.4352 0.9786 0.3545 1.0000 Uiso R . . . .
H5651 H 0.0919 0.5824 0.9700 0.3535 1.0000 Uiso R . . . .
H5652 H 0.1334 0.5834 0.9562 0.3535 1.0000 Uiso R . . . .
H5653 H 0.0986 0.5289 0.9479 0.3535 1.0000 Uiso R . . . .
H5661 H 0.1324 0.5746 1.0133 0.2946 1.0000 Uiso R . . . .
H5662 H 0.1656 0.5164 1.0196 0.2946 1.0000 Uiso R . . . .
H5663 H 0.1744 0.5755 1.0002 0.2946 1.0000 Uiso R . . . .
H5721 H 0.2949 0.5908 0.9668 0.1475 1.0000 Uiso R . . . .
H5741 H 0.2346 0.7518 0.9291 0.1396 1.0000 Uiso R . . . .
H5761 H 0.2197 0.5598 0.8985 0.1345 1.0000 Uiso R . . . .
H5811 H 0.3464 0.7556 0.9884 0.2227 1.0000 Uiso R . . . .
H5812 H 0.3443 0.6801 0.9780 0.2227 1.0000 Uiso R . . . .
H5813 H 0.3421 0.7413 0.9580 0.2227 1.0000 Uiso R . . . .
H5821 H 0.2876 0.7341 1.0141 0.2359 1.0000 Uiso R . . . .
H5822 H 0.2846 0.6583 1.0040 0.2359 1.0000 Uiso R . . . .
H5823 H 0.2448 0.7055 1.0007 0.2359 1.0000 Uiso R . . . .
H5831 H 0.2845 0.8293 0.9829 0.2499 1.0000 Uiso R . . . .
H5832 H 0.2418 0.8021 0.9690 0.2499 1.0000 Uiso R . . . .
H5833 H 0.2793 0.8160 0.9524 0.2499 1.0000 Uiso R . . . .
H5841 H 0.1307 0.6697 0.8722 0.2035 1.0000 Uiso R . . . .
H5842 H 0.1377 0.6619 0.9029 0.2035 1.0000 Uiso R . . . .
H5843 H 0.1527 0.6041 0.8847 0.2035 1.0000 Uiso R . . . .
H5851 H 0.1667 0.7802 0.8747 0.1695 1.0000 Uiso R . . . .
H5852 H 0.1742 0.7740 0.9054 0.1695 1.0000 Uiso R . . . .
H5853 H 0.2122 0.7872 0.8891 0.1695 1.0000 Uiso R . . . .
H5861 H 0.1898 0.6897 0.8464 0.1771 1.0000 Uiso R . . . .
H5862 H 0.2356 0.6953 0.8604 0.1771 1.0000 Uiso R . . . .
H5863 H 0.2126 0.6244 0.8587 0.1771 1.0000 Uiso R . . . .
H22 H 0.0261 0.8412 0.7320 0.1563 1.0000 Uiso R . . . .
H801 H 0.0643 0.9223 0.7154 0.2682 1.0000 Uiso R . . . .
H802 H 0.0953 0.9175 0.7413 0.2682 1.0000 Uiso R . . . .
H803 H 0.1020 0.8709 0.7170 0.2682 1.0000 Uiso R . . . .
H521 H 0.0949 0.5892 0.6866 0.1366 1.0000 Uiso R . . . .
H531 H 0.0217 0.5680 0.6980 0.1441 1.0000 Uiso R . . . .
H571 H -0.0709 0.6653 0.7725 0.1338 1.0000 Uiso R . . . .
H581 H -0.0581 0.7503 0.8093 0.1394 1.0000 Uiso R . . . .
H601 H 0.0087 0.8236 0.8291 0.1284 1.0000 Uiso R . . . .
H621 H 0.0723 0.9031 0.8491 0.1380 1.0000 Uiso R . . . .
H631 H 0.1444 0.9256 0.8367 0.1526 1.0000 Uiso R . . . .
H671 H 0.2337 0.8381 0.7604 0.1533 1.0000 Uiso R . . . .
H681 H 0.2216 0.7548 0.7232 0.1457 1.0000 Uiso R . . . .
H701 H 0.1577 0.6727 0.7058 0.1392 1.0000 Uiso R . . . .
H721 H -0.0407 0.6730 0.6963 0.1406 1.0000 Uiso R . . . .
H741 H -0.1294 0.5216 0.6894 0.1713 1.0000 Uiso DR . . . .
H761 H -0.0474 0.5331 0.7564 0.1586 1.0000 Uiso DR . . . .
H821 H 0.2042 0.9718 0.7809 0.2029 1.0000 Uiso R . . . .
H841 H 0.3008 0.9656 0.8402 0.2210 1.0000 Uiso R . . . .
H861 H 0.2147 0.8101 0.8333 0.1772 1.0000 Uiso R . . . .
H2041 H -0.4462 0.7386 0.6756 0.2566 1.0000 Uiso R . . . .
H2051 H -0.4925 0.6843 0.6994 0.2368 1.0000 Uiso R . . . .
H2071 H -0.5142 0.5767 0.7251 0.2104 1.0000 Uiso R . . . .
H2081 H -0.5018 0.4678 0.7376 0.2140 1.0000 Uiso R . . . .
H2101 H -0.4519 0.3617 0.7408 0.2083 1.0000 Uiso R . . . .
H2111 H -0.3929 0.3086 0.7300 0.2011 1.0000 Uiso R . . . .
H2161 H -0.4012 0.7798 0.6525 0.2666 1.0000 Uiso R . . . .
H2171 H -0.3528 0.8254 0.6277 0.2847 1.0000 Uiso R . . . .
H2191 H -0.2839 0.6539 0.6382 0.2189 1.0000 Uiso R . . . .
H2201 H -0.3326 0.6086 0.6631 0.1932 1.0000 Uiso R . . . .
H2221 H -0.2482 0.7861 0.6384 0.3400 1.0000 Uiso DR . . . .
H2222 H -0.2250 0.7231 0.6276 0.3400 1.0000 Uiso R . . . .
H2231 H -0.2046 0.8643 0.6274 0.2732 1.0000 Uiso DR . . . .
H2232 H -0.2350 0.8457 0.6023 0.2732 1.0000 Uiso DR . . . .
H2251 H -0.1512 0.8187 0.6376 0.2914 1.0000 Uiso DR . . . .
H2252 H -0.1230 0.8306 0.6147 0.2914 1.0000 Uiso R . . . .
H2261 H -0.1098 0.7240 0.6387 0.3150 1.0000 Uiso R . . . .
H2262 H -0.1194 0.7109 0.6084 0.3150 1.0000 Uiso R . . . .
H2281 H -0.1809 0.5860 0.6183 0.2940 1.0000 Uiso R . . . .
H2282 H -0.1362 0.6116 0.6131 0.2940 1.0000 Uiso R . . . .
H2291 H -0.1632 0.5834 0.6653 0.2258 1.0000 Uiso DR . . . .
H2292 H -0.1295 0.5453 0.6506 0.2258 1.0000 Uiso R . . . .
H2321 H -0.3450 0.2594 0.7080 0.1638 1.0000 Uiso R . . . .
H2331 H -0.2819 0.2160 0.6993 0.1673 1.0000 Uiso R . . . .
H2351 H -0.2424 0.4062 0.6843 0.1473 1.0000 Uiso R . . . .
H2361 H -0.3045 0.4500 0.6950 0.1499 1.0000 Uiso R . . . .
H2381 H -0.2169 0.2064 0.7125 0.2466 1.0000 Uiso R . . . .
H2382 H -0.2292 0.1798 0.6837 0.2466 1.0000 Uiso R . . . .
H2391 H -0.1605 0.1407 0.7020 0.3044 1.0000 Uiso R . . . .
H2392 H -0.1598 0.1769 0.6746 0.3044 1.0000 Uiso R . . . .
H2411 H -0.1199 0.1558 0.7300 0.3471 1.0000 Uiso R . . . .
H2412 H -0.0807 0.1938 0.7211 0.3471 1.0000 Uiso R . . . .
H2421 H -0.0861 0.2270 0.7649 0.3665 1.0000 Uiso R . . . .
H2422 H -0.1328 0.2484 0.7568 0.3665 1.0000 Uiso R . . . .
H2441 H -0.0862 0.3467 0.7798 0.3519 1.0000 Uiso R . . . .
H2442 H -0.1323 0.3618 0.7677 0.3519 1.0000 Uiso R . . . .
H2451 H -0.0924 0.4655 0.7717 0.3110 1.0000 Uiso R . . . .
H2452 H -0.0581 0.4343 0.7555 0.3110 1.0000 Uiso DR . . . .
H2541 H 0.6081 0.8597 0.7157 0.2717 1.0000 Uiso R . . . .
H2551 H 0.6622 0.7856 0.7137 0.3010 1.0000 Uiso R . . . .
H2571 H 0.6962 0.6671 0.7250 0.3109 1.0000 Uiso R . . . .
H2581 H 0.6937 0.5654 0.7450 0.3389 1.0000 Uiso R . . . .
H2601 H 0.6536 0.4805 0.7725 0.3195 1.0000 Uiso DR . . . .
H2611 H 0.5971 0.4554 0.7942 0.2875 1.0000 Uiso R . . . .
H2661 H 0.5516 0.9173 0.7165 0.2227 1.0000 Uiso R . . . .
H2671 H 0.4942 0.9838 0.7200 0.2127 1.0000 Uiso R . . . .
H2691 H 0.4495 0.8432 0.7669 0.2767 1.0000 Uiso R . . . .
H2701 H 0.5068 0.7767 0.7631 0.2649 1.0000 Uiso R . . . .
H2721 H 0.4658 1.0378 0.7620 0.3663 1.0000 Uiso R . . . .
H2722 H 0.4460 1.0533 0.7332 0.3663 1.0000 Uiso R . . . .
H2731 H 0.3843 1.0436 0.7665 0.3642 1.0000 Uiso R . . . .
H2732 H 0.3922 1.1052 0.7480 0.3642 1.0000 Uiso R . . . .
H2751 H 0.4264 1.2163 0.7862 0.4811 1.0000 Uiso DR . . . .
H2752 H 0.3920 1.1917 0.7641 0.4811 1.0000 Uiso R . . . .
H2761 H 0.3811 1.1719 0.8180 0.4954 1.0000 Uiso R . . . .
H2762 H 0.3633 1.2374 0.8030 0.4954 1.0000 Uiso R . . . .
H2781 H 0.3123 1.1863 0.8236 0.4417 1.0000 Uiso R . . . .
H2782 H 0.2768 1.1740 0.8004 0.4417 1.0000 Uiso R . . . .
H2791 H 0.2783 1.0886 0.8355 0.3891 1.0000 Uiso R . . . .
H2792 H 0.3204 1.0618 0.8262 0.3891 1.0000 Uiso R . . . .
H2821 H 0.5541 0.4766 0.8291 0.2680 1.0000 Uiso R . . . .
H2831 H 0.4952 0.4626 0.8501 0.2499 1.0000 Uiso R . . . .
H2851 H 0.4311 0.5840 0.7964 0.2359 1.0000 Uiso R . . . .
H2861 H 0.4899 0.5969 0.7753 0.2522 1.0000 Uiso R . . . .
H2881 H 0.4462 0.5192 0.8767 0.3904 1.0000 Uiso R . . . .
H2882 H 0.4389 0.5908 0.8632 0.3904 1.0000 Uiso R . . . .
H2891 H 0.3905 0.5677 0.8958 0.4173 1.0000 Uiso DR . . . .
H2892 H 0.3702 0.5127 0.8760 0.4173 1.0000 Uiso R . . . .
H2911 H 0.3197 0.5903 0.8890 0.3065 1.0000 Uiso R . . . .
H2912 H 0.3013 0.6384 0.8661 0.3065 1.0000 Uiso R . . . .
H2921 H 0.3237 0.6925 0.9102 0.2953 1.0000 Uiso R . . . .
H2922 H 0.3688 0.6872 0.9011 0.2953 1.0000 Uiso R . . . .
H2941 H 0.3293 0.8011 0.9138 0.3395 1.0000 Uiso R . . . .
H2942 H 0.3676 0.8230 0.8990 0.3395 1.0000 Uiso R . . . .
H2951 H 0.2974 0.8937 0.8971 0.3707 1.0000 Uiso R . . . .
H2952 H 0.3315 0.9057 0.8778 0.3707 1.0000 Uiso R . . . .
H6221 H -0.0193 0.7215 0.8938 0.0926 1.0000 Uiso R . . . .
H6241 H -0.0024 0.9248 0.8815 0.1157 1.0000 Uiso R . . . .
H6261 H -0.1085 0.8303 0.8489 0.0986 1.0000 Uiso R . . . .
H6311 H 0.0914 0.7702 0.9112 0.1338 1.0000 Uiso R . . . .
H6312 H 0.0536 0.7272 0.8980 0.1338 1.0000 Uiso R . . . .
H6313 H 0.0717 0.7878 0.8825 0.1338 1.0000 Uiso R . . . .
H6321 H 0.0815 0.8883 0.9251 0.1703 1.0000 Uiso R . . . .
H6322 H 0.0371 0.9226 0.9211 0.1703 1.0000 Uiso R . . . .
H6323 H 0.0616 0.9077 0.8967 0.1703 1.0000 Uiso R . . . .
H6331 H 0.0532 0.7937 0.9490 0.1682 1.0000 Uiso R . . . .
H6332 H 0.0084 0.8267 0.9453 0.1682 1.0000 Uiso R . . . .
H6333 H 0.0148 0.7510 0.9364 0.1682 1.0000 Uiso R . . . .
H6341 H -0.0940 1.0497 0.8639 0.1209 1.0000 Uiso R . . . .
H6342 H -0.0582 1.0167 0.8831 0.1209 1.0000 Uiso R . . . .
H6343 H -0.1041 0.9886 0.8821 0.1209 1.0000 Uiso R . . . .
H6351 H -0.0532 1.0310 0.8266 0.1585 1.0000 Uiso R . . . .
H6352 H -0.0168 0.9978 0.8454 0.1585 1.0000 Uiso R . . . .
H6353 H -0.0366 0.9579 0.8204 0.1585 1.0000 Uiso R . . . .
H6361 H -0.1250 0.9874 0.8250 0.1402 1.0000 Uiso R . . . .
H6362 H -0.1356 0.9254 0.8426 0.1402 1.0000 Uiso R . . . .
H6363 H -0.1095 0.9136 0.8187 0.1402 1.0000 Uiso R . . . .
H6421 H -0.0429 0.6394 0.8416 0.0806 1.0000 Uiso R . . . .
H6441 H 0.0005 0.4866 0.8916 0.0959 1.0000 Uiso R . . . .
H6461 H -0.0907 0.6148 0.9120 0.0980 1.0000 Uiso R . . . .
H6511 H 0.0027 0.5054 0.8033 0.2350 1.0000 Uiso R . . . .
H6512 H -0.0353 0.4855 0.8187 0.2350 1.0000 Uiso R . . . .
H6513 H -0.0293 0.5617 0.8101 0.2350 1.0000 Uiso R . . . .
H6521 H 0.0607 0.5730 0.8246 0.2098 1.0000 Uiso R . . . .
H6522 H 0.0609 0.5975 0.8539 0.2098 1.0000 Uiso R . . . .
H6523 H 0.0295 0.6302 0.8317 0.2098 1.0000 Uiso R . . . .
H6531 H 0.0516 0.4543 0.8378 0.2032 1.0000 Uiso R . . . .
H6532 H 0.0516 0.4770 0.8673 0.2032 1.0000 Uiso R . . . .
H6533 H 0.0142 0.4336 0.8537 0.2032 1.0000 Uiso R . . . .
H6541 H -0.0154 0.4275 0.9523 0.1777 1.0000 Uiso R . . . .
H6542 H 0.0123 0.4603 0.9320 0.1777 1.0000 Uiso R . . . .
H6543 H -0.0268 0.4158 0.9220 0.1777 1.0000 Uiso R . . . .
H6551 H -0.0860 0.4693 0.9563 0.2488 1.0000 Uiso R . . . .
H6552 H -0.1047 0.5301 0.9387 0.2488 1.0000 Uiso R . . . .
H6553 H -0.0985 0.4582 0.9260 0.2488 1.0000 Uiso R . . . .
H6561 H -0.0254 0.5393 0.9720 0.2178 1.0000 Uiso R . . . .
H6562 H -0.0432 0.6011 0.9547 0.2178 1.0000 Uiso R . . . .
H6563 H 0.0021 0.5737 0.9520 0.2178 1.0000 Uiso R . . . .
H6621 H -0.1821 0.6861 0.8655 0.0881 1.0000 Uiso R . . . .
H6641 H -0.2083 0.7305 0.9401 0.0962 1.0000 Uiso R . . . .
H6661 H -0.0885 0.7456 0.9212 0.0961 1.0000 Uiso R . . . .
H6711 H -0.2948 0.7329 0.8647 0.1204 1.0000 Uiso R . . . .
H6712 H -0.2625 0.7889 0.8757 0.1204 1.0000 Uiso R . . . .
H6713 H -0.2498 0.7348 0.8553 0.1204 1.0000 Uiso R . . . .
H6721 H -0.3051 0.6974 0.9096 0.1441 1.0000 Uiso R . . . .
H6722 H -0.2730 0.7528 0.9213 0.1441 1.0000 Uiso R . . . .
H6723 H -0.2668 0.6760 0.9296 0.1441 1.0000 Uiso R . . . .
H6731 H -0.2853 0.6130 0.8778 0.1286 1.0000 Uiso R . . . .
H6732 H -0.2467 0.5903 0.8974 0.1286 1.0000 Uiso R . . . .
H6733 H -0.2401 0.6131 0.8686 0.1286 1.0000 Uiso R . . . .
H6741 H -0.1327 0.7174 1.0007 0.1573 1.0000 Uiso R . . . .
H6742 H -0.1729 0.7011 0.9814 0.1573 1.0000 Uiso R . . . .
H6743 H -0.1308 0.6622 0.9786 0.1573 1.0000 Uiso R . . . .
H6751 H -0.0733 0.7784 0.9851 0.1540 1.0000 Uiso R . . . .
H6752 H -0.0745 0.8020 0.9557 0.1540 1.0000 Uiso R . . . .
H6753 H -0.0705 0.7241 0.9628 0.1540 1.0000 Uiso R . . . .
H6761 H -0.1390 0.8392 0.9895 0.1231 1.0000 Uiso R . . . .
H6762 H -0.1792 0.8246 0.9700 0.1231 1.0000 Uiso R . . . .
H6763 H -0.1412 0.8637 0.9601 0.1231 1.0000 Uiso R . . . .
H6821 H -0.3154 0.3592 0.5953 0.0853 1.0000 Uiso R . . . .
H6841 H -0.3174 0.1732 0.5595 0.1041 1.0000 Uiso R . . . .
H6861 H -0.2591 0.3341 0.5283 0.1023 1.0000 Uiso R . . . .
H6911 H -0.3667 0.1394 0.6137 0.2004 1.0000 Uiso R . . . .
H6912 H -0.3238 0.1352 0.6016 0.2004 1.0000 Uiso R . . . .
H6913 H -0.3657 0.1451 0.5831 0.2004 1.0000 Uiso R . . . .
H6921 H -0.4048 0.2474 0.6142 0.2077 1.0000 Uiso R . . . .
H6922 H -0.3871 0.3141 0.6024 0.2077 1.0000 Uiso R . . . .
H6923 H -0.4044 0.2547 0.5836 0.2077 1.0000 Uiso R . . . .
H6931 H -0.3397 0.2319 0.6429 0.2012 1.0000 Uiso R . . . .
H6932 H -0.3210 0.2984 0.6315 0.2012 1.0000 Uiso R . . . .
H6933 H -0.2964 0.2291 0.6312 0.2012 1.0000 Uiso R . . . .
H6941 H -0.2711 0.2013 0.4787 0.1807 1.0000 Uiso R . . . .
H6942 H -0.3110 0.2357 0.4882 0.1807 1.0000 Uiso R . . . .
H6943 H -0.2680 0.2747 0.4912 0.1807 1.0000 Uiso R . . . .
H6951 H -0.2809 0.1009 0.5059 0.1906 1.0000 Uiso R . . . .
H6952 H -0.2844 0.1083 0.5362 0.1906 1.0000 Uiso R . . . .
H6953 H -0.3210 0.1338 0.5157 0.1906 1.0000 Uiso R . . . .
H6961 H -0.2138 0.1614 0.5105 0.1647 1.0000 Uiso R . . . .
H6962 H -0.2164 0.1698 0.5409 0.1647 1.0000 Uiso R . . . .
H6963 H -0.2100 0.2343 0.5234 0.1647 1.0000 Uiso R . . . .
H7021 H -0.2993 0.5687 0.5658 0.1428 1.0000 Uiso R . . . .
H7041 H -0.4092 0.5769 0.5188 0.2516 1.0000 Uiso R . . . .
H7061 H -0.3484 0.3961 0.5308 0.1760 1.0000 Uiso R . . . .
H7111 H -0.3141 0.7400 0.5289 0.3820 1.0000 Uiso R . . . .
H7112 H -0.2890 0.6723 0.5356 0.3820 1.0000 Uiso R . . . .
H7113 H -0.3197 0.6773 0.5097 0.3820 1.0000 Uiso R . . . .
H7121 H -0.3418 0.7376 0.5717 0.3414 1.0000 Uiso R . . . .
H7122 H -0.3657 0.6730 0.5806 0.3414 1.0000 Uiso R . . . .
H7123 H -0.3171 0.6698 0.5791 0.3414 1.0000 Uiso R . . . .
H7131 H -0.3896 0.7452 0.5314 0.3223 1.0000 Uiso R . . . .
H7132 H -0.4142 0.6807 0.5397 0.3223 1.0000 Uiso R . . . .
H7133 H -0.3964 0.6825 0.5123 0.3223 1.0000 Uiso R . . . .
H7141 H -0.4692 0.3893 0.5040 0.4031 1.0000 Uiso R . . . .
H7142 H -0.4623 0.4454 0.5260 0.4031 1.0000 Uiso R . . . .
H7143 H -0.4347 0.3790 0.5279 0.4031 1.0000 Uiso R . . . .
H7151 H -0.4586 0.4730 0.4698 0.5376 1.0000 Uiso R . . . .
H7152 H -0.4516 0.5303 0.4913 0.5376 1.0000 Uiso R . . . .
H7153 H -0.4182 0.5187 0.4714 0.5376 1.0000 Uiso R . . . .
H7161 H -0.4166 0.3683 0.4737 0.4524 1.0000 Uiso R . . . .
H7162 H -0.3814 0.3577 0.4971 0.4524 1.0000 Uiso R . . . .
H7163 H -0.3756 0.4125 0.4754 0.4524 1.0000 Uiso R . . . .
H7221 H -0.2781 0.4833 0.5109 0.1153 1.0000 Uiso R . . . .
H7241 H -0.1535 0.4800 0.5025 0.1309 1.0000 Uiso R . . . .
H7261 H -0.1942 0.4257 0.5723 0.1212 1.0000 Uiso R . . . .
H7311 H -0.2695 0.4813 0.4413 0.3171 1.0000 Uiso R . . . .
H7312 H -0.2877 0.4711 0.4684 0.3171 1.0000 Uiso R . . . .
H7313 H -0.2557 0.4180 0.4591 0.3171 1.0000 Uiso R . . . .
H7321 H -0.2469 0.5964 0.4546 0.2729 1.0000 Uiso R . . . .
H7322 H -0.2648 0.5879 0.4819 0.2729 1.0000 Uiso R . . . .
H7323 H -0.2178 0.6088 0.4808 0.2729 1.0000 Uiso R . . . .
H7331 H -0.1965 0.5152 0.4400 0.2966 1.0000 Uiso R . . . .
H7332 H -0.1666 0.5264 0.4660 0.2966 1.0000 Uiso R . . . .
H7333 H -0.1816 0.4524 0.4577 0.2966 1.0000 Uiso R . . . .
H7341 H -0.0880 0.3546 0.5682 0.1698 1.0000 Uiso R . . . .
H7342 H -0.1351 0.3550 0.5740 0.1698 1.0000 Uiso R . . . .
H7343 H -0.1232 0.3318 0.5463 0.1698 1.0000 Uiso R . . . .
H7351 H -0.0813 0.4741 0.5818 0.2332 1.0000 Uiso R . . . .
H7352 H -0.1283 0.4763 0.5877 0.2332 1.0000 Uiso R . . . .
H7353 H -0.1116 0.5300 0.5685 0.2332 1.0000 Uiso R . . . .
H7361 H -0.0621 0.4393 0.5386 0.2060 1.0000 Uiso R . . . .
H7362 H -0.0921 0.4947 0.5247 0.2060 1.0000 Uiso R . . . .
H7363 H -0.0969 0.4177 0.5162 0.2060 1.0000 Uiso R . . . .
H7721 H 0.5996 1.0430 0.9581 0.1370 1.0000 Uiso R . . . .
H7741 H 0.6240 1.2377 0.9360 0.1852 1.0000 Uiso R . . . .
H7761 H 0.5115 1.1498 0.9115 0.1620 1.0000 Uiso R . . . .
H7811 H 0.6919 1.1201 1.0001 0.2787 1.0000 Uiso R . . . .
H7812 H 0.6510 1.1646 0.9983 0.2787 1.0000 Uiso R . . . .
H7813 H 0.6478 1.0849 0.9952 0.2787 1.0000 Uiso R . . . .
H7821 H 0.7139 1.0634 0.9611 0.3208 1.0000 Uiso R . . . .
H7822 H 0.6701 1.0273 0.9556 0.3208 1.0000 Uiso R . . . .
H7823 H 0.6875 1.0717 0.9336 0.3208 1.0000 Uiso R . . . .
H7831 H 0.7192 1.1878 0.9654 0.3498 1.0000 Uiso R . . . .
H7832 H 0.6787 1.2332 0.9632 0.3498 1.0000 Uiso R . . . .
H7833 H 0.6929 1.1979 0.9380 0.3498 1.0000 Uiso R . . . .
H7841 H 0.5765 1.3590 0.8951 0.4209 1.0000 Uiso R . . . .
H7842 H 0.6009 1.3301 0.9210 0.4209 1.0000 Uiso R . . . .
H7843 H 0.6054 1.2945 0.8939 0.4209 1.0000 Uiso R . . . .
H7851 H 0.5181 1.2958 0.8721 0.3969 1.0000 Uiso R . . . .
H7852 H 0.5036 1.2259 0.8831 0.3969 1.0000 Uiso R . . . .
H7853 H 0.5461 1.2305 0.8705 0.3969 1.0000 Uiso R . . . .
H7861 H 0.5100 1.3517 0.9140 0.3922 1.0000 Uiso R . . . .
H7862 H 0.5334 1.3227 0.9402 0.3922 1.0000 Uiso R . . . .
H7863 H 0.4954 1.2825 0.9257 0.3922 1.0000 Uiso R . . . .
H7921 H 0.5577 0.9378 0.9130 0.1278 1.0000 Uiso R . . . .
H7941 H 0.5903 0.8002 0.9710 0.1643 1.0000 Uiso R . . . .
H7961 H 0.5235 0.9691 0.9865 0.1756 1.0000 Uiso R . . . .
H8011 H 0.5872 0.7896 0.8802 0.2306 1.0000 Uiso R . . . .
H8012 H 0.5683 0.8616 0.8856 0.2306 1.0000 Uiso R . . . .
H8013 H 0.5463 0.7950 0.8943 0.2306 1.0000 Uiso R . . . .
H8021 H 0.6550 0.8233 0.9029 0.1513 1.0000 Uiso R . . . .
H8022 H 0.6585 0.8514 0.9318 0.1513 1.0000 Uiso R . . . .
H8023 H 0.6370 0.8958 0.9086 0.1513 1.0000 Uiso R . . . .
H8031 H 0.6203 0.7197 0.9163 0.1998 1.0000 Uiso R . . . .
H8032 H 0.6234 0.7463 0.9455 0.1998 1.0000 Uiso R . . . .
H8033 H 0.5799 0.7241 0.9310 0.1998 1.0000 Uiso R . . . .
H8041 H 0.5127 0.8380 1.0368 0.2871 1.0000 Uiso R . . . .
H8042 H 0.4979 0.8940 1.0159 0.2871 1.0000 Uiso R . . . .
H8043 H 0.4994 0.8170 1.0075 0.2871 1.0000 Uiso R . . . .
H8051 H 0.5779 0.9000 1.0492 0.2910 1.0000 Uiso R . . . .
H8052 H 0.6074 0.9201 1.0278 0.2910 1.0000 Uiso R . . . .
H8053 H 0.5641 0.9570 1.0285 0.2910 1.0000 Uiso R . . . .
H8061 H 0.5800 0.7800 1.0359 0.2862 1.0000 Uiso R . . . .
H8062 H 0.6095 0.7984 1.0143 0.2862 1.0000 Uiso R . . . .
H8063 H 0.5677 0.7582 1.0065 0.2862 1.0000 Uiso R . . . .
H8121 H 0.4395 0.9872 0.9461 0.1542 1.0000 Uiso R . . . .
H8141 H 0.4133 1.1026 1.0085 0.1434 1.0000 Uiso R . . . .
H8161 H 0.5233 1.1296 0.9770 0.1356 1.0000 Uiso R . . . .
H8211 H 0.3566 0.9163 0.9981 0.3578 1.0000 Uiso R . . . .
H8212 H 0.3908 0.9583 1.0155 0.3578 1.0000 Uiso R . . . .
H8213 H 0.4040 0.9092 0.9935 0.3578 1.0000 Uiso R . . . .
H8221 H 0.3184 1.0212 0.9853 0.3856 1.0000 Uiso R . . . .
H8222 H 0.3520 1.0647 1.0026 0.3856 1.0000 Uiso R . . . .
H8223 H 0.3403 1.0830 0.9728 0.3856 1.0000 Uiso R . . . .
H8231 H 0.3396 0.9436 0.9516 0.2815 1.0000 Uiso R . . . .
H8232 H 0.3618 1.0043 0.9385 0.2815 1.0000 Uiso R . . . .
H8233 H 0.3867 0.9370 0.9463 0.2815 1.0000 Uiso R . . . .
H8241 H 0.4617 1.2205 1.0500 0.3077 1.0000 Uiso R . . . .
H8242 H 0.4447 1.1459 1.0449 0.3077 1.0000 Uiso R . . . .
H8243 H 0.4276 1.2057 1.0262 0.3077 1.0000 Uiso R . . . .
H8251 H 0.5331 1.1771 1.0497 0.3385 1.0000 Uiso R . . . .
H8252 H 0.5172 1.1019 1.0446 0.3385 1.0000 Uiso R . . . .
H8253 H 0.5464 1.1360 1.0255 0.3385 1.0000 Uiso R . . . .
H8261 H 0.5089 1.2724 1.0210 0.3569 1.0000 Uiso R . . . .
H8262 H 0.5217 1.2326 0.9964 0.3569 1.0000 Uiso R . . . .
H8263 H 0.4755 1.2583 0.9969 0.3569 1.0000 Uiso R . . . .
H8321 H 0.2784 0.7852 0.6050 0.1359 1.0000 Uiso R . . . .
H8341 H 0.4004 0.8348 0.5996 0.2223 1.0000 Uiso R . . . .
H8361 H 0.3678 0.7388 0.6651 0.2397 1.0000 Uiso R . . . .
H8411 H 0.3353 0.8401 0.5327 0.2809 1.0000 Uiso R . . . .
H8412 H 0.3741 0.8190 0.5524 0.2809 1.0000 Uiso R . . . .
H8413 H 0.3353 0.7700 0.5476 0.2809 1.0000 Uiso R . . . .
H8421 H 0.3289 0.9482 0.5560 0.2054 1.0000 Uiso R . . . .
H8422 H 0.3249 0.9488 0.5864 0.2054 1.0000 Uiso R . . . .
H8423 H 0.3676 0.9287 0.5760 0.2054 1.0000 Uiso R . . . .
H8431 H 0.2689 0.8714 0.5487 0.2120 1.0000 Uiso R . . . .
H8432 H 0.2641 0.8709 0.5790 0.2120 1.0000 Uiso R . . . .
H8433 H 0.2679 0.8017 0.5639 0.2120 1.0000 Uiso R . . . .
H8441 H 0.4737 0.7494 0.6776 0.4396 1.0000 Uiso R . . . .
H8442 H 0.4371 0.8014 0.6801 0.4396 1.0000 Uiso R . . . .
H8443 H 0.4275 0.7229 0.6776 0.4396 1.0000 Uiso R . . . .
H8451 H 0.4808 0.6895 0.6363 0.4757 1.0000 Uiso R . . . .
H8452 H 0.4348 0.6622 0.6357 0.4757 1.0000 Uiso R . . . .
H8453 H 0.4485 0.7029 0.6115 0.4757 1.0000 Uiso R . . . .
H8461 H 0.4951 0.8120 0.6398 0.5194 1.0000 Uiso R . . . .
H8462 H 0.4589 0.8649 0.6419 0.5194 1.0000 Uiso R . . . .
H8463 H 0.4630 0.8271 0.6152 0.5194 1.0000 Uiso R . . . .
H8521 H 0.2247 0.8194 0.6594 0.1440 1.0000 Uiso R . . . .
H8541 H 0.1329 0.7602 0.6030 0.1410 1.0000 Uiso R . . . .
H8561 H 0.2403 0.6493 0.6155 0.1389 1.0000 Uiso R . . . .
H8611 H 0.1529 0.9629 0.6421 0.3478 1.0000 Uiso R . . . .
H8612 H 0.1958 0.9248 0.6484 0.3478 1.0000 Uiso R . . . .
H8613 H 0.1750 0.9297 0.6192 0.3478 1.0000 Uiso R . . . .
H8621 H 0.1216 0.8914 0.6741 0.3318 1.0000 Uiso R . . . .
H8622 H 0.1641 0.8523 0.6809 0.3318 1.0000 Uiso R . . . .
H8623 H 0.1229 0.8114 0.6722 0.3318 1.0000 Uiso R . . . .
H8631 H 0.0888 0.8985 0.6288 0.2587 1.0000 Uiso R . . . .
H8632 H 0.0896 0.8186 0.6262 0.2587 1.0000 Uiso R . . . .
H8633 H 0.1100 0.8644 0.6057 0.2587 1.0000 Uiso R . . . .
H8641 H 0.1169 0.6387 0.5558 0.1936 1.0000 Uiso R . . . .
H8642 H 0.1059 0.6676 0.5829 0.1936 1.0000 Uiso R . . . .
H8643 H 0.1271 0.7151 0.5634 0.1936 1.0000 Uiso R . . . .
H8651 H 0.1898 0.6196 0.5477 0.2632 1.0000 Uiso R . . . .
H8652 H 0.2267 0.6357 0.5696 0.2632 1.0000 Uiso R . . . .
H8653 H 0.2011 0.6957 0.5552 0.2632 1.0000 Uiso R . . . .
H8661 H 0.1570 0.5455 0.5782 0.2484 1.0000 Uiso R . . . .
H8662 H 0.1465 0.5730 0.6056 0.2484 1.0000 Uiso R . . . .
H8663 H 0.1933 0.5606 0.6005 0.2484 1.0000 Uiso R . . . .
H8721 H 0.2405 0.6399 0.6817 0.1191 1.0000 Uiso R . . . .
H8741 H 0.3075 0.4638 0.6786 0.1270 1.0000 Uiso R . . . .
H8761 H 0.3440 0.6347 0.6418 0.1347 1.0000 Uiso R . . . .
H8811 H 0.2093 0.5236 0.7314 0.2023 1.0000 Uiso R . . . .
H8812 H 0.2561 0.5476 0.7328 0.2023 1.0000 Uiso R . . . .
H8813 H 0.2205 0.5925 0.7181 0.2023 1.0000 Uiso R . . . .
H8821 H 0.1724 0.4836 0.6899 0.2226 1.0000 Uiso R . . . .
H8822 H 0.1831 0.5520 0.6760 0.2226 1.0000 Uiso R . . . .
H8823 H 0.1949 0.4815 0.6641 0.2226 1.0000 Uiso R . . . .
H8831 H 0.2279 0.4136 0.7131 0.2098 1.0000 Uiso R . . . .
H8832 H 0.2751 0.4360 0.7142 0.2098 1.0000 Uiso R . . . .
H8833 H 0.2513 0.4104 0.6876 0.2098 1.0000 Uiso R . . . .
H8841 H 0.4356 0.5170 0.6590 0.2621 1.0000 Uiso R . . . .
H8842 H 0.4124 0.5390 0.6832 0.2621 1.0000 Uiso DR . . . .
H8843 H 0.4122 0.5874 0.6587 0.2621 1.0000 Uiso R . . . .
H8851 H 0.3967 0.4091 0.6550 0.1954 1.0000 Uiso R . . . .
H8852 H 0.3728 0.4296 0.6791 0.1954 1.0000 Uiso R . . . .
H8853 H 0.3475 0.4091 0.6523 0.1954 1.0000 Uiso R . . . .
H8861 H 0.3971 0.4846 0.6168 0.2523 1.0000 Uiso R . . . .
H8862 H 0.3731 0.5546 0.6159 0.2523 1.0000 Uiso R . . . .
H8863 H 0.3479 0.4857 0.6136 0.2523 1.0000 Uiso R . . . .
H9221 H 0.9481 -0.1107 0.7840 0.2375 0.7793(8) Uiso R . P 1 2
H9222 H 0.9597 -0.1410 0.7573 0.2375 0.7793(8) Uiso R . P 1 2
H9231 H 0.9033 -0.2061 0.7665 0.3260 0.7793(8) Uiso R . P 1 2
H9232 H 0.8787 -0.1412 0.7744 0.3260 0.7793(8) Uiso R . P 1 2
H9251 H 0.8728 -0.2566 0.7369 0.3804 0.7793(8) Uiso R . P 1 2
H9252 H 0.8987 -0.2245 0.7156 0.3804 0.7793(8) Uiso R . P 1 2
H9261 H 0.8414 -0.2605 0.6902 0.3656 0.7793(8) Uiso R . P 1 2
H9262 H 0.8380 -0.1806 0.6884 0.3656 0.7793(8) Uiso R . P 1 2

loop_
_atom_site_aniso_label
_atom_site_aniso_U_11
_atom_site_aniso_U_22
_atom_site_aniso_U_33
_atom_site_aniso_U_23
_atom_site_aniso_U_13
_atom_site_aniso_U_12
Zn1 0.1045(8) 0.1460(11) 0.1128(9) 0.0582(8) -0.0358(7) -0.0556(8)
N1 0.127(3) 0.172(6) 0.111(3) 0.053(3) -0.038(3) -0.049(4)
N2 0.1061(17) 0.128(5) 0.132(4) 0.063(3) -0.047(3) -0.040(3)
N3 0.107(3) 0.141(4) 0.130(4) 0.051(3) -0.053(3) -0.035(3)
N4 0.107(3) 0.161(5) 0.133(5) 0.054(3) -0.044(3) -0.050(3)
O1 0.129(4) 0.142(4) 0.130(4) 0.060(3) -0.010(4) -0.042(3)
C30 0.178(5) 0.151(6) 0.150(7) 0.069(6) 0.035(6) -0.010(5)
C1 0.136(3) 0.191(6) 0.081(4) 0.070(3) -0.040(4) -0.052(4)
C2 0.139(3) 0.213(7) 0.130(6) 0.027(4) -0.026(4) -0.076(5)
C3 0.150(4) 0.172(7) 0.124(5) 0.040(4) -0.044(4) -0.045(5)
C4 0.135(3) 0.174(6) 0.095(4) 0.058(3) -0.037(3) -0.044(4)
C5 0.126(3) 0.147(5) 0.131(5) 0.054(3) -0.033(3) -0.065(4)
C6 0.102(3) 0.115(5) 0.136(5) 0.062(3) -0.030(3) -0.065(4)
C7 0.108(3) 0.107(5) 0.143(5) 0.065(4) -0.042(3) -0.045(4)
C8 0.105(3) 0.140(6) 0.161(6) 0.040(4) -0.057(4) -0.028(4)
C9 0.096(3) 0.123(5) 0.132(5) 0.066(3) -0.041(3) -0.046(4)
C10 0.103(3) 0.151(6) 0.124(5) 0.059(4) -0.039(4) -0.045(4)
C11 0.104(3) 0.108(5) 0.148(5) 0.047(3) -0.048(4) -0.049(4)
C12 0.129(3) 0.116(6) 0.164(6) 0.034(4) -0.037(4) -0.053(4)
C13 0.131(3) 0.143(6) 0.173(6) 0.032(4) -0.034(4) -0.036(5)
C14 0.095(3) 0.140(6) 0.141(5) 0.061(3) -0.022(3) -0.058(3)
C15 0.107(3) 0.137(6) 0.193(5) 0.037(4) -0.047(3) -0.030(4)
C16 0.100(3) 0.173(6) 0.155(6) 0.049(4) -0.033(4) -0.054(4)
C17 0.100(3) 0.151(6) 0.188(6) 0.062(4) -0.041(4) -0.059(4)
C18 0.122(3) 0.158(6) 0.185(6) 0.057(4) -0.073(4) -0.043(4)
C19 0.124(3) 0.154(6) 0.146(6) 0.057(4) -0.062(4) -0.045(4)
C20 0.130(3) 0.186(6) 0.111(5) 0.061(4) -0.042(5) -0.059(4)
C21 0.124(4) 0.124(5) 0.142(5) 0.040(3) -0.047(3) -0.059(3)
C22 0.134(5) 0.143(5) 0.263(7) 0.076(5) -0.050(5) -0.049(4)
C23 0.164(5) 0.144(5) 0.252(7) 0.047(4) -0.065(5) -0.017(4)
C24 0.142(5) 0.164(6) 0.206(6) 0.003(5) -0.071(5) -0.040(5)
C25 0.164(5) 0.161(6) 0.129(5) 0.006(4) -0.033(4) -0.033(5)
C26 0.167(5) 0.153(6) 0.100(5) 0.016(4) -0.028(4) -0.044(5)
C31 0.097(4) 0.124(5) 0.205(4) 0.032(4) -0.045(4) -0.045(3)
C32 0.118(5) 0.155(6) 0.230(5) 0.058(5) -0.012(5) -0.045(5)
C33 0.107(5) 0.197(7) 0.223(5) 0.052(5) -0.029(4) -0.028(5)
C34 0.114(5) 0.176(6) 0.236(5) 0.054(5) -0.020(5) -0.037(5)
C35 0.088(5) 0.169(6) 0.215(5) 0.036(4) -0.041(5) -0.028(4)
C36 0.084(4) 0.143(6) 0.210(6) 0.027(5) -0.053(4) -0.035(4)
C101 0.097(3) 0.111(4) 0.163(6) -0.055(4) 0.058(4) -0.009(3)
N102 0.109(4) 0.092(4) 0.156(6) -0.046(3) 0.031(4) -0.007(3)
C103 0.112(3) 0.097(4) 0.151(6) -0.041(4) 0.028(4) 0.005(3)
C104 0.114(4) 0.118(5) 0.191(7) -0.042(5) 0.021(5) 0.020(3)
C105 0.096(4) 0.132(5) 0.272(7) -0.052(5) 0.023(5) 0.026(4)
C106 0.093(4) 0.143(5) 0.212(7) -0.059(5) 0.047(4) 0.000(3)
C107 0.093(4) 0.161(5) 0.245(7) -0.070(5) 0.051(5) -0.008(4)
C108 0.098(4) 0.158(5) 0.237(7) -0.073(5) 0.086(4) -0.019(4)
C109 0.115(4) 0.128(4) 0.186(6) -0.065(4) 0.089(4) -0.028(3)
C110 0.137(4) 0.142(5) 0.238(7) -0.032(5) 0.090(5) -0.052(5)
C111 0.136(4) 0.121(5) 0.232(7) -0.021(5) 0.106(4) -0.034(4)
C112 0.136(3) 0.117(4) 0.154(6) -0.023(4) 0.086(4) -0.031(3)
N113 0.122(4) 0.114(4) 0.149(5) -0.030(4) 0.076(3) -0.028(4)
C114 0.118(4) 0.123(4) 0.149(6) -0.044(4) 0.074(4) -0.028(3)
C115 0.119(3) 0.100(5) 0.156(6) -0.004(4) 0.022(5) -0.003(3)
C116 0.112(4) 0.138(5) 0.163(7) 0.038(5) 0.035(5) 0.007(4)
C117 0.110(4) 0.114(5) 0.144(6) 0.029(5) 0.050(4) 0.015(3)
C118 0.137(4) 0.085(4) 0.221(7) 0.041(5) -0.006(5) -0.010(3)
C119 0.145(4) 0.100(5) 0.268(8) 0.064(5) -0.035(6) -0.037(4)
C120 0.142(4) 0.119(6) 0.224(7) 0.058(6) -0.028(6) -0.041(4)
O121 0.153(4) 0.101(3) 0.222(6) 0.072(4) -0.024(5) -0.028(3)
C122 0.221(5) 0.100(4) 0.287(8) 0.111(7) -0.003(7) -0.037(4)
C123 0.271(5) 0.135(6) 0.327(7) 0.111(6) -0.030(8) -0.086(6)
O124 0.309(6) 0.138(7) 0.353(7) 0.082(7) -0.039(7) -0.065(6)
C125 0.351(5) 0.138(7) 0.375(8) 0.086(7) -0.046(6) -0.079(6)
C126 0.321(4) 0.148(8) 0.410(8) 0.091(8) -0.053(5) -0.082(6)
O127 0.349(4) 0.166(6) 0.431(7) 0.123(6) -0.022(5) -0.057(5)
C128 0.339(5) 0.182(5) 0.416(8) 0.016(6) -0.010(6) 0.017(7)
C129 0.320(6) 0.198(6) 0.382(7) 0.019(5) -0.028(8) 0.061(7)
O130 0.274(5) 0.169(5) 0.330(6) 0.048(4) -0.077(7) 0.039(5)
C131 0.161(3) 0.117(6) 0.141(6) -0.033(4) 0.064(4) -0.021(4)
C132 0.204(4) 0.109(6) 0.251(7) 0.028(5) 0.049(5) -0.022(6)
C133 0.227(4) 0.106(6) 0.227(7) 0.029(5) 0.027(5) -0.036(6)
C134 0.197(3) 0.118(6) 0.147(6) -0.019(4) 0.051(5) 0.000(5)
C135 0.160(4) 0.150(7) 0.153(6) -0.004(5) 0.024(5) -0.032(6)
C136 0.146(4) 0.150(7) 0.171(6) -0.008(5) 0.033(5) -0.032(5)
O137 0.216(4) 0.149(6) 0.147(5) 0.001(5) 0.029(4) -0.012(4)
C138 0.246(5) 0.225(7) 0.199(7) 0.013(6) -0.020(5) -0.093(6)
C139 0.224(5) 0.239(7) 0.198(7) 0.032(5) 0.000(5) -0.032(6)
O140 0.130(4) 0.233(6) 0.139(5) 0.066(4) -0.038(4) 0.007(5)
C141 0.106(4) 0.218(4) 0.155(6) 0.104(5) -0.012(4) -0.018(6)
C142 0.114(5) 0.257(5) 0.165(6) 0.051(4) 0.012(6) -0.033(6)
O143 0.116(4) 0.169(4) 0.137(5) -0.005(3) 0.026(4) 0.001(5)
C144 0.216(5) 0.203(4) 0.181(7) -0.058(4) 0.061(6) -0.035(7)
C145 0.166(5) 0.169(6) 0.189(7) -0.043(5) -0.005(5) -0.050(6)
O146 0.193(4) 0.181(6) 0.140(5) -0.010(4) 0.018(4) -0.021(5)
C151 0.143(4) 0.140(4) 0.103(5) -0.038(4) 0.035(4) 0.000(3)
N152 0.144(4) 0.160(5) 0.131(6) 0.008(4) 0.042(4) -0.003(4)
C153 0.154(4) 0.129(5) 0.121(6) -0.026(4) 0.055(4) -0.004(4)
C154 0.170(4) 0.177(6) 0.178(7) 0.002(6) 0.043(5) -0.034(4)
C155 0.137(4) 0.165(5) 0.150(6) -0.037(5) 0.075(4) -0.014(4)
C156 0.154(4) 0.182(5) 0.123(6) -0.028(5) 0.040(5) -0.023(4)
C157 0.149(4) 0.194(5) 0.106(6) -0.039(5) 0.037(4) -0.027(5)
C158 0.149(4) 0.214(6) 0.114(6) -0.016(5) 0.033(5) -0.025(4)
C159 0.123(4) 0.174(5) 0.098(5) -0.020(4) 0.045(4) 0.006(4)
C160 0.130(4) 0.181(5) 0.099(6) -0.009(5) 0.037(4) 0.009(4)
C161 0.133(4) 0.162(6) 0.116(6) 0.008(5) 0.012(5) 0.016(4)
C162 0.130(3) 0.142(4) 0.096(5) 0.003(4) 0.031(4) 0.029(3)
N163 0.137(4) 0.124(4) 0.110(5) -0.017(4) 0.029(4) 0.020(3)
C164 0.130(4) 0.139(4) 0.108(5) -0.037(4) 0.044(4) 0.020(3)
C165 0.161(4) 0.140(5) 0.186(7) 0.043(5) 0.048(5) -0.011(4)
C166 0.280(5) 0.174(6) 0.246(8) 0.101(6) -0.011(6) -0.051(5)
C167 0.346(5) 0.173(6) 0.281(8) 0.149(6) -0.077(6) -0.061(5)
C168 0.308(4) 0.150(5) 0.307(8) 0.094(6) -0.093(6) -0.026(4)
C169 0.178(4) 0.148(5) 0.205(7) 0.075(6) 0.003(6) -0.011(5)
C170 0.145(4) 0.113(5) 0.209(7) 0.013(6) 0.035(5) 0.011(4)
O171 0.348(5) 0.193(5) 0.351(8) 0.114(6) -0.120(6) 0.009(5)
C172 0.475(4) 0.197(5) 0.425(8) 0.074(8) -0.088(8) 0.089(5)
C173 0.507(5) 0.294(6) 0.450(8) 0.111(7) -0.002(8) 0.126(4)
O174 0.489(5) 0.318(7) 0.471(7) 0.042(7) 0.037(7) 0.109(6)
C175 0.439(6) 0.259(6) 0.396(7) 0.177(6) 0.050(7) 0.101(7)
C176 0.409(6) 0.295(6) 0.418(6) 0.104(7) 0.133(7) 0.010(8)
O177 0.245(6) 0.405(8) 0.480(7) 0.171(7) 0.108(5) 0.025(7)
C178 0.254(6) 0.422(8) 0.437(6) 0.166(7) 0.133(6) 0.040(7)
C179 0.227(5) 0.359(8) 0.411(7) 0.108(6) 0.126(5) 0.022(7)
O180 0.185(4) 0.245(7) 0.248(5) 0.086(5) 0.020(5) 0.031(6)
C181 0.143(3) 0.100(3) 0.102(5) 0.019(5) -0.006(5) 0.035(3)
C182 0.170(4) 0.091(3) 0.121(6) -0.003(5) 0.020(6) 0.049(3)
C183 0.196(4) 0.090(4) 0.164(7) 0.017(6) -0.003(6) 0.026(3)
C184 0.175(3) 0.104(4) 0.135(6) 0.029(5) 0.021(6) 0.019(3)
C185 0.142(4) 0.104(4) 0.173(7) 0.035(6) 0.010(6) 0.027(4)
C186 0.133(3) 0.099(4) 0.142(6) 0.038(5) 0.021(5) 0.035(3)
O187 0.202(4) 0.117(4) 0.222(7) 0.013(5) -0.020(6) -0.002(4)
C188 0.357(5) 0.124(5) 0.196(7) 0.039(6) 0.010(7) -0.055(5)
C189 0.348(5) 0.147(6) 0.372(8) 0.014(6) 0.104(7) -0.036(5)
O190 0.351(5) 0.127(6) 0.413(7) -0.016(6) 0.010(6) 0.026(6)
C191 0.428(6) 0.173(7) 0.352(7) 0.010(6) -0.025(6) 0.093(6)
C192 0.434(6) 0.234(6) 0.318(7) 0.070(6) -0.029(6) 0.134(7)
O193 0.407(6) 0.193(5) 0.179(6) 0.021(5) -0.061(7) 0.096(5)
C194 0.258(6) 0.203(5) 0.204(7) 0.042(4) -0.080(7) 0.000(6)
C195 0.171(5) 0.157(5) 0.173(5) 0.008(5) -0.050(6) -0.038(5)
O196 0.142(5) 0.162(5) 0.208(5) 0.032(5) -0.017(5) -0.001(4)
C301 0.077(3) 0.083(2) 0.062(3) 0.000(3) 0.010(2) 0.007(3)
C302 0.080(4) 0.089(4) 0.064(3) -0.011(4) 0.005(3) 0.012(4)
C303 0.064(4) 0.090(5) 0.083(4) -0.016(4) 0.016(3) -0.006(4)
C304 0.097(4) 0.080(5) 0.072(4) -0.013(4) 0.017(3) 0.000(4)
C305 0.093(4) 0.087(5) 0.066(4) -0.018(4) 0.012(3) -0.017(4)
C306 0.115(5) 0.079(5) 0.067(4) -0.006(4) 0.022(3) -0.010(4)
C307 0.092(4) 0.094(5) 0.071(4) -0.003(4) 0.019(3) -0.004(4)
C308 0.114(5) 0.070(5) 0.074(4) -0.012(4) 0.014(4) 0.009(4)
C309 0.111(5) 0.065(4) 0.080(4) -0.007(4) 0.026(4) 0.002(4)
C310 0.120(5) 0.078(5) 0.071(4) -0.002(4) 0.021(4) 0.003(5)
C311 0.088(4) 0.066(4) 0.077(4) 0.014(3) 0.037(4) 0.016(4)
C312 0.080(4) 0.073(5) 0.071(4) -0.003(3) 0.015(4) -0.002(4)
C313 0.097(4) 0.068(4) 0.069(3) 0.008(3) 0.020(3) 0.014(4)
C314 0.067(3) 0.076(3) 0.068(3) 0.009(2) 0.020(2) 0.008(2)
C321 0.067(2) 0.086(4) 0.059(3) 0.002(3) 0.010(2) -0.009(3)
C322 0.075(3) 0.108(5) 0.064(3) 0.013(4) 0.019(2) 0.011(4)
C323 0.092(3) 0.112(5) 0.069(3) 0.020(4) 0.010(3) 0.002(4)
C324 0.091(3) 0.094(5) 0.077(4) 0.010(4) 0.004(3) 0.015(4)
C325 0.075(2) 0.085(5) 0.078(3) -0.008(3) 0.007(2) 0.010(3)
C326 0.070(2) 0.079(5) 0.071(4) 0.001(3) 0.016(3) 0.002(4)
C327 0.115(4) 0.199(5) 0.111(5) 0.094(4) 0.010(3) -0.012(3)
C328 0.070(2) 0.150(5) 0.093(4) -0.012(4) -0.007(3) 0.012(4)
C331 0.116(5) 0.280(6) 0.184(7) 0.120(6) -0.008(5) -0.071(5)
C332 0.103(5) 0.345(6) 0.092(6) 0.056(6) 0.049(4) 0.022(5)
C333 0.146(5) 0.249(7) 0.086(5) 0.074(5) -0.008(4) -0.013(5)
C334 0.118(5) 0.327(7) 0.496(8) -0.248(7) 0.097(7) -0.092(6)
C335 0.107(5) 0.349(7) 0.390(7) 0.226(6) 0.101(7) 0.112(5)
C336 0.103(5) 0.471(8) 0.118(4) 0.000(6) 0.041(4) 0.029(8)
C341 0.071(3) 0.082(3) 0.067(4) -0.004(3) 0.001(2) 0.011(3)
C342 0.104(4) 0.096(4) 0.084(5) -0.021(4) 0.018(4) -0.005(3)
C343 0.098(4) 0.082(3) 0.110(5) -0.008(3) 0.006(4) 0.001(3)
C344 0.097(4) 0.093(4) 0.098(5) 0.003(4) 0.011(4) -0.002(4)
C345 0.086(3) 0.098(4) 0.090(5) -0.002(3) 0.019(3) 0.001(3)
C346 0.075(3) 0.098(4) 0.053(4) -0.003(3) 0.007(3) 0.006(3)
C347 0.127(4) 0.091(4) 0.189(6) -0.034(4) 0.015(4) -0.011(4)
C348 0.066(3) 0.123(5) 0.122(5) -0.015(3) 0.029(3) -0.015(3)
C351 0.337(5) 0.126(7) 0.334(7) -0.127(6) -0.163(6) 0.056(7)
C352 0.372(6) 0.080(5) 0.340(7) 0.017(6) 0.114(6) -0.016(7)
C353 0.198(5) 0.205(7) 0.406(8) -0.195(6) 0.115(6) -0.037(6)
C354 0.088(4) 0.162(7) 0.136(6) -0.017(5) 0.020(4) 0.019(5)
C355 0.145(5) 0.193(6) 0.115(6) 0.016(5) 0.058(5) 0.008(6)
C356 0.144(5) 0.161(5) 0.167(7) -0.080(5) 0.023(5) -0.007(5)
C361 0.092(4) 0.082(2) 0.059(3) 0.0007(19) 0.022(4) 0.003(3)
C362 0.090(4) 0.104(3) 0.063(3) 0.008(3) 0.027(4) 0.031(4)
C363 0.090(4) 0.098(3) 0.078(2) 0.020(2) 0.036(4) 0.015(4)
C364 0.091(4) 0.089(4) 0.090(3) 0.011(2) 0.033(4) -0.002(4)
C365 0.082(4) 0.087(3) 0.081(2) -0.006(2) 0.009(3) 0.016(4)
C366 0.076(4) 0.083(3) 0.064(3) -0.004(3) 0.013(4) 0.003(4)
C367 0.168(4) 0.133(5) 0.085(3) 0.037(3) 0.049(5) 0.053(3)
C368 0.090(3) 0.090(3) 0.095(3) -0.021(3) 0.000(3) 0.008(4)
C371 0.308(6) 0.171(6) 0.080(4) 0.040(4) 0.077(6) 0.111(6)
C372 0.304(5) 0.212(6) 0.135(6) 0.088(5) 0.097(7) -0.032(6)
C373 0.214(4) 0.216(7) 0.107(6) 0.009(6) 0.004(6) 0.125(5)
C374 0.105(5) 0.081(3) 0.120(6) -0.026(3) 0.007(5) -0.001(4)
C375 0.153(5) 0.112(5) 0.092(5) -0.007(4) 0.028(4) 0.010(5)
C376 0.111(3) 0.179(7) 0.127(6) -0.047(6) -0.030(4) 0.032(5)
C381 0.078(3) 0.059(4) 0.083(3) 0.009(3) 0.015(2) -0.010(3)
C382 0.081(3) 0.073(4) 0.087(3) -0.007(4) 0.016(3) -0.029(4)
C383 0.100(3) 0.082(5) 0.101(3) 0.003(3) -0.008(2) -0.028(4)
C384 0.070(3) 0.112(6) 0.132(4) -0.015(5) -0.015(3) -0.009(4)
C385 0.078(3) 0.057(4) 0.146(4) -0.015(4) 0.017(3) -0.014(3)
C386 0.079(3) 0.071(5) 0.101(4) 0.011(4) 0.018(3) -0.013(4)
C387 0.119(4) 0.109(4) 0.107(3) -0.020(4) -0.011(3) -0.025(4)
C388 0.070(3) 0.120(5) 0.195(4) 0.015(5) 0.020(4) -0.011(3)
C391 0.127(3) 0.178(7) 0.108(6) -0.018(6) 0.005(4) -0.030(5)
C392 0.260(6) 0.129(4) 0.137(6) -0.040(5) 0.011(7) -0.076(5)
C393 0.138(5) 0.201(6) 0.111(5) 0.029(6) -0.012(5) -0.015(6)
C394 0.154(5) 0.165(6) 0.342(7) -0.038(6) 0.099(7) -0.098(5)
C395 0.148(5) 0.162(6) 0.458(8) 0.078(7) 0.153(6) 0.054(5)
C396 0.132(5) 0.475(8) 0.195(4) 0.063(7) 0.055(5) -0.058(7)
C401 0.068(2) 0.050(3) 0.069(4) -0.005(2) 0.006(3) 0.001(2)
C402 0.067(3) 0.054(4) 0.065(4) -0.004(2) 0.007(3) -0.001(3)
C403 0.075(2) 0.053(3) 0.078(4) 0.001(3) 0.007(3) -0.003(3)
C404 0.074(2) 0.059(4) 0.087(5) 0.001(3) 0.009(3) -0.005(3)
C405 0.070(2) 0.072(4) 0.066(4) -0.003(3) 0.013(3) -0.001(2)
C406 0.069(2) 0.062(4) 0.062(4) -0.005(3) 0.004(3) -0.001(3)
C407 0.081(3) 0.073(4) 0.079(4) 0.014(2) 0.014(2) 0.004(2)
C408 0.077(3) 0.124(4) 0.114(4) 0.040(4) -0.012(4) -0.021(4)
C411 0.106(5) 0.088(5) 0.094(4) 0.033(3) -0.012(4) -0.020(4)
C412 0.089(4) 0.074(4) 0.146(6) 0.023(4) 0.051(4) 0.009(3)
C413 0.075(4) 0.077(4) 0.080(5) 0.014(3) 0.011(3) 0.003(3)
C414 0.107(5) 0.524(8) 0.231(6) -0.175(6) -0.007(6) -0.093(7)
C415 0.074(4) 0.291(8) 0.197(6) 0.109(6) 0.044(5) 0.020(6)
C416 0.102(5) 0.203(5) 0.545(8) 0.194(6) 0.015(8) 0.041(5)
C421 0.076(4) 0.057(3) 0.077(3) 0.004(2) 0.021(3) -0.006(3)
C422 0.073(4) 0.061(3) 0.076(4) -0.007(3) 0.011(3) -0.005(3)
C423 0.090(4) 0.065(3) 0.084(3) -0.010(2) 0.008(3) 0.004(3)
C424 0.080(4) 0.074(4) 0.100(4) 0.007(3) 0.013(4) 0.002(4)
C425 0.083(4) 0.070(3) 0.076(3) 0.006(3) 0.003(3) -0.008(3)
C426 0.073(4) 0.062(3) 0.070(3) 0.001(3) 0.007(3) -0.017(3)
C427 0.125(4) 0.058(3) 0.095(4) -0.027(3) 0.008(4) 0.008(3)
C428 0.130(4) 0.095(4) 0.094(4) 0.029(3) 0.019(4) -0.002(3)
C431 0.150(5) 0.092(5) 0.119(5) -0.013(4) 0.059(5) -0.014(5)
C432 0.156(5) 0.082(4) 0.128(6) -0.034(4) 0.041(5) -0.031(4)
C433 0.122(4) 0.120(6) 0.158(6) -0.067(5) 0.009(5) 0.036(4)
C434 0.348(6) 0.133(5) 0.086(6) 0.026(4) 0.017(6) -0.096(5)
C435 0.193(4) 0.191(7) 0.123(6) 0.049(6) -0.036(5) 0.047(5)
C436 0.233(5) 0.138(6) 0.117(5) 0.043(5) 0.085(5) 0.032(6)
C451 0.112(3) 0.139(4) 0.112(3) 0.012(3) 0.014(3) -0.016(3)
C452 0.054(4) 0.136(5) 0.113(3) 0.017(4) 0.015(3) -0.032(4)
C453 0.113(5) 0.096(5) 0.134(4) 0.027(5) 0.057(5) -0.013(5)
C454 0.073(4) 0.104(6) 0.157(4) -0.010(5) 0.048(5) 0.015(5)
C455 0.070(4) 0.097(5) 0.148(4) 0.003(5) 0.046(5) 0.009(4)
C456 0.073(4) 0.088(5) 0.128(4) 0.011(5) 0.026(5) -0.005(4)
C457 0.071(4) 0.098(5) 0.132(4) 0.011(5) 0.032(5) -0.005(4)
C458 0.085(4) 0.090(5) 0.142(4) 0.002(5) 0.038(5) 0.010(5)
C459 0.082(4) 0.107(6) 0.117(4) 0.010(5) 0.006(5) 0.029(5)
C460 0.075(4) 0.088(5) 0.130(4) -0.005(5) 0.017(5) -0.007(4)
C461 0.120(5) 0.091(5) 0.119(4) 0.020(4) 0.034(5) -0.004(5)
C462 0.152(5) 0.090(6) 0.138(5) -0.011(5) 0.022(6) -0.018(5)
C463 0.175(5) 0.104(5) 0.139(4) -0.006(4) 0.045(4) -0.030(6)
C464 0.236(3) 0.122(3) 0.118(3) 0.008(3) 0.036(3) -0.029(4)
C471 0.144(4) 0.160(5) 0.118(5) 0.016(5) -0.011(4) -0.008(4)
C472 0.155(5) 0.207(6) 0.133(6) -0.003(6) 0.008(5) 0.036(5)
C473 0.161(5) 0.215(5) 0.138(6) -0.027(4) 0.002(4) 0.053(4)
C474 0.156(5) 0.181(5) 0.117(6) 0.023(5) 0.021(5) 0.008(4)
C475 0.109(4) 0.161(4) 0.144(6) 0.010(4) 0.006(4) -0.023(4)
C476 0.089(4) 0.174(5) 0.123(6) 0.011(4) 0.025(3) -0.039(4)
C477 0.196(4) 0.236(6) 0.185(5) -0.032(4) -0.006(6) 0.081(4)
C478 0.095(4) 0.155(5) 0.171(6) 0.015(3) 0.001(3) -0.044(4)
C481 0.367(6) 0.213(7) 0.217(6) -0.041(6) -0.098(7) 0.156(7)
C482 0.357(6) 0.319(7) 0.208(6) 0.034(6) 0.030(7) 0.200(7)
C483 0.182(4) 0.385(8) 0.446(8) -0.072(8) 0.029(7) 0.100(5)
C484 0.150(5) 0.161(7) 0.109(6) 0.028(5) 0.000(4) -0.008(5)
C485 0.124(4) 0.205(8) 0.246(7) 0.005(6) -0.047(5) -0.035(6)
C486 0.181(6) 0.132(5) 0.260(7) 0.033(5) 0.101(6) 0.012(6)
C491 0.143(4) 0.165(5) 0.122(4) -0.008(5) 0.060(3) -0.031(5)
C492 0.140(4) 0.230(7) 0.157(5) -0.013(6) 0.059(4) -0.071(5)
C493 0.169(4) 0.247(7) 0.178(4) 0.002(5) 0.073(4) -0.086(4)
C494 0.206(5) 0.260(8) 0.189(5) 0.019(6) 0.101(4) -0.038(6)
C495 0.228(5) 0.251(7) 0.161(4) 0.041(5) 0.094(4) -0.034(6)
C496 0.203(5) 0.141(7) 0.152(5) 0.027(5) 0.072(5) -0.003(5)
C497 0.120(4) 0.242(6) 0.259(5) 0.062(6) 0.058(4) -0.053(4)
C498 0.304(5) 0.386(7) 0.152(4) 0.040(5) 0.146(4) -0.020(5)
C501 0.225(6) 0.240(6) 0.244(8) 0.014(7) 0.096(6) -0.018(6)
C502 0.127(5) 0.342(7) 0.515(8) 0.236(7) -0.027(7) -0.093(5)
C503 0.168(6) 0.223(8) 0.249(5) -0.044(7) -0.031(5) -0.005(7)
C504 0.511(6) 0.450(7) 0.214(6) 0.006(7) 0.226(8) 0.021(7)
C505 0.414(5) 0.497(8) 0.212(7) 0.202(7) 0.143(6) 0.096(6)
C506 0.518(5) 0.458(7) 0.268(8) 0.157(6) 0.146(8) -0.138(6)
C511 0.165(5) 0.152(4) 0.125(6) 0.025(4) 0.027(4) 0.011(4)
C512 0.168(5) 0.157(4) 0.129(6) 0.031(5) 0.013(5) -0.001(5)
C513 0.172(5) 0.162(4) 0.129(6) 0.038(5) 0.014(4) 0.007(4)
C514 0.181(5) 0.170(5) 0.113(6) 0.007(5) 0.005(4) 0.001(5)
C515 0.155(5) 0.164(5) 0.117(5) -0.003(5) 0.010(4) 0.002(5)
C516 0.098(5) 0.171(4) 0.142(6) 0.022(5) -0.009(4) 0.009(5)
C517 0.217(5) 0.157(5) 0.120(6) 0.024(4) 0.010(4) -0.023(4)
C518 0.156(5) 0.208(5) 0.107(4) -0.039(5) 0.000(3) -0.008(4)
C521 0.533(6) 0.181(7) 0.146(6) -0.012(5) 0.124(6) -0.118(7)
C522 0.271(5) 0.252(8) 0.160(7) 0.019(6) 0.003(6) -0.097(6)
C523 0.228(5) 0.289(7) 0.394(8) 0.229(6) 0.085(7) 0.021(6)
C524 0.164(6) 0.224(5) 0.197(7) 0.000(6) 0.074(6) 0.015(5)
C525 0.169(5) 0.261(7) 0.143(7) 0.048(7) -0.003(5) -0.040(6)
C526 0.191(6) 0.351(8) 0.120(4) -0.075(6) -0.026(5) 0.072(7)
C531 0.287(3) 0.125(6) 0.148(4) 0.003(5) 0.008(4) 0.026(6)
C532 0.349(4) 0.117(7) 0.158(5) 0.023(6) 0.000(4) 0.013(7)
C533 0.425(4) 0.095(6) 0.194(5) 0.017(5) -0.049(4) 0.058(7)
C534 0.369(4) 0.175(7) 0.186(6) -0.027(6) -0.099(5) 0.081(7)
C535 0.303(3) 0.214(7) 0.216(5) -0.007(6) -0.057(4) 0.092(6)
C536 0.257(3) 0.170(7) 0.148(6) -0.005(6) -0.010(4) 0.062(7)
C537 0.549(5) 0.154(6) 0.178(5) 0.020(5) -0.071(4) 0.026(5)
C538 0.268(4) 0.295(6) 0.265(5) -0.050(6) -0.074(5) 0.110(6)
C541 0.633(6) 0.289(7) 0.252(7) 0.023(7) 0.070(7) 0.058(7)
C542 0.537(5) 0.205(8) 0.155(7) 0.030(7) -0.073(6) -0.016(6)
C543 0.519(6) 0.301(7) 0.197(8) 0.017(6) 0.028(8) -0.085(6)
C544 0.371(5) 0.322(7) 0.384(7) -0.118(7) -0.132(7) 0.219(7)
C545 0.254(6) 0.300(5) 0.434(8) -0.034(6) 0.036(8) 0.100(6)
C546 0.246(6) 0.583(8) 0.297(5) -0.143(7) -0.045(5) 0.102(8)
C551 0.313(4) 0.166(4) 0.087(5) -0.016(5) 0.058(4) -0.094(4)
C552 0.312(5) 0.171(4) 0.135(7) 0.032(6) 0.017(5) -0.082(5)
C553 0.344(5) 0.203(4) 0.205(7) 0.053(5) 0.036(5) -0.110(4)
C554 0.324(6) 0.235(4) 0.181(7) 0.018(6) 0.049(6) -0.152(5)
C555 0.240(5) 0.233(4) 0.103(6) 0.002(5) 0.019(4) -0.130(4)
C556 0.244(5) 0.190(5) 0.070(5) -0.006(5) 0.029(4) -0.103(4)
C557 0.429(4) 0.204(4) 0.278(6) 0.058(6) 0.075(6) -0.126(5)
C558 0.180(5) 0.310(6) 0.149(6) 0.029(4) 0.006(4) -0.098(4)
C561 0.676(6) 0.244(7) 0.358(6) -0.030(6) 0.174(7) -0.178(8)
C562 0.492(5) 0.215(7) 0.425(7) 0.076(8) 0.034(7) -0.040(8)
C563 0.437(4) 0.234(8) 0.415(8) 0.051(8) 0.064(6) -0.167(6)
C564 0.223(5) 0.455(8) 0.242(8) 0.072(7) 0.049(6) -0.145(6)
C565 0.349(6) 0.385(8) 0.147(7) 0.057(6) 0.039(7) -0.002(6)
C566 0.164(6) 0.417(8) 0.151(6) -0.066(6) 0.061(5) -0.054(6)
C571 0.122(5) 0.126(3) 0.115(5) -0.011(3) 0.037(4) -0.013(3)
C572 0.136(5) 0.129(4) 0.106(5) -0.011(4) 0.028(4) 0.003(5)
C573 0.114(4) 0.132(4) 0.131(4) -0.027(4) 0.021(4) 0.009(5)
C574 0.102(5) 0.120(5) 0.129(5) -0.018(4) 0.028(4) -0.006(5)
C575 0.095(4) 0.131(4) 0.124(4) -0.020(4) 0.032(3) -0.006(4)
C576 0.105(5) 0.125(4) 0.112(5) -0.016(4) 0.039(4) -0.020(4)
C577 0.191(4) 0.142(4) 0.132(4) -0.023(4) 0.003(5) -0.011(6)
C578 0.088(4) 0.145(4) 0.150(4) -0.027(5) 0.017(3) 0.005(4)
C581 0.186(4) 0.210(7) 0.158(7) -0.022(7) -0.026(5) -0.046(5)
C582 0.247(6) 0.222(7) 0.127(4) -0.021(5) -0.002(6) -0.065(8)
C583 0.282(6) 0.132(4) 0.196(7) -0.040(5) -0.007(8) -0.006(6)
C584 0.081(4) 0.157(6) 0.261(8) -0.005(7) 0.013(4) 0.009(5)
C585 0.143(5) 0.142(4) 0.148(7) -0.013(5) 0.016(6) 0.007(4)
C586 0.136(5) 0.176(7) 0.124(4) -0.029(5) 0.004(4) 0.004(6)
Zn2 0.1047(8) 0.1245(10) 0.0922(8) 0.0367(7) 0.0300(6) 0.0447(7)
N5 0.113(3) 0.146(4) 0.090(4) 0.026(3) 0.024(3) 0.042(3)
N6 0.100(3) 0.109(4) 0.094(4) 0.033(2) 0.025(2) 0.048(2)
N7 0.113(3) 0.134(5) 0.099(3) 0.028(3) 0.040(3) 0.024(3)
N8 0.109(2) 0.103(4) 0.110(4) 0.041(3) 0.039(3) 0.045(2)
O2 0.130(4) 0.151(4) 0.113(4) 0.061(3) 0.035(4) 0.057(3)
C80 0.151(5) 0.205(7) 0.291(8) 0.152(6) 0.020(7) 0.034(5)
C51 0.117(4) 0.150(6) 0.082(5) 0.032(3) 0.027(3) 0.035(4)
C52 0.102(4) 0.154(6) 0.083(5) 0.030(3) 0.013(3) 0.052(4)
C53 0.106(4) 0.176(6) 0.080(5) 0.021(4) 0.015(4) 0.041(4)
C54 0.108(3) 0.146(5) 0.090(5) 0.026(3) 0.019(3) 0.046(3)
C55 0.118(3) 0.128(5) 0.090(4) 0.030(3) 0.025(2) 0.039(3)
C56 0.119(4) 0.129(5) 0.085(5) 0.031(3) 0.031(3) 0.028(3)
C57 0.114(4) 0.119(5) 0.104(5) 0.034(3) 0.032(3) 0.034(4)
C58 0.131(4) 0.111(6) 0.119(5) 0.028(4) 0.058(4) 0.015(4)
C59 0.105(3) 0.120(5) 0.100(5) 0.026(3) 0.030(3) 0.044(3)
C60 0.103(3) 0.128(6) 0.096(5) 0.025(3) 0.029(4) 0.044(4)
C61 0.114(4) 0.142(6) 0.092(4) 0.023(4) 0.036(3) 0.027(4)
C62 0.116(4) 0.127(6) 0.106(5) 0.022(4) 0.032(4) 0.035(4)
C63 0.126(4) 0.142(6) 0.116(5) 0.015(4) 0.040(4) 0.017(4)
C64 0.097(3) 0.138(6) 0.101(5) 0.028(3) 0.020(3) 0.041(3)
C65 0.114(3) 0.096(4) 0.112(4) 0.048(3) 0.036(2) 0.033(3)
C66 0.115(3) 0.094(5) 0.132(5) 0.038(3) 0.040(3) 0.043(3)
C67 0.095(3) 0.130(6) 0.161(6) 0.017(4) 0.033(4) 0.052(4)
C68 0.098(3) 0.122(6) 0.147(6) 0.028(4) 0.043(4) 0.047(4)
C69 0.109(3) 0.116(5) 0.102(5) 0.046(3) 0.043(3) 0.037(3)
C70 0.108(3) 0.142(6) 0.102(5) 0.031(4) 0.025(4) 0.047(4)
C71 0.119(4) 0.128(5) 0.115(4) 0.011(3) 0.038(3) 0.029(4)
C72 0.087(4) 0.159(6) 0.114(5) 0.013(4) 0.029(4) 0.007(4)
C73 0.109(5) 0.146(6) 0.143(5) 0.004(4) 0.029(4) -0.009(4)
C74 0.098(5) 0.174(6) 0.156(5) 0.018(4) 0.049(4) -0.009(4)
C75 0.135(5) 0.163(6) 0.154(5) 0.019(4) 0.056(4) 0.001(4)
C76 0.115(5) 0.147(6) 0.143(5) 0.027(4) 0.048(4) 0.029(4)
C81 0.112(3) 0.104(5) 0.170(5) 0.014(3) 0.051(3) 0.022(3)
C82 0.154(5) 0.117(6) 0.250(7) 0.030(5) 0.065(5) 0.002(4)
C83 0.121(5) 0.156(5) 0.323(7) 0.010(5) 0.090(5) -0.011(4)
C84 0.130(5) 0.175(6) 0.254(7) -0.044(5) 0.069(5) -0.035(5)
C85 0.122(5) 0.233(6) 0.205(6) 0.006(5) 0.023(4) -0.063(5)
C86 0.105(5) 0.162(6) 0.168(6) 0.022(5) 0.015(4) -0.020(5)
C201 0.133(5) 0.193(5) 0.132(6) 0.026(5) 0.001(4) -0.029(4)
N202 0.166(5) 0.149(5) 0.151(6) 0.029(5) 0.025(5) -0.014(4)
C203 0.219(5) 0.145(5) 0.166(7) 0.020(5) 0.040(5) 0.010(5)
C204 0.215(5) 0.209(6) 0.222(8) 0.058(6) 0.032(5) 0.048(5)
C205 0.170(5) 0.260(5) 0.153(7) 0.037(6) -0.007(5) 0.033(5)
C206 0.117(4) 0.250(5) 0.152(7) 0.031(6) -0.016(4) -0.011(4)
C207 0.111(5) 0.285(6) 0.127(6) 0.005(6) -0.016(4) -0.032(5)
C208 0.119(4) 0.248(5) 0.166(7) -0.020(6) 0.016(5) -0.080(4)
C209 0.110(4) 0.227(5) 0.171(7) 0.036(5) 0.012(4) -0.071(4)
C210 0.180(5) 0.224(5) 0.129(7) 0.043(6) 0.025(5) -0.075(5)
C211 0.150(5) 0.186(5) 0.170(7) 0.070(5) 0.000(5) -0.079(4)
C212 0.135(4) 0.169(4) 0.108(6) 0.057(5) -0.018(4) -0.058(4)
N213 0.121(4) 0.162(4) 0.103(5) 0.042(4) -0.002(4) -0.053(3)
C214 0.081(4) 0.199(5) 0.156(6) 0.050(5) -0.017(4) -0.058(3)
C215 0.240(5) 0.125(5) 0.155(7) 0.047(5) 0.038(5) 0.020(4)
C216 0.352(5) 0.137(5) 0.196(7) 0.068(6) 0.066(5) 0.050(5)
C217 0.378(5) 0.138(6) 0.204(7) 0.089(6) 0.053(6) 0.015(5)
C218 0.340(5) 0.163(6) 0.218(7) 0.070(6) 0.069(5) -0.025(5)
C219 0.258(5) 0.145(6) 0.185(7) 0.040(6) 0.070(5) -0.008(5)
C220 0.238(5) 0.112(6) 0.154(7) 0.025(5) 0.052(5) -0.001(4)
O221 0.369(4) 0.267(7) 0.318(7) 0.139(6) 0.098(5) -0.058(6)
C222 0.363(4) 0.268(7) 0.265(8) 0.037(8) 0.095(6) -0.083(7)
C223 0.359(4) 0.170(7) 0.293(8) -0.004(7) 0.117(6) -0.023(5)
O224 0.314(5) 0.123(5) 0.196(6) 0.060(5) 0.059(4) -0.003(5)
C225 0.335(5) 0.190(5) 0.269(8) 0.000(8) 0.000(6) -0.070(6)
C226 0.244(5) 0.226(5) 0.319(8) 0.061(7) -0.074(7) -0.038(5)
O227 0.304(5) 0.209(5) 0.344(8) 0.073(6) -0.099(7) -0.082(5)
C228 0.287(6) 0.227(5) 0.250(6) 0.057(7) -0.122(6) -0.050(6)
C229 0.188(5) 0.220(7) 0.202(6) 0.027(6) -0.057(6) -0.071(6)
O230 0.126(4) 0.180(6) 0.148(5) 0.021(4) 0.007(4) -0.031(4)
C231 0.159(4) 0.135(4) 0.095(5) 0.042(5) -0.008(4) -0.054(3)
C232 0.206(4) 0.129(3) 0.076(5) 0.033(5) 0.005(5) -0.062(4)
C233 0.223(4) 0.117(4) 0.075(5) 0.016(5) 0.004(5) -0.048(3)
C234 0.201(4) 0.115(4) 0.066(5) 0.029(5) 0.001(5) -0.029(3)
C235 0.146(4) 0.116(3) 0.101(6) 0.030(5) -0.014(5) -0.032(4)
C236 0.107(4) 0.128(4) 0.138(6) 0.050(5) -0.046(4) -0.038(3)
O237 0.203(4) 0.102(4) 0.117(5) 0.027(4) -0.008(4) -0.017(4)
C238 0.291(4) 0.097(4) 0.202(7) 0.028(6) -0.063(7) -0.005(5)
C239 0.306(5) 0.103(6) 0.307(8) -0.045(7) -0.087(6) 0.025(4)
O240 0.289(5) 0.136(6) 0.233(6) -0.026(5) -0.075(6) 0.009(5)
C241 0.383(6) 0.178(6) 0.220(7) 0.057(5) -0.088(6) -0.061(7)
C242 0.395(6) 0.219(5) 0.204(6) 0.054(5) -0.061(7) -0.108(7)
O243 0.315(6) 0.245(5) 0.166(6) 0.014(5) -0.010(6) -0.151(6)
C244 0.371(6) 0.222(5) 0.202(7) 0.052(4) 0.009(8) -0.041(6)
C245 0.365(6) 0.212(5) 0.179(7) 0.048(5) 0.036(6) -0.020(7)
O246 0.237(5) 0.195(6) 0.175(6) 0.030(4) 0.059(5) -0.044(5)
C251 0.161(5) 0.198(5) 0.237(7) -0.078(5) -0.037(5) 0.032(4)
N252 0.167(5) 0.200(5) 0.226(7) -0.020(6) -0.012(5) 0.041(4)
C253 0.175(5) 0.204(6) 0.226(7) -0.018(6) 0.013(5) 0.025(4)
C254 0.203(5) 0.253(6) 0.223(8) -0.031(6) 0.043(5) 0.032(5)
C255 0.163(5) 0.330(6) 0.244(8) -0.010(6) 0.001(6) 0.052(5)
C256 0.115(4) 0.302(6) 0.251(7) -0.039(6) -0.067(5) 0.044(4)
C257 0.173(5) 0.323(6) 0.258(8) -0.083(6) -0.036(6) 0.075(5)
C258 0.170(5) 0.325(6) 0.327(8) -0.056(6) -0.070(5) 0.095(5)
C259 0.195(5) 0.256(6) 0.278(7) -0.057(6) -0.079(5) 0.089(4)
C260 0.236(5) 0.223(6) 0.314(8) -0.070(6) -0.096(5) 0.091(5)
C261 0.213(5) 0.187(6) 0.291(7) -0.048(6) -0.138(5) 0.065(4)
C262 0.224(4) 0.157(5) 0.211(6) -0.054(5) -0.108(4) 0.051(4)
N263 0.187(4) 0.176(5) 0.189(6) -0.048(5) -0.086(4) 0.051(5)
C264 0.174(5) 0.226(5) 0.234(7) -0.042(5) -0.073(5) 0.065(4)
C265 0.177(5) 0.189(6) 0.208(7) 0.032(6) 0.022(5) 0.028(4)
C266 0.162(5) 0.175(6) 0.212(7) 0.026(6) 0.001(5) -0.016(4)
C267 0.182(5) 0.114(6) 0.236(7) 0.026(6) 0.016(5) -0.027(4)
C268 0.231(5) 0.164(5) 0.299(8) 0.087(5) 0.083(5) 0.042(5)
C269 0.238(5) 0.216(6) 0.265(8) 0.126(6) 0.097(6) 0.083(5)
C270 0.236(5) 0.214(7) 0.244(8) 0.092(6) 0.079(5) 0.079(5)
O271 0.283(5) 0.173(4) 0.399(8) 0.114(6) 0.137(6) 0.077(4)
C272 0.275(6) 0.166(5) 0.513(8) 0.144(6) 0.157(7) 0.075(5)
C273 0.291(6) 0.129(6) 0.537(8) 0.140(6) 0.186(6) 0.053(6)
O274 0.411(6) 0.213(6) 0.581(7) 0.069(6) 0.228(7) -0.014(6)
C275 0.392(5) 0.244(6) 0.620(8) 0.006(7) 0.225(6) 0.023(7)
C276 0.360(5) 0.284(8) 0.617(8) 0.048(7) 0.215(6) -0.012(6)
O277 0.406(5) 0.231(7) 0.611(8) 0.123(7) 0.172(6) -0.031(6)
C278 0.358(5) 0.189(6) 0.562(8) 0.021(6) 0.120(6) -0.090(6)
C279 0.308(6) 0.193(6) 0.481(7) 0.005(6) 0.093(7) -0.102(6)
O280 0.201(5) 0.192(6) 0.435(7) 0.038(5) 0.090(6) -0.064(5)
C281 0.227(4) 0.124(6) 0.218(6) -0.021(5) -0.112(4) 0.040(5)
C282 0.269(4) 0.150(7) 0.232(6) -0.002(5) -0.124(5) 0.024(6)
C283 0.278(4) 0.118(7) 0.212(6) -0.003(5) -0.127(4) 0.009(6)
C284 0.278(4) 0.136(7) 0.202(5) -0.035(5) -0.109(4) 0.031(5)
C285 0.237(4) 0.133(7) 0.200(6) -0.035(5) -0.106(5) 0.060(6)
C286 0.228(4) 0.175(7) 0.212(7) -0.023(6) -0.110(4) 0.055(6)
O287 0.284(4) 0.167(7) 0.264(5) -0.009(5) -0.090(5) -0.005(6)
C288 0.338(5) 0.348(8) 0.278(6) -0.080(7) -0.030(6) 0.037(7)
C289 0.348(5) 0.370(8) 0.300(7) 0.050(7) 0.003(6) 0.032(6)
O290 0.198(5) 0.347(7) 0.175(6) 0.095(5) 0.045(5) -0.086(5)
C291 0.180(5) 0.420(5) 0.164(7) 0.064(6) 0.015(5) -0.064(6)
C292 0.143(6) 0.432(5) 0.144(7) 0.067(4) -0.012(6) -0.051(7)
O293 0.146(5) 0.421(5) 0.122(5) 0.057(4) 0.019(5) -0.058(6)
C294 0.184(6) 0.436(5) 0.216(7) 0.021(6) -0.044(6) -0.095(7)
C295 0.188(6) 0.379(6) 0.324(7) -0.002(6) -0.103(6) -0.131(6)
O296 0.166(5) 0.321(7) 0.190(6) 0.019(5) -0.022(4) -0.113(5)
C601 0.075(3) 0.074(3) 0.067(2) 0.008(3) 0.011(2) 0.0126(18)
C602 0.070(4) 0.073(4) 0.073(3) -0.001(3) 0.007(3) 0.014(3)
C603 0.076(4) 0.064(4) 0.082(3) -0.005(4) -0.002(3) 0.006(4)
C604 0.079(4) 0.077(5) 0.066(3) 0.003(4) 0.014(3) -0.017(4)
C605 0.094(4) 0.100(5) 0.068(4) -0.006(4) 0.008(4) 0.001(4)
C606 0.081(4) 0.091(5) 0.073(4) -0.002(4) 0.005(4) 0.002(4)
C607 0.097(4) 0.075(5) 0.068(3) 0.007(4) 0.014(4) -0.023(4)
C608 0.088(4) 0.084(5) 0.076(3) -0.004(4) 0.015(4) -0.026(4)
C609 0.090(4) 0.082(5) 0.084(3) -0.005(4) 0.001(4) -0.019(4)
C610 0.068(4) 0.093(5) 0.076(3) -0.005(4) 0.009(4) 0.007(4)
C611 0.085(4) 0.065(4) 0.084(3) -0.009(4) 0.005(4) -0.013(4)
C612 0.105(5) 0.085(5) 0.074(3) -0.006(4) 0.018(4) -0.019(4)
C613 0.089(4) 0.096(5) 0.070(3) 0.003(3) 0.005(3) -0.026(4)
C614 0.089(3) 0.076(2) 0.070(2) 0.001(3) 0.009(2) -0.007(3)
C621 0.087(3) 0.067(2) 0.078(4) -0.008(3) 0.012(3) 0.011(2)
C622 0.091(3) 0.070(3) 0.072(4) -0.009(4) 0.010(3) 0.007(3)
C623 0.081(3) 0.082(3) 0.087(4) -0.026(3) 0.017(3) 0.004(3)
C624 0.086(4) 0.075(4) 0.127(6) -0.012(4) 0.021(3) -0.010(3)
C625 0.089(4) 0.072(2) 0.091(5) -0.008(3) 0.031(3) 0.003(2)
C626 0.085(4) 0.072(3) 0.091(5) 0.004(4) 0.007(4) 0.004(3)
C627 0.076(4) 0.130(4) 0.110(4) -0.029(4) 0.012(3) 0.006(3)
C628 0.098(4) 0.067(3) 0.120(5) -0.001(3) 0.033(3) -0.004(3)
C631 0.085(4) 0.132(5) 0.119(6) -0.025(5) 0.015(4) 0.015(4)
C632 0.088(4) 0.152(5) 0.193(7) -0.085(5) 0.024(5) -0.014(4)
C633 0.105(5) 0.220(7) 0.092(4) -0.022(5) 0.005(4) 0.035(6)
C634 0.100(5) 0.077(4) 0.129(5) -0.006(4) 0.027(4) 0.015(4)
C635 0.142(5) 0.110(6) 0.156(6) 0.030(5) 0.072(5) 0.006(5)
C636 0.128(4) 0.109(6) 0.108(5) 0.012(4) 0.006(4) 0.011(4)
C641 0.083(4) 0.068(3) 0.056(3) -0.003(3) 0.009(3) 0.012(3)
C642 0.062(4) 0.078(4) 0.065(4) 0.002(3) 0.008(3) 0.009(3)
C643 0.060(3) 0.076(4) 0.084(3) -0.006(3) 0.004(3) 0.008(3)
C644 0.091(4) 0.069(4) 0.078(3) -0.009(3) -0.004(3) 0.017(4)
C645 0.099(4) 0.078(4) 0.078(3) 0.004(3) 0.003(3) 0.023(3)
C646 0.091(4) 0.083(4) 0.069(4) 0.012(3) 0.019(4) 0.024(3)
C647 0.105(4) 0.098(4) 0.123(4) 0.001(4) 0.040(3) 0.036(3)
C648 0.140(4) 0.101(5) 0.076(3) 0.009(3) 0.005(4) 0.041(4)
C651 0.214(5) 0.277(8) 0.099(4) -0.043(6) 0.034(5) 0.068(6)
C652 0.185(5) 0.141(6) 0.233(7) 0.019(6) 0.142(5) 0.008(5)
C653 0.215(6) 0.110(5) 0.202(7) 0.010(5) 0.067(6) 0.087(4)
C654 0.244(5) 0.112(5) 0.084(5) 0.014(4) 0.015(6) 0.085(5)
C655 0.175(4) 0.257(8) 0.184(7) 0.121(6) 0.052(5) 0.021(5)
C656 0.371(6) 0.080(5) 0.081(4) 0.017(4) -0.040(6) 0.034(6)
C661 0.080(2) 0.070(4) 0.080(3) -0.009(4) 0.016(2) 0.010(3)
C662 0.080(2) 0.058(4) 0.087(4) 0.009(4) 0.015(3) 0.008(4)
C663 0.087(2) 0.055(4) 0.095(3) 0.000(4) 0.022(2) -0.002(3)
C664 0.099(3) 0.056(4) 0.087(3) 0.008(4) 0.017(3) 0.028(4)
C665 0.105(3) 0.081(5) 0.074(3) -0.002(3) 0.015(2) 0.016(4)
C666 0.093(3) 0.071(4) 0.074(3) -0.002(4) 0.008(2) 0.030(4)
C667 0.082(3) 0.072(3) 0.129(4) -0.006(3) 0.024(3) 0.003(4)
C668 0.118(3) 0.095(4) 0.074(3) -0.007(3) 0.013(3) 0.040(4)
C671 0.094(4) 0.082(4) 0.131(5) -0.011(4) 0.010(4) 0.019(4)
C672 0.120(4) 0.084(5) 0.179(5) 0.002(5) 0.079(5) -0.027(5)
C673 0.106(5) 0.076(3) 0.143(6) -0.004(4) 0.016(5) -0.023(4)
C674 0.203(5) 0.106(5) 0.082(4) 0.016(4) 0.004(5) 0.037(5)
C675 0.114(3) 0.185(7) 0.076(5) -0.020(5) -0.005(4) 0.061(4)
C676 0.102(4) 0.082(4) 0.125(6) -0.028(4) 0.016(5) 0.014(4)
C681 0.073(4) 0.076(2) 0.070(4) 0.003(2) 0.008(3) -0.004(3)
C682 0.072(4) 0.077(3) 0.064(4) 0.008(3) 0.004(3) 0.002(3)
C683 0.086(4) 0.079(3) 0.074(3) 0.012(3) 0.009(3) -0.003(4)
C684 0.086(4) 0.078(4) 0.099(5) 0.001(3) 0.023(3) -0.007(4)
C685 0.077(4) 0.074(3) 0.090(4) -0.007(3) 0.017(3) -0.007(3)
C686 0.103(4) 0.086(3) 0.072(4) -0.015(3) 0.017(4) -0.032(4)
C687 0.127(4) 0.093(3) 0.095(3) -0.004(4) 0.033(3) -0.038(4)
C688 0.132(3) 0.085(4) 0.115(4) -0.011(3) 0.053(4) -0.006(4)
C691 0.281(6) 0.093(3) 0.139(6) 0.014(5) 0.048(7) -0.058(5)
C692 0.141(4) 0.206(7) 0.185(7) 0.076(7) 0.092(4) 0.001(5)
C693 0.216(5) 0.197(7) 0.078(3) 0.001(5) 0.036(4) -0.090(6)
C694 0.223(6) 0.132(6) 0.098(4) -0.026(4) 0.035(5) 0.017(6)
C695 0.218(5) 0.083(4) 0.205(7) -0.055(4) 0.121(6) -0.027(5)
C696 0.137(3) 0.155(7) 0.135(6) -0.035(6) 0.067(4) 0.026(4)
C701 0.107(3) 0.079(3) 0.086(5) 0.005(4) -0.003(3) 0.002(3)
C702 0.163(5) 0.078(3) 0.114(6) 0.009(4) -0.012(5) 0.013(4)
C703 0.175(5) 0.103(3) 0.169(7) -0.001(4) -0.011(5) 0.045(3)
C704 0.203(5) 0.154(4) 0.260(8) -0.003(6) -0.090(6) 0.056(5)
C705 0.155(5) 0.136(4) 0.284(7) 0.012(5) -0.106(5) -0.003(4)
C706 0.112(5) 0.112(5) 0.205(7) -0.015(5) -0.048(4) 0.000(4)
C707 0.282(5) 0.099(3) 0.239(5) 0.037(5) 0.003(5) 0.047(5)
C708 0.207(5) 0.247(6) 0.317(7) -0.038(4) -0.155(4) 0.006(4)
C711 0.375(5) 0.090(6) 0.500(8) 0.051(8) 0.153(7) 0.046(6)
C712 0.397(6) 0.107(6) 0.300(6) -0.053(6) -0.039(6) 0.066(8)
C713 0.347(5) 0.170(6) 0.261(8) 0.064(7) 0.025(6) 0.141(6)
C714 0.245(5) 0.267(8) 0.457(8) -0.120(7) -0.115(6) -0.115(6)
C715 0.382(6) 0.360(8) 0.462(8) 0.030(7) -0.305(6) 0.012(7)
C716 0.384(6) 0.356(8) 0.349(8) -0.137(6) -0.126(6) 0.023(7)
C721 0.100(2) 0.090(5) 0.069(3) 0.000(4) 0.010(3) -0.026(4)
C722 0.128(4) 0.097(5) 0.065(3) -0.004(4) 0.012(3) -0.025(5)
C723 0.157(3) 0.091(5) 0.080(3) 0.009(4) 0.035(3) -0.019(5)
C724 0.140(3) 0.079(5) 0.119(4) 0.001(4) 0.048(3) -0.028(5)
C725 0.106(2) 0.094(5) 0.124(4) 0.005(4) 0.029(3) -0.039(4)
C726 0.095(2) 0.115(6) 0.092(4) 0.004(5) 0.011(3) -0.030(5)
C727 0.232(5) 0.144(4) 0.080(4) 0.023(5) 0.043(3) -0.024(4)
C728 0.102(3) 0.122(4) 0.154(5) -0.029(4) 0.025(3) -0.033(5)
C731 0.395(5) 0.335(7) 0.080(6) 0.013(7) -0.021(6) -0.152(7)
C732 0.353(6) 0.179(5) 0.135(7) 0.063(5) 0.010(7) 0.058(6)
C733 0.325(5) 0.322(8) 0.132(6) 0.078(7) 0.124(5) 0.050(7)
C734 0.127(5) 0.143(4) 0.163(7) -0.002(5) 0.028(6) 0.005(5)
C735 0.160(5) 0.193(6) 0.217(6) -0.091(6) -0.022(5) -0.010(7)
C736 0.119(4) 0.180(7) 0.228(6) -0.001(6) 0.066(5) -0.038(6)
C751 0.086(3) 0.123(3) 0.102(3) 0.013(3) 0.027(2) 0.019(2)
C752 0.099(4) 0.117(5) 0.092(3) 0.024(4) 0.031(3) 0.022(4)
C753 0.119(5) 0.114(6) 0.104(5) 0.005(5) 0.022(4) 0.016(5)
C754 0.123(5) 0.134(6) 0.111(5) 0.000(5) 0.015(4) 0.018(6)
C755 0.123(5) 0.163(7) 0.107(5) 0.003(6) 0.014(4) 0.018(6)
C756 0.114(5) 0.147(6) 0.093(5) 0.022(5) 0.017(4) 0.024(5)
C757 0.091(5) 0.121(6) 0.114(5) 0.013(5) 0.024(4) -0.012(5)
C758 0.125(5) 0.130(6) 0.119(5) 0.013(5) 0.007(5) -0.008(6)
C759 0.106(5) 0.125(6) 0.103(5) 0.023(4) 0.002(4) 0.020(5)
C760 0.109(5) 0.123(6) 0.115(5) 0.017(4) 0.001(5) 0.005(5)
C761 0.140(5) 0.118(6) 0.114(5) 0.028(4) 0.001(5) -0.032(6)
C762 0.146(5) 0.115(6) 0.129(5) 0.025(4) -0.016(6) -0.040(6)
C763 0.127(5) 0.095(4) 0.118(4) 0.036(3) -0.003(4) -0.027(5)
C764 0.104(3) 0.119(3) 0.118(4) 0.029(3) 0.002(3) -0.022(3)
C771 0.081(3) 0.118(4) 0.156(6) 0.000(4) 0.051(3) 0.024(3)
C772 0.090(3) 0.148(5) 0.111(6) 0.007(5) 0.046(4) 0.009(3)
C773 0.087(3) 0.166(5) 0.160(6) -0.007(5) 0.065(4) 0.000(3)
C774 0.098(4) 0.135(5) 0.242(7) -0.008(5) 0.072(4) -0.010(4)
C775 0.089(4) 0.140(4) 0.282(7) 0.037(5) 0.084(4) 0.011(3)
C776 0.069(4) 0.142(5) 0.208(7) 0.041(5) 0.059(4) 0.017(3)
C777 0.088(3) 0.213(5) 0.165(4) -0.038(5) 0.058(4) -0.002(3)
C778 0.127(4) 0.163(5) 0.358(6) 0.087(5) 0.103(4) 0.014(3)
C781 0.225(6) 0.317(8) 0.151(4) -0.048(6) 0.020(5) -0.016(8)
C782 0.142(5) 0.359(6) 0.278(7) -0.183(7) -0.072(7) 0.105(5)
C783 0.148(5) 0.351(6) 0.364(8) 0.007(7) 0.068(7) -0.109(6)
C784 0.166(5) 0.256(7) 0.650(8) 0.226(7) 0.098(7) -0.025(6)
C785 0.411(6) 0.246(8) 0.347(6) 0.157(6) 0.016(7) -0.023(7)
C786 0.244(6) 0.199(7) 0.564(8) 0.057(7) 0.172(6) 0.104(6)
C791 0.072(4) 0.133(4) 0.119(4) 0.021(3) 0.018(4) 0.020(3)
C792 0.068(4) 0.117(5) 0.132(5) 0.003(4) 0.007(4) 0.010(4)
C793 0.067(4) 0.119(4) 0.142(3) 0.007(4) -0.006(4) 0.008(4)
C794 0.109(5) 0.146(6) 0.169(4) 0.046(4) 0.039(5) 0.019(5)
C795 0.131(5) 0.200(6) 0.147(4) 0.063(3) 0.038(4) 0.066(5)
C796 0.138(5) 0.178(6) 0.127(4) 0.043(4) 0.027(5) 0.054(5)
C797 0.111(4) 0.097(4) 0.166(4) -0.016(4) 0.006(3) -0.004(4)
C798 0.170(4) 0.216(6) 0.139(4) 0.064(4) 0.010(5) 0.051(5)
C801 0.144(5) 0.217(7) 0.197(5) -0.082(6) -0.030(5) 0.068(6)
C802 0.128(4) 0.118(6) 0.139(6) -0.001(6) 0.038(4) -0.006(5)
C803 0.164(6) 0.095(4) 0.260(8) 0.004(5) 0.049(7) -0.007(5)
C804 0.200(4) 0.389(8) 0.161(7) 0.146(7) 0.045(5) 0.023(6)
C805 0.317(6) 0.247(6) 0.168(6) 0.046(6) -0.004(8) 0.005(7)
C806 0.311(6) 0.227(6) 0.198(7) 0.095(5) 0.003(8) 0.091(6)
C811 0.084(3) 0.126(5) 0.098(4) 0.010(3) 0.028(3) 0.009(3)
C812 0.109(4) 0.166(6) 0.111(5) 0.001(5) 0.038(4) -0.025(4)
C813 0.087(3) 0.202(6) 0.110(5) -0.003(4) 0.029(3) -0.028(4)
C814 0.078(4) 0.174(6) 0.107(5) 0.006(4) 0.012(4) 0.014(4)
C815 0.097(4) 0.146(5) 0.130(5) -0.023(4) 0.034(3) 0.003(4)
C816 0.110(4) 0.108(5) 0.128(5) 0.002(4) 0.047(4) -0.003(4)
C817 0.087(4) 0.326(6) 0.120(5) -0.014(4) 0.012(4) -0.067(4)
C818 0.165(4) 0.201(6) 0.145(6) -0.051(4) 0.043(3) -0.033(4)
C821 0.306(6) 0.365(7) 0.194(6) 0.044(6) -0.025(7) -0.232(6)
C822 0.111(4) 0.471(8) 0.398(8) -0.132(7) 0.117(7) -0.066(6)
C823 0.136(5) 0.457(8) 0.137(5) -0.059(6) 0.026(5) -0.132(6)
C824 0.259(5) 0.275(8) 0.286(7) -0.168(6) 0.138(6) -0.052(7)
C825 0.257(5) 0.403(8) 0.206(7) -0.112(7) -0.066(6) 0.032(7)
C826 0.429(6) 0.197(6) 0.290(8) -0.075(6) 0.113(7) -0.122(7)
C831 0.099(3) 0.133(6) 0.137(4) 0.042(4) 0.005(3) -0.017(5)
C832 0.112(4) 0.112(6) 0.117(5) 0.018(4) 0.020(4) -0.005(5)
C833 0.100(3) 0.146(6) 0.149(4) 0.051(4) 0.029(3) 0.016(5)
C834 0.102(3) 0.204(7) 0.255(6) 0.119(6) 0.008(5) 0.002(6)
C835 0.095(3) 0.275(7) 0.308(6) 0.182(6) -0.023(4) -0.034(5)
C836 0.113(3) 0.246(7) 0.237(6) 0.117(6) -0.036(4) -0.071(6)
C837 0.132(3) 0.159(5) 0.096(4) 0.010(4) 0.032(4) 0.002(5)
C838 0.107(3) 0.361(6) 0.449(5) 0.266(6) -0.023(5) 0.002(5)
C841 0.277(6) 0.279(7) 0.171(5) -0.025(6) 0.111(6) 0.050(8)
C842 0.222(6) 0.159(5) 0.137(7) 0.054(5) -0.003(7) -0.012(6)
C843 0.138(3) 0.280(8) 0.116(6) 0.051(7) 0.000(4) -0.005(5)
C844 0.158(6) 0.442(8) 0.448(5) 0.223(6) -0.135(5) -0.058(8)
C845 0.123(6) 0.467(7) 0.567(8) 0.177(7) -0.031(8) 0.069(6)
C846 0.114(5) 0.517(7) 0.629(8) 0.335(7) -0.097(8) -0.112(6)
C851 0.099(3) 0.111(5) 0.103(5) 0.018(3) 0.014(3) -0.013(3)
C852 0.121(4) 0.115(5) 0.118(6) 0.013(4) 0.008(4) -0.001(4)
C853 0.137(4) 0.127(5) 0.104(5) 0.031(4) 0.003(4) 0.024(4)
C854 0.100(4) 0.143(6) 0.113(5) 0.025(4) 0.011(4) 0.006(4)
C855 0.105(4) 0.135(5) 0.108(5) 0.013(4) 0.004(3) -0.002(4)
C856 0.103(4) 0.132(6) 0.107(5) 0.003(4) 0.004(4) 0.003(4)
C857 0.208(5) 0.175(5) 0.123(4) 0.022(5) -0.005(4) 0.084(4)
C858 0.125(4) 0.170(4) 0.120(5) -0.005(4) -0.020(3) 0.008(5)
C861 0.389(6) 0.135(5) 0.306(8) -0.016(7) -0.046(8) 0.038(6)
C862 0.253(6) 0.434(8) 0.125(4) 0.030(6) 0.014(5) 0.231(7)
C863 0.200(5) 0.290(8) 0.142(6) 0.036(7) -0.003(5) 0.119(5)
C864 0.134(4) 0.173(7) 0.160(7) -0.011(6) -0.036(4) 0.016(6)
C865 0.167(5) 0.311(8) 0.201(6) -0.123(6) 0.046(5) -0.030(7)
C866 0.133(5) 0.130(4) 0.337(8) -0.015(5) -0.047(7) 0.024(5)
C871 0.061(4) 0.109(3) 0.133(6) 0.011(3) -0.001(3) -0.025(3)
C872 0.078(4) 0.100(3) 0.126(6) 0.027(4) 0.021(4) 0.011(4)
C873 0.089(4) 0.094(4) 0.161(6) 0.017(5) 0.042(4) 0.009(3)
C874 0.084(4) 0.101(5) 0.136(6) 0.004(5) 0.028(4) 0.008(3)
C875 0.084(3) 0.147(4) 0.142(6) 0.017(5) 0.034(4) 0.011(4)
C876 0.087(4) 0.151(4) 0.101(5) 0.029(5) 0.024(4) -0.009(4)
C877 0.096(3) 0.093(4) 0.191(6) 0.031(4) 0.056(3) 0.016(4)
C878 0.092(4) 0.191(5) 0.185(4) -0.041(5) 0.046(4) 0.004(4)
C881 0.214(6) 0.113(6) 0.213(6) 0.020(5) 0.121(5) -0.013(6)
C882 0.104(4) 0.126(7) 0.325(7) 0.045(6) 0.014(5) -0.025(5)
C883 0.141(5) 0.100(4) 0.292(8) 0.055(5) 0.108(6) 0.036(5)
C884 0.083(4) 0.249(7) 0.319(7) -0.078(8) 0.030(6) 0.002(5)
C885 0.079(5) 0.192(4) 0.226(7) -0.030(6) 0.037(6) 0.049(4)
C886 0.212(6) 0.247(8) 0.199(4) -0.048(5) 0.112(5) -0.028(7)
C922 0.210(5) 0.108(6) 0.278(7) 0.097(5) 0.041(6) -0.008(5)
C923 0.288(5) 0.167(6) 0.346(6) 0.118(6) -0.007(7) -0.089(5)
O924 0.314(6) 0.134(5) 0.359(6) 0.118(5) -0.029(6) -0.079(6)
C925 0.363(5) 0.153(6) 0.398(7) 0.085(6) -0.049(6) -0.054(8)
C926 0.337(5) 0.141(7) 0.416(7) 0.093(7) -0.049(5) -0.083(7)

loop_
_atom_type_symbol
_atom_type_scat_dispersion_real
_atom_type_scat_dispersion_imag
_atom_type_scat_Cromer_Mann_a1
_atom_type_scat_Cromer_Mann_b1
_atom_type_scat_Cromer_Mann_a2
_atom_type_scat_Cromer_Mann_b2
_atom_type_scat_Cromer_Mann_a3
_atom_type_scat_Cromer_Mann_b3
_atom_type_scat_Cromer_Mann_a4
_atom_type_scat_Cromer_Mann_b4
_atom_type_scat_Cromer_Mann_c
_atom_type_scat_source
C 0.0020 0.0020 2.3100 20.8439 1.0200 10.2075 1.5886 0.5687 0.8650 51.6512 0.2156 'International Tables Vol C 4.2.6.8 and 6.1.1.4'
H 0.0000 0.0000 0.4930 10.5109 0.3229 26.1257 0.1402 3.1424 0.0408 57.7998 0.0030 'International Tables Vol C 4.2.6.8 and 6.1.1.4'
N 0.0040 0.0030 12.2126 0.0057 3.1322 9.8933 2.0125 28.9975 1.1663 0.5826 -11.5290 'International Tables Vol C 4.2.6.8 and 6.1.1.4'
O 0.0070 0.0060 3.0485 13.2771 2.2868 5.7011 1.5463 0.3239 0.8670 32.9089 0.2508 'International Tables Vol C 4.2.6.8 and 6.1.1.4'
Zn 0.2340 1.3590 14.0743 3.2655 7.0318 0.2333 5.1652 10.3163 2.4100 58.7097 1.3041 'International Tables Vol C 4.2.6.8 and 6.1.1.4'
B 0.0000 0.0010 2.0545 23.2185 1.3326 1.0210 1.0979 60.3498 0.7068 0.1403 -0.1932 'International Tables Vol C 4.2.6.8 and 6.1.1.4'

loop_
_geom_angle_atom_site_label_1
_geom_angle_atom_site_label_2
_geom_angle_atom_site_label_3
_geom_angle
_geom_angle_publ_flag
N1 Zn1 N2 89.3(3) yes
N1 Zn1 N3 162.5(4) yes
N2 Zn1 N3 89.4(2) yes
N1 Zn1 N4 89.5(2) yes
N2 Zn1 N4 162.0(4) yes
N3 Zn1 N4 86.5(2) yes
N1 Zn1 O1 100.9(4) yes
N2 Zn1 O1 98.2(3) yes
N3 Zn1 O1 96.6(4) yes
N4 Zn1 O1 99.6(4) yes
Zn1 N1 C1 125.3(3) yes
Zn1 N1 C4 125.5(3) yes
C1 N1 C4 106.74(6) yes
Zn1 N2 C6 125.6(3) yes
Zn1 N2 C9 126.6(3) yes
C6 N2 C9 106.72(6) yes
Zn1 N3 C11 124.7(2) yes
Zn1 N3 C14 128.3(2) yes
C11 N3 C14 106.67(6) yes
Zn1 N4 C16 128.7(3) yes
Zn1 N4 C19 123.9(2) yes
C16 N4 C19 106.71(6) yes
Zn1 O1 C30 116.9(7) yes
Zn1 O1 H11 121.7 no
C30 O1 H11 121.4 no
O1 C30 H301 109.8 no
O1 C30 H302 108.5 no
H301 C30 H302 109.5 no
O1 C30 H303 110.1 no
H301 C30 H303 109.5 no
H302 C30 H303 109.5 no
N1 C1 C2 109.34(5) yes
N1 C1 C20 124.66(6) yes
C2 C1 C20 125.92(6) yes
C1 C2 C3 107.21(6) yes
C1 C2 H21 126.0 no
C3 C2 H21 126.8 no
C2 C3 C4 107.21(6) yes
C2 C3 H31 125.9 no
C4 C3 H31 126.9 no
C3 C4 N1 109.34(5) yes
C3 C4 C5 125.92(6) yes
N1 C4 C5 124.67(6) yes
C4 C5 C6 127.30(19) yes
C4 C5 C21 116.2(3) yes
C6 C5 C21 114.5(4) yes
C5 C6 N2 124.69(5) yes
C5 C6 C7 125.93(5) yes
N2 C6 C7 109.34(5) yes
C6 C7 C8 107.20(6) yes
C6 C7 H71 126.8 no
C8 C7 H71 126.0 no
C7 C8 C9 107.23(6) yes
C7 C8 H81 126.7 no
C9 C8 H81 126.0 no
C8 C9 N2 109.34(5) yes
C8 C9 C10 125.92(5) yes
N2 C9 C10 124.68(5) yes
C9 C10 C11 127.73(19) yes
C9 C10 H101 116.2 no
C11 C10 H101 116.0 no
N3 C11 C10 124.74(5) yes
N3 C11 C12 109.34(5) yes
C10 C11 C12 125.92(5) yes
C11 C12 C13 107.24(6) yes
C11 C12 H121 126.2 no
C13 C12 H121 126.5 no
C12 C13 C14 107.25(6) yes
C12 C13 H131 126.2 no
C14 C13 H131 126.6 no
C13 C14 N3 109.25(5) yes
C13 C14 C15 125.86(6) yes
N3 C14 C15 124.66(6) yes
C14 C15 C16 124.9(2) yes
C14 C15 C31 112.4(3) yes
C16 C15 C31 119.2(4) yes
C15 C16 N4 124.68(6) yes
C15 C16 C17 125.86(6) yes
N4 C16 C17 109.31(5) yes
C16 C17 C18 107.29(6) yes
C16 C17 H171 126.6 no
C18 C17 H171 126.1 no
C17 C18 C19 107.30(6) yes
C17 C18 H181 126.5 no
C19 C18 H181 126.2 no
C18 C19 N4 109.36(5) yes
C18 C19 C20 125.91(5) yes
N4 C19 C20 124.72(5) yes
C19 C20 C1 128.1(2) yes
C19 C20 H201 115.8 no
C1 C20 H201 116.0 no
C5 C21 C22 118.61(5) yes
C5 C21 C26 118.57(5) yes
C22 C21 C26 122.72(4) yes
C21 C22 C23 118.15(5) yes
C21 C22 H221 121.7 no
C23 C22 H221 120.2 no
C22 C23 C24 120.04(4) yes
C22 C23 O130 120.45(5) yes
C24 C23 O130 119.49(5) yes
C23 C24 C25 120.78(5) yes
C23 C24 H241 119.8 no
C25 C24 H241 119.4 no
C24 C25 C26 119.97(5) yes
C24 C25 O146 119.48(6) yes
C26 C25 O146 120.29(6) yes
C25 C26 C21 118.24(5) yes
C25 C26 H261 120.4 no
C21 C26 H261 121.3 no
C15 C31 C32 118.60(5) yes
C15 C31 C36 118.69(5) yes
C32 C31 C36 122.71(4) yes
C31 C32 C33 118.19(4) yes
C31 C32 H321 121.5 no
C33 C32 H321 120.3 no
C32 C33 C34 120.06(4) yes
C32 C33 O180 120.47(5) yes
C34 C33 O180 119.43(5) yes
C33 C34 C35 120.86(5) yes
C33 C34 H341 119.6 no
C35 C34 H341 119.5 no
C34 C35 C36 120.03(4) yes
C34 C35 O196 119.37(5) yes
C36 C35 O196 120.56(5) yes
C31 C36 C35 118.14(5) yes
C31 C36 H361 121.5 no
C35 C36 H361 120.4 no
N102 C101 C106 119.32(5) yes
N102 C101 C114 120.23(5) yes
C106 C101 C114 120.45(5) yes
C101 N102 C103 123.50(5) yes
N102 C103 C104 117.93(5) yes
N102 C103 C115 116.99(5) yes
C104 C103 C115 125.07(5) yes
C103 C104 C105 119.27(6) yes
C103 C104 H1041 120.0 no
C105 C104 H1041 120.7 no
C104 C105 C106 125.01(5) yes
C104 C105 H1051 117.5 no
C106 C105 H1051 117.4 no
C101 C106 C105 114.87(5) yes
C101 C106 C107 115.84(5) yes
C105 C106 C107 129.28(5) yes
C106 C107 C108 123.70(5) yes
C106 C107 H1071 117.7 no
C108 C107 H1071 118.6 no
C107 C108 C109 123.70(5) yes
C107 C108 H1081 118.8 no
C109 C108 H1081 117.5 no
C108 C109 C110 129.25(5) yes
C108 C109 C114 115.82(5) yes
C110 C109 C114 114.88(5) yes
C109 C110 C111 125.05(6) yes
C109 C110 H1101 117.6 no
C111 C110 H1101 117.3 no
C110 C111 C112 119.32(6) yes
C110 C111 H1111 120.9 no
C112 C111 H1111 119.8 no
C111 C112 N113 117.91(5) yes
C111 C112 C131 125.02(5) yes
N113 C112 C131 117.07(5) yes
C112 N113 C114 123.45(5) yes
C109 C114 C101 120.44(5) yes
C109 C114 N113 119.31(5) yes
C101 C114 N113 120.25(5) yes
C103 C115 C116 122.80(5) yes
C103 C115 C120 122.63(5) yes
C116 C115 C120 114.37(5) yes
C115 C116 C117 123.03(6) yes
C115 C116 H1161 117.9 no
C117 C116 H1161 119.1 no
C116 C117 C118 122.18(6) yes
C116 C117 H1171 120.0 no
C118 C117 H1171 117.8 no
C117 C118 C119 114.82(5) yes
C117 C118 O121 122.66(5) yes
C119 C118 O121 122.51(5) yes
C118 C119 C120 122.33(6) yes
C118 C119 H1191 117.5 no
C120 C119 H1191 120.1 no
C115 C120 C119 123.19(6) yes
C115 C120 H1201 118.1 no
C119 C120 H1201 118.8 no
C118 O121 C122 109.500(5) yes
C118 O121 C922 109.500(5) yes
O121 C122 C123 109.500(4) yes
O121 C122 H1221 72.5 no
C123 C122 H1221 137.6 no
O121 C122 H1222 63.7 no
C123 C122 H1222 47.3 no
H1221 C122 H1222 109.5 no
O121 C122 H1231 139.8 no
C123 C122 H1231 38.1 no
H1221 C122 H1231 145.3 no
H1222 C122 H1231 84.4 no
C122 C123 O124 109.500(5) yes
C122 C123 H1222 37.9 no
O124 C123 H1222 104.5 no
C122 C123 H1231 53.0 no
O124 C123 H1231 114.9 no
H1222 C123 H1231 89.9 no
C122 C123 H1232 99.6 no
O124 C123 H1232 9.9 no
H1222 C123 H1232 96.7 no
H1231 C123 H1232 109.5 no
C123 O124 C125 109.500(5) yes
O124 C125 C126 109.500(5) yes
O124 C125 H1251 144.8 no
C126 C125 H1251 103.6 no
O124 C125 H1252 79.8 no
C126 C125 H1252 94.4 no
H1251 C125 H1252 109.5 no
C125 C126 O127 109.500(5) yes
C125 C126 H1261 95.9 no
O127 C126 H1261 83.1 no
C125 C126 H1262 129.3 no
O127 C126 H1262 116.3 no
H1261 C126 H1262 109.5 no
C126 O127 C128 109.500(5) yes
C128 O127 C926 109.500(5) yes
O127 C128 C129 109.500(4) yes
O127 C128 H1281 100.0 no
C129 C128 H1281 110.2 no
O127 C128 H1282 110.2 no
C129 C128 H1282 116.3 no
H1281 C128 H1282 109.5 no
C128 C129 O130 109.500(4) yes
C128 C129 H1291 108.1 no
O130 C129 H1291 120.2 no
C128 C129 H1292 102.6 no
O130 C129 H1292 105.6 no
H1291 C129 H1292 109.5 no
C23 O130 C129 109.500(5) yes
C112 C131 C132 122.78(5) yes
C112 C131 C136 122.77(5) yes
C132 C131 C136 114.42(5) yes
C131 C132 C133 123.15(6) yes
C131 C132 H1321 117.7 no
C133 C132 H1321 119.1 no
C132 C133 C134 122.29(6) yes
C132 C133 H1331 119.8 no
C134 C133 H1331 117.8 no
C133 C134 C135 114.72(5) yes
C133 C134 O137 122.48(5) yes
C135 C134 O137 122.66(5) yes
C134 C135 C136 122.19(6) yes
C134 C135 H1351 117.3 no
C136 C135 H1351 120.2 no
C131 C136 C135 123.09(6) yes
C131 C136 H1361 118.1 no
C135 C136 H1361 118.8 no
C134 O137 C138 109.501(5) yes
O137 C138 C139 109.500(5) yes
O137 C138 H1381 103.5 no
C139 C138 H1381 109.5 no
O137 C138 H1382 113.8 no
C139 C138 H1382 110.7 no
H1381 C138 H1382 109.5 no
C138 C139 O140 109.500(5) yes
C138 C139 H1391 108.5 no
O140 C139 H1391 108.1 no
C138 C139 H1392 111.0 no
O140 C139 H1392 110.3 no
H1391 C139 H1392 109.5 no
C139 O140 C141 109.500(5) yes
O140 C141 C142 109.500(5) yes
O140 C141 H1411 110.1 no
C142 C141 H1411 107.2 no
O140 C141 H1412 109.6 no
C142 C141 H1412 110.9 no
H1411 C141 H1412 109.5 no
C141 C142 O143 109.500(4) yes
C141 C142 H1421 107.3 no
O143 C142 H1421 108.2 no
C141 C142 H1422 110.2 no
O143 C142 H1422 112.1 no
H1421 C142 H1422 109.5 no
C142 O143 C144 109.500(5) yes
O143 C144 C145 109.500(4) yes
O143 C144 H1441 109.0 no
C145 C144 H1441 111.0 no
O143 C144 H1442 108.5 no
C145 C144 H1442 109.3 no
H1441 C144 H1442 109.5 no
C144 C145 O146 109.499(5) yes
C144 C145 H1451 109.2 no
O146 C145 H1451 110.5 no
C144 C145 H1452 108.1 no
O146 C145 H1452 110.0 no
H1451 C145 H1452 109.5 no
C25 O146 C145 109.501(5) yes
N152 C151 C156 119.31(5) yes
N152 C151 C164 120.33(5) yes
C156 C151 C164 120.37(5) yes
C151 N152 C153 123.40(5) yes
N152 C153 C154 117.88(5) yes
N152 C153 C165 117.05(5) yes
C154 C153 C165 124.94(5) yes
C153 C154 C155 119.35(6) yes
C153 C154 H1541 120.0 no
C155 C154 H1541 120.7 no
C154 C155 C156 125.10(5) yes
C154 C155 H1551 117.5 no
C156 C155 H1551 117.4 no
C151 C156 C155 114.94(5) yes
C151 C156 C157 115.80(5) yes
C155 C156 C157 129.24(5) yes
C156 C157 C158 123.71(6) yes
C156 C157 H1571 117.6 no
C158 C157 H1571 118.6 no
C157 C158 C159 123.77(6) yes
C157 C158 H1581 118.7 no
C159 C158 H1581 117.5 no
C158 C159 C160 129.24(5) yes
C158 C159 C164 115.82(5) yes
C160 C159 C164 114.93(5) yes
C159 C160 C161 125.10(6) yes
C159 C160 H1601 117.6 no
C161 C160 H1601 117.3 no
C160 C161 C162 119.33(6) yes
C160 C161 H1611 120.9 no
C162 C161 H1611 119.8 no
C161 C162 N163 117.87(5) yes
C161 C162 C181 124.95(5) yes
N163 C162 C181 117.05(5) yes
C162 N163 C164 123.40(5) yes
C159 C164 C151 120.36(5) yes
C159 C164 N163 119.30(5) yes
C151 C164 N163 120.33(5) yes
C153 C165 C166 122.70(5) yes
C153 C165 C170 122.70(5) yes
C166 C165 C170 114.35(5) yes
C165 C166 C167 123.10(6) yes
C165 C166 H1661 117.9 no
C167 C166 H1661 119.0 no
C166 C167 C168 122.24(6) yes
C166 C167 H1671 120.0 no
C168 C167 H1671 117.8 no
C167 C168 C169 114.81(5) yes
C167 C168 O171 122.59(5) yes
C169 C168 O171 122.56(5) yes
C168 C169 C170 122.28(6) yes
C168 C169 H1691 117.5 no
C170 C169 H1691 120.2 no
C165 C170 C169 123.13(6) yes
C165 C170 H1701 118.1 no
C169 C170 H1701 118.8 no
C168 O171 C172 109.500(5) yes
O171 C172 C173 109.500(5) yes
O171 C172 H1721 110.2 no
C173 C172 H1721 108.3 no
O171 C172 H1722 109.1 no
C173 C172 H1722 110.3 no
H1721 C172 H1722 109.5 no
C172 C173 O174 109.500(4) yes
C172 C173 H1731 110.6 no
O174 C173 H1731 110.8 no
C172 C173 H1732 108.6 no
O174 C173 H1732 107.8 no
H1731 C173 H1732 109.5 no
C173 O174 C175 109.500(5) yes
O174 C175 C176 109.500(5) yes
O174 C175 H1751 105.7 no
C176 C175 H1751 104.7 no
O174 C175 H1752 113.1 no
C176 C175 H1752 113.8 no
H1751 C175 H1752 109.5 no
C175 C176 O177 109.500(4) yes
C175 C176 H1761 107.9 no
O177 C176 H1761 107.6 no
C175 C176 H1762 114.6 no
O177 C176 H1762 107.6 no
H1761 C176 H1762 109.5 no
C176 O177 C178 109.500(5) yes
O177 C178 C179 109.500(5) yes
O177 C178 H1781 105.6 no
C179 C178 H1781 107.8 no
O177 C178 H1782 117.4 no
C179 C178 H1782 106.7 no
H1781 C178 H1782 109.5 no
C178 C179 O180 109.500(5) yes
C178 C179 H1791 107.3 no
O180 C179 H1791 103.5 no
C178 C179 H1792 113.8 no
O180 C179 H1792 112.7 no
H1791 C179 H1792 109.5 no
C179 O180 C33 109.500(5) yes
C162 C181 C182 122.77(5) yes
C162 C181 C186 122.72(5) yes
C182 C181 C186 114.41(5) yes
C181 C182 C183 123.07(6) yes
C181 C182 H1821 118.1 no
C183 C182 H1821 118.8 no
C182 C183 C184 122.22(6) yes
C182 C183 H1831 120.2 no
C184 C183 H1831 117.6 no
C183 C184 C185 114.82(5) yes
C183 C184 O187 122.62(5) yes
C185 C184 O187 122.53(5) yes
C184 C185 C186 122.30(6) yes
C184 C185 H1851 117.8 no
C186 C185 H1851 119.9 no
C181 C186 C185 123.15(6) yes
C181 C186 H1861 117.9 no
C185 C186 H1861 119.0 no
C184 O187 C188 109.500(5) yes
O187 C188 C189 109.500(4) yes
O187 C188 H1881 109.2 no
C189 C188 H1881 110.3 no
O187 C188 H1882 109.8 no
C189 C188 H1882 108.6 no
H1881 C188 H1882 109.5 no
C188 C189 O190 109.500(5) yes
C188 C189 H1891 108.5 no
O190 C189 H1891 109.9 no
C188 C189 H1892 109.7 no
O190 C189 H1892 109.7 no
H1891 C189 H1892 109.5 no
C189 O190 C191 109.500(5) yes
O190 C191 C192 109.500(5) yes
O190 C191 H1911 108.1 no
C192 C191 H1911 107.6 no
O190 C191 H1912 110.7 no
C192 C191 H1912 111.4 no
H1911 C191 H1912 109.5 no
C191 C192 O193 109.500(5) yes
C191 C192 H1921 107.9 no
O193 C192 H1921 112.7 no
C191 C192 H1922 108.9 no
O193 C192 H1922 108.3 no
H1921 C192 H1922 109.5 no
C192 O193 C194 109.500(5) yes
O193 C194 C195 109.500(5) yes
O193 C194 H1941 110.1 no
C195 C194 H1941 108.5 no
O193 C194 H1942 110.3 no
C195 C194 H1942 109.0 no
H1941 C194 H1942 109.5 no
C194 C195 O196 109.500(5) yes
C194 C195 H1951 108.3 no
O196 C195 H1951 103.1 no
C194 C195 H1952 110.9 no
O196 C195 H1952 115.2 no
H1951 C195 H1952 109.5 no
C35 O196 C195 109.501(5) yes
C302 C301 C321 108.9(4) yes
C302 C301 C341 108.7(4) yes
C321 C301 C341 108.8(3) yes
C302 C301 C361 108.2(5) yes
C321 C301 C361 111.4(4) yes
C341 C301 C361 110.7(4) yes
C301 C302 C303 175.1(9) yes
C302 C303 C304 178.6(10) yes
C303 C304 C305 177.1(10) yes
C304 C305 C306 175.9(11) yes
C305 C306 C307 174.7(11) yes
C306 C307 C308 174.1(11) yes
C307 C308 C309 175.5(11) yes
C308 C309 C310 173.4(11) yes
C309 C310 C311 177.5(10) yes
C310 C311 C312 177.4(9) yes
C311 C312 C313 176.3(9) yes
C312 C313 C314 173.8(9) yes
C313 C314 C381 109.2(4) yes
C313 C314 C401 105.7(5) yes
C381 C314 C401 111.6(2) yes
C313 C314 C421 110.5(4) yes
C381 C314 C421 105.4(5) yes
C401 C314 C421 114.5(3) yes
C301 C321 C322 120.38(6) yes
C301 C321 C326 120.40(6) yes
C322 C321 C326 119.05(5) yes
C321 C322 C323 121.28(6) yes
C321 C322 H3221 119.4 no
C323 C322 H3221 119.3 no
C322 C323 C324 117.79(5) yes
C322 C323 C327 119.61(5) yes
C324 C323 C327 122.60(5) yes
C323 C324 C325 122.63(6) yes
C323 C324 H3241 118.6 no
C325 C324 H3241 118.7 no
C324 C325 C326 117.75(5) yes
C324 C325 C328 122.55(5) yes
C326 C325 C328 119.63(5) yes
C325 C326 C321 121.24(6) yes
C325 C326 H3261 119.3 no
C321 C326 H3261 119.5 no
C323 C327 C331 110.43(5) yes
C323 C327 C332 110.43(5) yes
C331 C327 C332 108.47(5) yes
C323 C327 C333 110.47(5) yes
C331 C327 C333 108.48(5) yes
C332 C327 C333 108.48(5) yes
C325 C328 C334 110.45(5) yes
C325 C328 C335 110.45(5) yes
C334 C328 C335 108.48(5) yes
C325 C328 C336 110.45(5) yes
C334 C328 C336 108.48(5) yes
C335 C328 C336 108.47(5) yes
C327 C331 H3311 109.8 no
C327 C331 H3312 109.2 no
H3311 C331 H3312 109.4 no
C327 C331 H3313 109.5 no
H3311 C331 H3313 109.5 no
H3312 C331 H3313 109.5 no
C327 C332 H3321 109.3 no
C327 C332 H3322 109.7 no
H3321 C332 H3322 109.5 no
C327 C332 H3323 109.4 no
H3321 C332 H3323 109.5 no
H3322 C332 H3323 109.5 no
C327 C333 H3331 109.5 no
C327 C333 H3332 109.2 no
H3331 C333 H3332 109.5 no
C327 C333 H3333 109.7 no
H3331 C333 H3333 109.5 no
H3332 C333 H3333 109.5 no
C328 C334 H3341 109.4 no
C328 C334 H3342 108.8 no
H3341 C334 H3342 109.5 no
C328 C334 H3343 110.2 no
H3341 C334 H3343 109.5 no
H3342 C334 H3343 109.5 no
C328 C335 H3351 109.7 no
C328 C335 H3352 110.1 no
H3351 C335 H3352 109.5 no
C328 C335 H3353 108.6 no
H3351 C335 H3353 109.5 no
H3352 C335 H3353 109.5 no
C328 C336 H3361 109.5 no
C328 C336 H3362 110.2 no
H3361 C336 H3362 109.5 no
C328 C336 H3363 108.7 no
H3361 C336 H3363 109.5 no
H3362 C336 H3363 109.5 no
C301 C341 C342 120.38(6) yes
C301 C341 C346 120.40(6) yes
C342 C341 C346 119.04(5) yes
C341 C342 C343 121.26(6) yes
C341 C342 H3421 119.4 no
C343 C342 H3421 119.4 no
C342 C343 C344 117.74(6) yes
C342 C343 C347 119.59(6) yes
C344 C343 C347 122.45(6) yes
C343 C344 C345 122.72(6) yes
C343 C344 H3441 118.6 no
C345 C344 H3441 118.7 no
C344 C345 C346 117.72(5) yes
C344 C345 C348 122.44(6) yes
C346 C345 C348 119.61(6) yes
C345 C346 C341 121.23(6) yes
C345 C346 H3461 119.3 no
C341 C346 H3461 119.5 no
C343 C347 C351 110.45(5) yes
C343 C347 C352 110.44(5) yes
C351 C347 C352 108.48(5) yes
C343 C347 C353 110.46(5) yes
C351 C347 C353 108.48(5) yes
C352 C347 C353 108.48(5) yes
C345 C348 C354 110.44(5) yes
C345 C348 C355 110.43(5) yes
C354 C348 C355 108.47(5) yes
C345 C348 C356 110.47(5) yes
C354 C348 C356 108.48(5) yes
C355 C348 C356 108.48(5) yes
C347 C351 H3511 109.3 no
C347 C351 H3512 109.4 no
H3511 C351 H3512 109.5 no
C347 C351 H3513 109.7 no
H3511 C351 H3513 109.5 no
H3512 C351 H3513 109.5 no
C347 C352 H3521 109.7 no
C347 C352 H3522 109.5 no
H3521 C352 H3522 109.5 no
C347 C352 H3523 109.2 no
H3521 C352 H3523 109.5 no
H3522 C352 H3523 109.5 no
C347 C353 H3531 109.6 no
C347 C353 H3532 109.3 no
H3531 C353 H3532 109.5 no
C347 C353 H3533 109.5 no
H3531 C353 H3533 109.5 no
H3532 C353 H3533 109.5 no
C348 C354 H3541 109.5 no
C348 C354 H3542 109.1 no
H3541 C354 H3542 109.5 no
C348 C354 H3543 109.8 no
H3541 C354 H3543 109.5 no
H3542 C354 H3543 109.5 no
C348 C355 H3551 109.6 no
C348 C355 H3552 109.7 no
H3551 C355 H3552 109.5 no
C348 C355 H3553 109.1 no
H3551 C355 H3553 109.5 no
H3552 C355 H3553 109.5 no
C348 C356 H3561 109.5 no
C348 C356 H3562 109.2 no
H3561 C356 H3562 109.5 no
C348 C356 H3563 109.8 no
H3561 C356 H3563 109.5 no
H3562 C356 H3563 109.5 no
C301 C361 C362 120.40(6) yes
C301 C361 C366 120.38(6) yes
C362 C361 C366 119.05(5) yes
C361 C362 C363 121.25(6) yes
C361 C362 H3621 119.4 no
C363 C362 H3621 119.3 no
C362 C363 C364 117.76(5) yes
C362 C363 C367 119.64(5) yes
C364 C363 C367 122.51(5) yes
C363 C364 C365 122.69(6) yes
C363 C364 H3641 118.7 no
C365 C364 H3641 118.6 no
C364 C365 C366 117.76(5) yes
C364 C365 C368 122.52(5) yes
C366 C365 C368 119.61(5) yes
C365 C366 C361 121.28(6) yes
C365 C366 H3661 119.3 no
C361 C366 H3661 119.4 no
C363 C367 C371 110.46(5) yes
C363 C367 C372 110.44(5) yes
C371 C367 C372 108.48(5) yes
C363 C367 C373 110.44(5) yes
C371 C367 C373 108.48(5) yes
C372 C367 C373 108.47(5) yes
C365 C368 C374 110.46(5) yes
C365 C368 C375 110.44(5) yes
C374 C368 C375 108.48(5) yes
C365 C368 C376 110.44(5) yes
C374 C368 C376 108.47(5) yes
C375 C368 C376 108.48(5) yes
C367 C371 H3711 109.5 no
C367 C371 H3712 109.6 no
H3711 C371 H3712 109.5 no
C367 C371 H3713 109.3 no
H3711 C371 H3713 109.5 no
H3712 C371 H3713 109.5 no
C367 C372 H3721 109.5 no
C367 C372 H3722 109.3 no
H3721 C372 H3722 109.5 no
C367 C372 H3723 109.6 no
H3721 C372 H3723 109.5 no
H3722 C372 H3723 109.5 no
C367 C373 H3731 109.6 no
C367 C373 H3732 109.3 no
H3731 C373 H3732 109.5 no
C367 C373 H3733 109.6 no
H3731 C373 H3733 109.5 no
H3732 C373 H3733 109.5 no
C368 C374 H3741 109.5 no
C368 C374 H3742 109.7 no
H3741 C374 H3742 109.5 no
C368 C374 H3743 109.2 no
H3741 C374 H3743 109.5 no
H3742 C374 H3743 109.5 no
C368 C375 H3751 109.6 no
C368 C375 H3752 109.1 no
H3751 C375 H3752 109.5 no
C368 C375 H3753 109.7 no
H3751 C375 H3753 109.5 no
H3752 C375 H3753 109.5 no
C368 C376 H3761 109.5 no
C368 C376 H3762 109.7 no
H3761 C376 H3762 109.5 no
C368 C376 H3763 109.2 no
H3761 C376 H3763 109.5 no
H3762 C376 H3763 109.5 no
C314 C381 C382 120.37(6) yes
C314 C381 C386 120.39(6) yes
C382 C381 C386 119.03(5) yes
C381 C382 C383 121.26(6) yes
C381 C382 H3821 119.4 no
C383 C382 H3821 119.3 no
C382 C383 C384 117.80(5) yes
C382 C383 C387 119.67(5) yes
C384 C383 C387 122.49(5) yes
C383 C384 C385 122.76(6) yes
C383 C384 H3841 118.6 no
C385 C384 H3841 118.7 no
C384 C385 C386 117.78(5) yes
C384 C385 C388 122.50(5) yes
C386 C385 C388 119.63(5) yes
C385 C386 C381 121.25(6) yes
C385 C386 H3861 119.3 no
C381 C386 H3861 119.5 no
C383 C387 C391 110.48(6) yes
C383 C387 C392 110.44(6) yes
C391 C387 C392 108.49(6) yes
C383 C387 C393 110.43(6) yes
C391 C387 C393 108.48(6) yes
C392 C387 C393 108.46(6) yes
C385 C388 C394 110.44(5) yes
C385 C388 C395 110.44(5) yes
C394 C388 C395 108.48(5) yes
C385 C388 C396 110.46(5) yes
C394 C388 C396 108.48(5) yes
C395 C388 C396 108.48(5) yes
C387 C391 H3911 109.5 no
C387 C391 H3912 109.5 no
H3911 C391 H3912 109.5 no
C387 C391 H3913 109.4 no
H3911 C391 H3913 109.5 no
H3912 C391 H3913 109.5 no
C387 C392 H3921 109.2 no
C387 C392 H3922 109.3 no
H3921 C392 H3922 109.5 no
C387 C392 H3923 109.8 no
H3921 C392 H3923 109.5 no
H3922 C392 H3923 109.5 no
C387 C393 H3931 109.8 no
C387 C393 H3932 109.5 no
H3931 C393 H3932 109.5 no
C387 C393 H3933 109.1 no
H3931 C393 H3933 109.5 no
H3932 C393 H3933 109.5 no
C388 C394 H3941 109.5 no
C388 C394 H3942 108.3 no
H3941 C394 H3942 109.5 no
C388 C394 H3943 110.5 no
H3941 C394 H3943 109.5 no
H3942 C394 H3943 109.5 no
C388 C395 H3951 109.6 no
C388 C395 H3952 110.4 no
H3951 C395 H3952 109.5 no
C388 C395 H3953 108.3 no
H3951 C395 H3953 109.5 no
H3952 C395 H3953 109.5 no
C388 C396 H3961 109.4 no
C388 C396 H3962 108.4 no
H3961 C396 H3962 109.5 no
C388 C396 H3963 110.5 no
H3961 C396 H3963 109.5 no
H3962 C396 H3963 109.5 no
C314 C401 C402 120.38(5) yes
C314 C401 C406 120.42(5) yes
C402 C401 C406 119.09(5) yes
C401 C402 C403 121.32(5) yes
C401 C402 H4021 119.4 no
C403 C402 H4021 119.3 no
C402 C403 C404 117.79(5) yes
C402 C403 C407 119.58(5) yes
C404 C403 C407 122.58(5) yes
C403 C404 C405 122.64(6) yes
C403 C404 H4041 118.7 no
C405 C404 H4041 118.7 no
C404 C405 C406 117.73(5) yes
C404 C405 C408 122.55(5) yes
C406 C405 C408 119.61(5) yes
C405 C406 C401 121.25(6) yes
C405 C406 H4061 119.3 no
C401 C406 H4061 119.5 no
C403 C407 C411 110.43(6) yes
C403 C407 C412 110.44(6) yes
C411 C407 C412 108.49(6) yes
C403 C407 C413 110.49(6) yes
C411 C407 C413 108.47(6) yes
C412 C407 C413 108.47(6) yes
C405 C408 C414 110.44(5) yes
C405 C408 C415 110.46(5) yes
C414 C408 C415 108.48(5) yes
C405 C408 C416 110.44(5) yes
C414 C408 C416 108.48(5) yes
C415 C408 C416 108.47(5) yes
C407 C411 H4111 109.6 no
C407 C411 H4112 109.5 no
H4111 C411 H4112 109.5 no
C407 C411 H4113 109.4 no
H4111 C411 H4113 109.5 no
H4112 C411 H4113 109.5 no
C407 C412 H4121 109.5 no
C407 C412 H4122 109.5 no
H4121 C412 H4122 109.5 no
C407 C412 H4123 109.4 no
H4121 C412 H4123 109.5 no
H4122 C412 H4123 109.5 no
C407 C413 H4131 109.5 no
C407 C413 H4132 109.3 no
H4131 C413 H4132 109.5 no
C407 C413 H4133 109.5 no
H4131 C413 H4133 109.5 no
H4132 C413 H4133 109.5 no
C408 C414 H4141 109.4 no
C408 C414 H4142 109.7 no
H4141 C414 H4142 109.5 no
C408 C414 H4143 109.3 no
H4141 C414 H4143 109.5 no
H4142 C414 H4143 109.5 no
C408 C415 H4151 109.6 no
C408 C415 H4152 109.6 no
H4151 C415 H4152 109.5 no
C408 C415 H4153 109.2 no
H4151 C415 H4153 109.5 no
H4152 C415 H4153 109.5 no
C408 C416 H4161 109.5 no
C408 C416 H4162 109.2 no
H4161 C416 H4162 109.5 no
C408 C416 H4163 109.7 no
H4161 C416 H4163 109.5 no
H4162 C416 H4163 109.5 no
C314 C421 C422 120.43(5) yes
C314 C421 C426 120.44(5) yes
C422 C421 C426 119.06(5) yes
C421 C422 C423 121.21(6) yes
C421 C422 H4221 119.4 no
C423 C422 H4221 119.4 no
C422 C423 C424 117.79(5) yes
C422 C423 C427 119.70(5) yes
C424 C423 C427 122.49(5) yes
C423 C424 C425 122.75(6) yes
C423 C424 H4241 118.5 no
C425 C424 H4241 118.7 no
C424 C425 C426 117.80(5) yes
C424 C425 C428 122.47(5) yes
C426 C425 C428 119.64(5) yes
C425 C426 C421 121.23(6) yes
C425 C426 H4261 119.3 no
C421 C426 H4261 119.5 no
C423 C427 C431 110.48(5) yes
C423 C427 C432 110.43(5) yes
C431 C427 C432 108.48(5) yes
C423 C427 C433 110.43(5) yes
C431 C427 C433 108.47(5) yes
C432 C427 C433 108.47(5) yes
C425 C428 C434 110.43(5) yes
C425 C428 C435 110.44(5) yes
C434 C428 C435 108.48(5) yes
C425 C428 C436 110.47(5) yes
C434 C428 C436 108.49(5) yes
C435 C428 C436 108.47(5) yes
C427 C431 H4311 109.6 no
C427 C431 H4312 109.5 no
H4311 C431 H4312 109.5 no
C427 C431 H4313 109.3 no
H4311 C431 H4313 109.5 no
H4312 C431 H4313 109.5 no
C427 C432 H4321 109.4 no
C427 C432 H4322 109.4 no
H4321 C432 H4322 109.5 no
C427 C432 H4323 109.6 no
H4321 C432 H4323 109.5 no
H4322 C432 H4323 109.5 no
C427 C433 H4331 109.6 no
C427 C433 H4332 109.5 no
H4331 C433 H4332 109.5 no
C427 C433 H4333 109.4 no
H4331 C433 H4333 109.5 no
H4332 C433 H4333 109.5 no
C428 C434 H4341 109.5 no
C428 C434 H4342 109.5 no
H4341 C434 H4342 109.5 no
C428 C434 H4343 109.4 no
H4341 C434 H4343 109.5 no
H4342 C434 H4343 109.5 no
C428 C435 H4351 109.6 no
C428 C435 H4352 109.4 no
H4351 C435 H4352 109.5 no
C428 C435 H4353 109.4 no
H4351 C435 H4353 109.5 no
H4352 C435 H4353 109.5 no
C428 C436 H4361 109.4 no
C428 C436 H4362 109.5 no
H4361 C436 H4362 109.5 no
C428 C436 H4363 109.4 no
H4361 C436 H4363 109.5 no
H4362 C436 H4363 109.5 no
C452 C451 C471 108.2(6) yes
C452 C451 C491 106.4(5) yes
C471 C451 C491 115.6(4) yes
C452 C451 C511 107.7(7) yes
C471 C451 C511 112.6(6) yes
C491 C451 C511 105.9(5) yes
C451 C452 C453 176.4(11) yes
C452 C453 C454 177.9(13) yes
C453 C454 C455 178.3(13) yes
C454 C455 C456 178.9(12) yes
C455 C456 C457 178.7(11) yes
C456 C457 C458 173.1(12) yes
C457 C458 C459 171.0(12) yes
C458 C459 C460 174.3(12) yes
C459 C460 C461 178.9(12) yes
C460 C461 C462 172.4(13) yes
C461 C462 C463 176.8(15) yes
C462 C463 C464 177.1(15) yes
C463 C464 C531 107.2(8) yes
C463 C464 C551 112.9(7) yes
C531 C464 C551 106.1(4) yes
C463 C464 C571 107.8(7) yes
C531 C464 C571 111.5(5) yes
C551 C464 C571 111.3(5) yes
C451 C471 C472 120.40(6) yes
C451 C471 C476 120.40(6) yes
C472 C471 C476 119.04(6) yes
C471 C472 C473 121.21(6) yes
C471 C472 H4721 119.5 no
C473 C472 H4721 119.3 no
C472 C473 C474 117.73(6) yes
C472 C473 C477 119.64(6) yes
C474 C473 C477 122.52(6) yes
C473 C474 C475 122.67(6) yes
C473 C474 H4741 118.7 no
C475 C474 H4741 118.6 no
C474 C475 C476 117.73(6) yes
C474 C475 C478 122.51(5) yes
C476 C475 C478 119.62(5) yes
C475 C476 C471 121.22(6) yes
C475 C476 H4761 119.4 no
C471 C476 H4761 119.4 no
C473 C477 C481 110.46(5) yes
C473 C477 C482 110.44(5) yes
C481 C477 C482 108.48(5) yes
C473 C477 C483 110.44(5) yes
C481 C477 C483 108.48(5) yes
C482 C477 C483 108.47(5) yes
C475 C478 C484 110.45(5) yes
C475 C478 C485 110.44(5) yes
C484 C478 C485 108.48(5) yes
C475 C478 C486 110.45(5) yes
C484 C478 C486 108.48(5) yes
C485 C478 C486 108.48(5) yes
C477 C481 H4811 109.4 no
C477 C481 H4812 110.0 no
H4811 C481 H4812 109.5 no
C477 C481 H4813 109.0 no
H4811 C481 H4813 109.5 no
H4812 C481 H4813 109.5 no
C477 C482 H4821 109.8 no
C477 C482 H4822 109.8 no
H4821 C482 H4822 109.5 no
C477 C482 H4823 108.9 no
H4821 C482 H4823 109.5 no
H4822 C482 H4823 109.5 no
C477 C483 H4831 109.4 no
C477 C483 H4832 109.1 no
H4831 C483 H4832 109.5 no
C477 C483 H4833 109.9 no
H4831 C483 H4833 109.5 no
H4832 C483 H4833 109.5 no
C478 C484 H4841 109.6 no
C478 C484 H4842 109.5 no
H4841 C484 H4842 109.5 no
C478 C484 H4843 109.2 no
H4841 C484 H4843 109.5 no
H4842 C484 H4843 109.5 no
C478 C485 H4851 109.5 no
C478 C485 H4852 109.3 no
H4851 C485 H4852 109.5 no
C478 C485 H4853 109.5 no
H4851 C485 H4853 109.5 no
H4852 C485 H4853 109.5 no
C478 C486 H4861 109.4 no
C478 C486 H4862 109.4 no
H4861 C486 H4862 109.5 no
C478 C486 H4863 109.6 no
H4861 C486 H4863 109.5 no
H4862 C486 H4863 109.5 no
C451 C491 C492 120.37(6) yes
C451 C491 C496 120.40(6) yes
C492 C491 C496 119.08(5) yes
C491 C492 C493 121.28(6) yes
C491 C492 H4921 119.4 no
C493 C492 H4921 119.3 no
C492 C493 C494 117.78(5) yes
C492 C493 C497 119.61(6) yes
C494 C493 C497 122.55(6) yes
C493 C494 C495 122.66(6) yes
C493 C494 H4941 118.6 no
C495 C494 H4941 118.7 no
C494 C495 C496 117.76(6) yes
C494 C495 C498 122.56(5) yes
C496 C495 C498 119.64(5) yes
C495 C496 C491 121.23(6) yes
C495 C496 H4961 119.4 no
C491 C496 H4961 119.4 no
C493 C497 C501 110.45(5) yes
C493 C497 C502 110.45(5) yes
C501 C497 C502 108.48(5) yes
C493 C497 C503 110.44(5) yes
C501 C497 C503 108.48(5) yes
C502 C497 C503 108.48(5) yes
C495 C498 C504 110.44(5) yes
C495 C498 C505 110.45(5) yes
C504 C498 C505 108.48(5) yes
C495 C498 C506 110.45(5) yes
C504 C498 C506 108.48(5) yes
C505 C498 C506 108.48(5) yes
C497 C501 H5011 109.2 no
C497 C501 H5012 109.2 no
H5011 C501 H5012 109.5 no
C497 C501 H5013 110.0 no
H5011 C501 H5013 109.5 no
H5012 C501 H5013 109.5 no
C497 C502 H5021 109.6 no
C497 C502 H5022 109.7 no
H5021 C502 H5022 109.5 no
C497 C502 H5023 109.1 no
H5021 C502 H5023 109.5 no
H5022 C502 H5023 109.5 no
C497 C503 H5031 109.8 no
C497 C503 H5032 109.7 no
H5031 C503 H5032 109.5 no
C497 C503 H5033 108.9 no
H5031 C503 H5033 109.5 no
H5032 C503 H5033 109.5 no
C498 C504 H5041 110.6 no
C498 C504 H5042 107.1 no
H5041 C504 H5042 109.5 no
C498 C504 H5043 110.6 no
H5041 C504 H5043 109.5 no
H5042 C504 H5043 109.5 no
C498 C505 H5051 108.8 no
C498 C505 H5052 111.8 no
H5051 C505 H5052 109.5 no
C498 C505 H5053 107.9 no
H5051 C505 H5053 109.5 no
H5052 C505 H5053 109.5 no
C498 C506 H5061 109.2 no
C498 C506 H5062 108.2 no
H5061 C506 H5062 109.5 no
C498 C506 H5063 111.0 no
H5061 C506 H5063 109.5 no
H5062 C506 H5063 109.5 no
C451 C511 C512 120.43(5) yes
C451 C511 C516 120.45(5) yes
C512 C511 C516 119.10(5) yes
C511 C512 C513 121.25(6) yes
C511 C512 H5121 119.5 no
C513 C512 H5121 119.3 no
C512 C513 C514 117.75(5) yes
C512 C513 C517 119.63(5) yes
C514 C513 C517 122.57(5) yes
C513 C514 C515 122.61(6) yes
C513 C514 H5141 118.7 no
C515 C514 H5141 118.6 no
C514 C515 C516 117.74(5) yes
C514 C515 C518 122.58(5) yes
C516 C515 C518 119.65(5) yes
C515 C516 C511 121.22(6) yes
C515 C516 H5161 119.4 no
C511 C516 H5161 119.4 no
C513 C517 C521 110.45(5) yes
C513 C517 C522 110.45(5) yes
C521 C517 C522 108.47(5) yes
C513 C517 C523 110.45(5) yes
C521 C517 C523 108.48(5) yes
C522 C517 C523 108.48(5) yes
C515 C518 C524 110.45(5) yes
C515 C518 C525 110.44(5) yes
C524 C518 C525 108.48(5) yes
C515 C518 C526 110.45(5) yes
C524 C518 C526 108.48(5) yes
C525 C518 C526 108.48(5) yes
C517 C521 H5211 109.4 no
C517 C521 H5212 109.6 no
H5211 C521 H5212 109.5 no
C517 C521 H5213 109.3 no
H5211 C521 H5213 109.5 no
H5212 C521 H5213 109.5 no
C517 C522 H5221 109.6 no
C517 C522 H5222 109.5 no
H5221 C522 H5222 109.5 no
C517 C522 H5223 109.2 no
H5221 C522 H5223 109.5 no
H5222 C522 H5223 109.5 no
C517 C523 H5231 109.5 no
C517 C523 H5232 109.4 no
H5231 C523 H5232 109.5 no
C517 C523 H5233 109.5 no
H5231 C523 H5233 109.5 no
H5232 C523 H5233 109.5 no
C518 C524 H5241 109.5 no
C518 C524 H5242 109.5 no
H5241 C524 H5242 109.5 no
C518 C524 H5243 109.4 no
H5241 C524 H5243 109.5 no
H5242 C524 H5243 109.5 no
C518 C525 H5251 109.5 no
C518 C525 H5252 109.4 no
H5251 C525 H5252 109.5 no
C518 C525 H5253 109.5 no
H5251 C525 H5253 109.5 no
H5252 C525 H5253 109.5 no
C518 C526 H5261 109.6 no
C518 C526 H5262 109.3 no
H5261 C526 H5262 109.5 no
C518 C526 H5263 109.5 no
H5261 C526 H5263 109.5 no
H5262 C526 H5263 109.5 no
C464 C531 C532 120.41(6) yes
C464 C531 C536 120.39(6) yes
C532 C531 C536 119.09(6) yes
C531 C532 C533 121.24(6) yes
C531 C532 H5321 119.5 no
C533 C532 H5321 119.3 no
C532 C533 C534 117.70(6) yes
C532 C533 C537 119.57(6) yes
C534 C533 C537 122.50(6) yes
C533 C534 C535 122.66(6) yes
C533 C534 H5341 118.7 no
C535 C534 H5341 118.6 no
C534 C535 C536 117.74(6) yes
C534 C535 C538 122.51(6) yes
C536 C535 C538 119.58(6) yes
C535 C536 C531 121.26(6) yes
C535 C536 H5361 119.3 no
C531 C536 H5361 119.4 no
C533 C537 C541 110.44(5) yes
C533 C537 C542 110.45(5) yes
C541 C537 C542 108.48(5) yes
C533 C537 C543 110.44(5) yes
C541 C537 C543 108.48(5) yes
C542 C537 C543 108.48(5) yes
C535 C538 C544 110.45(5) yes
C535 C538 C545 110.44(5) yes
C544 C538 C545 108.48(5) yes
C535 C538 C546 110.44(5) yes
C544 C538 C546 108.48(5) yes
C545 C538 C546 108.48(5) yes
C537 C541 H5411 109.4 no
C537 C541 H5412 110.5 no
H5411 C541 H5412 109.5 no
C537 C541 H5413 108.5 no
H5411 C541 H5413 109.5 no
H5412 C541 H5413 109.5 no
C537 C542 H5421 109.6 no
C537 C542 H5422 108.5 no
H5421 C542 H5422 109.5 no
C537 C542 H5423 110.3 no
H5421 C542 H5423 109.5 no
H5422 C542 H5423 109.5 no
C537 C543 H5431 109.6 no
C537 C543 H5432 110.4 no
H5431 C543 H5432 109.5 no
C537 C543 H5433 108.4 no
H5431 C543 H5433 109.5 no
H5432 C543 H5433 109.5 no
C538 C544 H5441 109.5 no
C538 C544 H5442 108.9 no
H5441 C544 H5442 109.5 no
C538 C544 H5443 110.0 no
H5441 C544 H5443 109.5 no
H5442 C544 H5443 109.5 no
C538 C545 H5451 109.6 no
C538 C545 H5452 109.9 no
H5451 C545 H5452 109.5 no
C538 C545 H5453 108.9 no
H5451 C545 H5453 109.5 no
H5452 C545 H5453 109.5 no
C538 C546 H5461 109.5 no
C538 C546 H5462 109.0 no
H5461 C546 H5462 109.5 no
C538 C546 H5463 110.0 no
H5461 C546 H5463 109.5 no
H5462 C546 H5463 109.5 no
C464 C551 C552 120.36(6) yes
C464 C551 C556 120.36(6) yes
C552 C551 C556 119.02(6) yes
C551 C552 C553 121.22(6) yes
C551 C552 H5521 119.4 no
C553 C552 H5521 119.3 no
C552 C553 C554 117.69(5) yes
C552 C553 C557 119.59(6) yes
C554 C553 C557 122.50(6) yes
C553 C554 C555 122.65(6) yes
C553 C554 H5541 118.7 no
C555 C554 H5541 118.7 no
C554 C555 C556 117.75(6) yes
C554 C555 C558 122.54(5) yes
C556 C555 C558 119.62(5) yes
C555 C556 C551 121.24(6) yes
C555 C556 H5561 119.3 no
C551 C556 H5561 119.4 no
C553 C557 C561 110.45(5) yes
C553 C557 C562 110.45(5) yes
C561 C557 C562 108.48(5) yes
C553 C557 C563 110.45(5) yes
C561 C557 C563 108.47(5) yes
C562 C557 C563 108.48(5) yes
C555 C558 C564 110.45(5) yes
C555 C558 C565 110.45(5) yes
C564 C558 C565 108.48(5) yes
C555 C558 C566 110.44(5) yes
C564 C558 C566 108.48(5) yes
C565 C558 C566 108.48(5) yes
C557 C561 H5611 109.3 no
C557 C561 H5612 110.7 no
H5611 C561 H5612 109.5 no
C557 C561 H5613 108.3 no
H5611 C561 H5613 109.5 no
H5612 C561 H5613 109.5 no
C557 C562 H5621 109.8 no
C557 C562 H5622 110.6 no
H5621 C562 H5622 109.5 no
C557 C562 H5623 108.0 no
H5621 C562 H5623 109.5 no
H5622 C562 H5623 109.5 no
C557 C563 H5631 109.4 no
C557 C563 H5632 108.1 no
H5631 C563 H5632 109.5 no
C557 C563 H5633 110.8 no
H5631 C563 H5633 109.5 no
H5632 C563 H5633 109.5 no
C558 C564 H5641 109.6 no
C558 C564 H5642 109.3 no
H5641 C564 H5642 109.4 no
C558 C564 H5643 109.5 no
H5641 C564 H5643 109.5 no
H5642 C564 H5643 109.5 no
C558 C565 H5651 109.7 no
C558 C565 H5652 109.6 no
H5651 C565 H5652 109.5 no
C558 C565 H5653 109.2 no
H5651 C565 H5653 109.5 no
H5652 C565 H5653 109.5 no
C558 C566 H5661 109.4 no
C558 C566 H5662 109.7 no
H5661 C566 H5662 109.5 no
C558 C566 H5663 109.3 no
H5661 C566 H5663 109.5 no
H5662 C566 H5663 109.5 no
C464 C571 C572 120.42(6) yes
C464 C571 C576 120.40(6) yes
C572 C571 C576 119.11(5) yes
C571 C572 C573 121.26(6) yes
C571 C572 H5721 119.3 no
C573 C572 H5721 119.4 no
C572 C573 C574 117.77(5) yes
C572 C573 C577 119.62(5) yes
C574 C573 C577 122.55(5) yes
C573 C574 C575 122.68(6) yes
C573 C574 H5741 118.6 no
C575 C574 H5741 118.8 no
C574 C575 C576 117.79(5) yes
C574 C575 C578 122.54(5) yes
C576 C575 C578 119.61(5) yes
C575 C576 C571 121.29(6) yes
C575 C576 H5761 119.2 no
C571 C576 H5761 119.5 no
C573 C577 C581 110.45(5) yes
C573 C577 C582 110.44(5) yes
C581 C577 C582 108.48(5) yes
C573 C577 C583 110.45(5) yes
C581 C577 C583 108.47(5) yes
C582 C577 C583 108.48(5) yes
C575 C578 C584 110.44(5) yes
C575 C578 C585 110.45(5) yes
C584 C578 C585 108.48(5) yes
C575 C578 C586 110.44(5) yes
C584 C578 C586 108.48(5) yes
C585 C578 C586 108.48(5) yes
C577 C581 H5811 109.7 no
C577 C581 H5812 109.6 no
H5811 C581 H5812 109.5 no
C577 C581 H5813 109.1 no
H5811 C581 H5813 109.5 no
H5812 C581 H5813 109.5 no
C577 C582 H5821 109.4 no
C577 C582 H5822 109.2 no
H5821 C582 H5822 109.5 no
C577 C582 H5823 109.8 no
H5821 C582 H5823 109.5 no
H5822 C582 H5823 109.5 no
C577 C583 H5831 109.4 no
C577 C583 H5832 109.3 no
H5831 C583 H5832 109.5 no
C577 C583 H5833 109.7 no
H5831 C583 H5833 109.5 no
H5832 C583 H5833 109.5 no
C578 C584 H5841 109.4 no
C578 C584 H5842 109.8 no
H5841 C584 H5842 109.5 no
C578 C584 H5843 109.3 no
H5841 C584 H5843 109.5 no
H5842 C584 H5843 109.5 no
C578 C585 H5851 109.7 no
C578 C585 H5852 109.2 no
H5851 C585 H5852 109.5 no
C578 C585 H5853 109.6 no
H5851 C585 H5853 109.5 no
H5852 C585 H5853 109.5 no
C578 C586 H5861 109.6 no
C578 C586 H5862 109.1 no
H5861 C586 H5862 109.5 no
C578 C586 H5863 109.7 no
H5861 C586 H5863 109.5 no
H5862 C586 H5863 109.5 no
N5 Zn2 N6 87.3(2) yes
N5 Zn2 N7 163.0(3) yes
N6 Zn2 N7 89.1(2) yes
N5 Zn2 N8 90.1(2) yes
N6 Zn2 N8 165.7(3) yes
N7 Zn2 N8 89.3(2) yes
N5 Zn2 O2 96.4(4) yes
N6 Zn2 O2 97.4(3) yes
N7 Zn2 O2 100.5(4) yes
N8 Zn2 O2 96.9(3) yes
Zn2 N5 C51 125.2(2) yes
Zn2 N5 C54 128.0(2) yes
C51 N5 C54 106.71(6) yes
Zn2 N6 C56 127.7(2) yes
Zn2 N6 C59 125.0(2) yes
C56 N6 C59 106.68(6) yes
Zn2 N7 C61 126.6(2) yes
Zn2 N7 C64 125.4(2) yes
C61 N7 C64 106.74(6) yes
Zn2 N8 C66 126.4(2) yes
Zn2 N8 C69 126.5(2) yes
C66 N8 C69 106.74(5) yes
Zn2 O2 C80 123.9(8) yes
Zn2 O2 H22 118.2 no
C80 O2 H22 117.9 no
O2 C80 H801 109.9 no
O2 C80 H802 108.4 no
H801 C80 H802 109.5 no
O2 C80 H803 110.1 no
H801 C80 H803 109.5 no
H802 C80 H803 109.5 no
N5 C51 C52 109.35(5) yes
N5 C51 C70 124.71(5) yes
C52 C51 C70 125.91(5) yes
C51 C52 C53 107.26(6) yes
C51 C52 H521 126.4 no
C53 C52 H521 126.4 no
C52 C53 C54 107.26(6) yes
C52 C53 H531 126.3 no
C54 C53 H531 126.4 no
C53 C54 N5 109.33(5) yes
C53 C54 C55 125.90(6) yes
N5 C54 C55 124.69(6) yes
C54 C55 C56 125.57(18) yes
C54 C55 C71 112.4(3) yes
C56 C55 C71 117.4(4) yes
C55 C56 N6 124.66(6) yes
C55 C56 C57 125.84(6) yes
N6 C56 C57 109.28(5) yes
C56 C57 C58 107.30(6) yes
C56 C57 H571 126.2 no
C58 C57 H571 126.5 no
C57 C58 C59 107.29(6) yes
C57 C58 H581 126.2 no
C59 C58 H581 126.5 no
C58 C59 N6 109.35(5) yes
C58 C59 C60 125.92(5) yes
N6 C59 C60 124.73(5) yes
C59 C60 C61 127.88(17) yes
C59 C60 H601 116.0 no
C61 C60 H601 116.1 no
C60 C61 N7 124.69(5) yes
C60 C61 C62 125.93(5) yes
N7 C61 C62 109.36(5) yes
C61 C62 C63 107.24(6) yes
C61 C62 H621 126.4 no
C63 C62 H621 126.3 no
C62 C63 C64 107.24(6) yes
C62 C63 H631 126.4 no
C64 C63 H631 126.4 no
C63 C64 N7 109.37(5) yes
C63 C64 C65 125.92(5) yes
N7 C64 C65 124.69(5) yes
C64 C65 C66 127.37(17) yes
C64 C65 C81 115.2(3) yes
C66 C65 C81 115.5(4) yes
C65 C66 N8 124.66(5) yes
C65 C66 C67 125.89(5) yes
N8 C66 C67 109.35(5) yes
C66 C67 C68 107.27(5) yes
C66 C67 H671 126.3 no
C68 C67 H671 126.4 no
C67 C68 C69 107.26(5) yes
C67 C68 H681 126.3 no
C69 C68 H681 126.5 no
C68 C69 N8 109.34(5) yes
C68 C69 C70 125.89(6) yes
N8 C69 C70 124.67(6) yes
C51 C70 C69 127.62(17) yes
C51 C70 H701 116.2 no
C69 C70 H701 116.2 no
C55 C71 C72 118.58(5) yes
C55 C71 C76 118.72(5) yes
C72 C71 C76 122.70(4) yes
C71 C72 C73 118.19(5) yes
C71 C72 H721 121.1 no
C73 C72 H721 120.6 no
C72 C73 C74 120.06(4) yes
C72 C73 O230 120.43(5) yes
C74 C73 O230 119.49(5) yes
C73 C74 C75 120.87(5) yes
C73 C74 H741 119.2 no
C75 C74 H741 119.8 no
C74 C75 C76 119.96(5) yes
C74 C75 O246 119.24(5) yes
C76 C75 O246 120.58(6) yes
C75 C76 C71 118.13(5) yes
C75 C76 H761 119.9 no
C71 C76 H761 121.9 no
C65 C81 C82 118.64(5) yes
C65 C81 C86 118.60(5) yes
C82 C81 C86 122.74(4) yes
C81 C82 C83 118.16(4) yes
C81 C82 H821 121.5 no
C83 C82 H821 120.4 no
C82 C83 C84 120.05(4) yes
C82 C83 O280 120.47(5) yes
C84 C83 O280 119.48(5) yes
C83 C84 C85 120.80(5) yes
C83 C84 H841 119.5 no
C85 C84 H841 119.7 no
C84 C85 C86 120.05(4) yes
C84 C85 O296 119.50(5) yes
C86 C85 O296 120.45(5) yes
C81 C86 C85 118.18(5) yes
C81 C86 H861 121.6 no
C85 C86 H861 120.3 no
N202 C201 C206 119.23(5) yes
N202 C201 C214 120.47(5) yes
C206 C201 C214 120.29(5) yes
C201 N202 C203 123.21(5) yes
N202 C203 C204 117.84(5) yes
N202 C203 C215 117.19(5) yes
C204 C203 C215 124.82(5) yes
C203 C204 C205 119.46(6) yes
C203 C204 H2041 119.9 no
C205 C204 H2041 120.6 no
C204 C205 C206 125.22(6) yes
C204 C205 H2051 117.4 no
C206 C205 H2051 117.4 no
C201 C206 C205 114.97(5) yes
C201 C206 C207 115.86(5) yes
C205 C206 C207 129.17(5) yes
C206 C207 C208 123.84(5) yes
C206 C207 H2071 117.6 no
C208 C207 H2071 118.6 no
C207 C208 C209 123.84(5) yes
C207 C208 H2081 118.6 no
C209 C208 H2081 117.5 no
C208 C209 C210 129.17(5) yes
C208 C209 C214 115.86(5) yes
C210 C209 C214 114.97(5) yes
C209 C210 C211 125.23(5) yes
C209 C210 H2101 117.5 no
C211 C210 H2101 117.3 no
C210 C211 C212 119.46(5) yes
C210 C211 H2111 120.7 no
C212 C211 H2111 119.8 no
C211 C212 N213 117.87(5) yes
C211 C212 C231 124.85(5) yes
N213 C212 C231 117.20(5) yes
C212 N213 C214 123.21(5) yes
C209 C214 C201 120.29(5) yes
C209 C214 N213 119.23(5) yes
C201 C214 N213 120.47(5) yes
C203 C215 C216 122.67(5) yes
C203 C215 C220 122.87(5) yes
C216 C215 C220 114.45(5) yes
C215 C216 C217 123.23(6) yes
C215 C216 H2161 117.9 no
C217 C216 H2161 118.9 no
C216 C217 C218 122.36(6) yes
C216 C217 H2171 120.0 no
C218 C217 H2171 117.6 no
C217 C218 C219 114.65(5) yes
C217 C218 O221 122.34(6) yes
C219 C218 O221 122.46(6) yes
C218 C219 C220 122.23(6) yes
C218 C219 H2191 117.6 no
C220 C219 H2191 120.1 no
C215 C220 C219 123.07(6) yes
C215 C220 H2201 118.1 no
C219 C220 H2201 118.9 no
C218 O221 C222 109.501(5) yes
O221 C222 C223 109.500(4) yes
O221 C222 H2221 90.0 no
C223 C222 H2221 86.9 no
O221 C222 H2222 132.2 no
C223 C222 H2222 114.6 no
H2221 C222 H2222 109.5 no
C222 C223 O224 109.500(5) yes
C222 C223 H2231 132.4 no
O224 C223 H2231 102.0 no
C222 C223 H2232 99.0 no
O224 C223 H2232 100.5 no
H2231 C223 H2232 109.5 no
C223 O224 C225 109.500(5) yes
O224 C225 C226 109.500(4) yes
O224 C225 H2251 106.5 no
C226 C225 H2251 109.4 no
O224 C225 H2252 107.2 no
C226 C225 H2252 114.5 no
H2251 C225 H2252 109.5 no
C225 C226 O227 109.500(4) yes
C225 C226 H2261 104.9 no
O227 C226 H2261 118.3 no
C225 C226 H2262 108.4 no
O227 C226 H2262 106.0 no
H2261 C226 H2262 109.5 no
C226 O227 C228 109.500(5) yes
O227 C228 C229 109.500(4) yes
O227 C228 H2281 108.8 no
C229 C228 H2281 111.2 no
O227 C228 H2282 101.6 no
C229 C228 H2282 115.7 no
H2281 C228 H2282 109.5 no
C228 C229 O230 109.500(5) yes
C228 C229 H2291 114.7 no
O230 C229 H2291 120.5 no
C228 C229 H2292 100.8 no
O230 C229 H2292 98.7 no
H2291 C229 H2292 109.5 no
C229 O230 C73 109.500(5) yes
C212 C231 C232 122.60(5) yes
C212 C231 C236 122.70(6) yes
C232 C231 C236 114.32(5) yes
C231 C232 C233 123.12(6) yes
C231 C232 H2321 117.9 no
C233 C232 H2321 119.0 no
C232 C233 C234 122.22(6) yes
C232 C233 H2331 120.0 no
C234 C233 H2331 117.7 no
C233 C234 C235 114.83(5) yes
C233 C234 O237 122.61(5) yes
C235 C234 O237 122.54(5) yes
C234 C235 C236 122.29(6) yes
C234 C235 H2351 117.6 no
C236 C235 H2351 120.1 no
C231 C236 C235 123.11(6) yes
C231 C236 H2361 118.0 no
C235 C236 H2361 118.8 no
C234 O237 C238 109.500(5) yes
O237 C238 C239 109.500(4) yes
O237 C238 H2381 109.5 no
C239 C238 H2381 110.5 no
O237 C238 H2382 109.3 no
C239 C238 H2382 108.5 no
H2381 C238 H2382 109.5 no
C238 C239 O240 109.500(5) yes
C238 C239 H2391 109.2 no
O240 C239 H2391 108.1 no
C238 C239 H2392 110.6 no
O240 C239 H2392 110.0 no
H2391 C239 H2392 109.5 no
C239 O240 C241 109.500(5) yes
O240 C241 C242 109.500(5) yes
O240 C241 H2411 110.4 no
C242 C241 H2411 109.4 no
O240 C241 H2412 110.7 no
C242 C241 H2412 107.3 no
H2411 C241 H2412 109.5 no
C241 C242 O243 109.500(5) yes
C241 C242 H2421 111.8 no
O243 C242 H2421 110.9 no
C241 C242 H2422 107.4 no
O243 C242 H2422 107.7 no
H2421 C242 H2422 109.5 no
C242 O243 C244 109.500(5) yes
O243 C244 C245 109.500(5) yes
O243 C244 H2441 103.6 no
C245 C244 H2441 105.8 no
O243 C244 H2442 115.7 no
C245 C244 H2442 112.0 no
H2441 C244 H2442 109.5 no
C244 C245 O246 109.500(4) yes
C244 C245 H2451 110.4 no
O246 C245 H2451 103.1 no
C244 C245 H2452 112.1 no
O246 C245 H2452 111.9 no
H2451 C245 H2452 109.5 no
C75 O246 C245 109.501(5) yes
N252 C251 C256 119.33(5) yes
N252 C251 C264 120.22(5) yes
C256 C251 C264 120.43(5) yes
C251 N252 C253 123.50(5) yes
N252 C253 C254 117.93(5) yes
N252 C253 C265 117.02(5) yes
C254 C253 C265 125.04(5) yes
C253 C254 C255 119.30(6) yes
C253 C254 H2541 119.9 no
C255 C254 H2541 120.8 no
C254 C255 C256 125.04(5) yes
C254 C255 H2551 117.4 no
C256 C255 H2551 117.5 no
C251 C256 C255 114.89(5) yes
C251 C256 C257 115.83(5) yes
C255 C256 C257 129.27(5) yes
C256 C257 C258 123.70(5) yes
C256 C257 H2571 117.6 no
C258 C257 H2571 118.7 no
C257 C258 C259 123.71(5) yes
C257 C258 H2581 118.7 no
C259 C258 H2581 117.6 no
C258 C259 C260 129.26(5) yes
C258 C259 C264 115.85(5) yes
C260 C259 C264 114.89(5) yes
C259 C260 C261 125.07(5) yes
C259 C260 H2601 117.5 no
C261 C260 H2601 117.4 no
C260 C261 C262 119.32(6) yes
C260 C261 H2611 120.8 no
C262 C261 H2611 119.9 no
C261 C262 N263 117.93(5) yes
C261 C262 C281 125.03(5) yes
N263 C262 C281 117.04(5) yes
C262 N263 C264 123.48(5) yes
C259 C264 C251 120.45(5) yes
C259 C264 N263 119.32(5) yes
C251 C264 N263 120.23(5) yes
C253 C265 C266 122.80(5) yes
C253 C265 C270 122.70(5) yes
C266 C265 C270 114.39(5) yes
C265 C266 C267 123.07(6) yes
C265 C266 H2661 117.9 no
C267 C266 H2661 119.0 no
C266 C267 C268 122.23(6) yes
C266 C267 H2671 120.0 no
C268 C267 H2671 117.7 no
C267 C268 C269 114.80(5) yes
C267 C268 O271 122.58(5) yes
C269 C268 O271 122.54(5) yes
C268 C269 C270 122.28(6) yes
C268 C269 H2691 117.6 no
C270 C269 H2691 120.1 no
C265 C270 C269 123.15(6) yes
C265 C270 H2701 118.0 no
C269 C270 H2701 118.8 no
C268 O271 C272 109.500(5) yes
O271 C272 C273 109.500(4) yes
O271 C272 H2721 109.9 no
C273 C272 H2721 108.9 no
O271 C272 H2722 109.0 no
C273 C272 H2722 110.0 no
H2721 C272 H2722 109.5 no
C272 C273 O274 109.500(5) yes
C272 C273 H2731 109.6 no
O274 C273 H2731 110.7 no
C272 C273 H2732 108.9 no
O274 C273 H2732 108.7 no
H2731 C273 H2732 109.5 no
C273 O274 C275 109.500(5) yes
O274 C275 C276 109.500(5) yes
O274 C275 H2751 109.1 no
C276 C275 H2751 109.7 no
O274 C275 H2752 110.0 no
C276 C275 H2752 109.1 no
H2751 C275 H2752 109.5 no
C275 C276 O277 109.500(5) yes
C275 C276 H2761 109.1 no
O277 C276 H2761 108.9 no
C275 C276 H2762 109.6 no
O277 C276 H2762 110.3 no
H2761 C276 H2762 109.5 no
C276 O277 C278 109.500(5) yes
O277 C278 C279 109.500(4) yes
O277 C278 H2781 109.2 no
C279 C278 H2781 109.5 no
O277 C278 H2782 109.3 no
C279 C278 H2782 109.8 no
H2781 C278 H2782 109.5 no
C278 C279 O280 109.500(4) yes
C278 C279 H2791 109.1 no
O280 C279 H2791 109.4 no
C278 C279 H2792 109.9 no
O280 C279 H2792 109.5 no
H2791 C279 H2792 109.5 no
C83 O280 C279 115.8(5) yes
C262 C281 C282 122.74(5) yes
C262 C281 C286 122.68(5) yes
C282 C281 C286 114.38(5) yes
C281 C282 C283 123.10(6) yes
C281 C282 H2821 118.0 no
C283 C282 H2821 118.9 no
C282 C283 C284 122.26(6) yes
C282 C283 H2831 120.1 no
C284 C283 H2831 117.7 no
C283 C284 C285 114.81(5) yes
C283 C284 O287 122.56(5) yes
C285 C284 O287 122.56(5) yes
C284 C285 C286 122.26(6) yes
C284 C285 H2851 117.7 no
C286 C285 H2851 120.1 no
C281 C286 C285 123.14(6) yes
C281 C286 H2861 118.0 no
C285 C286 H2861 118.9 no
C284 O287 C288 109.500(5) yes
O287 C288 C289 109.500(5) yes
O287 C288 H2881 111.2 no
C289 C288 H2881 110.1 no
O287 C288 H2882 108.4 no
C289 C288 H2882 108.1 no
H2881 C288 H2882 109.5 no
C288 C289 O290 109.500(5) yes
C288 C289 H2891 109.9 no
O290 C289 H2891 111.0 no
C288 C289 H2892 108.1 no
O290 C289 H2892 108.8 no
H2891 C289 H2892 109.5 no
C289 O290 C291 109.500(5) yes
O290 C291 C292 109.500(5) yes
O290 C291 H2911 108.7 no
C292 C291 H2911 108.6 no
O290 C291 H2912 110.8 no
C292 C291 H2912 109.7 no
H2911 C291 H2912 109.5 no
C291 C292 O293 109.500(5) yes
C291 C292 H2921 110.3 no
O293 C292 H2921 109.7 no
C291 C292 H2922 109.3 no
O293 C292 H2922 108.5 no
H2921 C292 H2922 109.5 no
C292 O293 C294 109.500(5) yes
O293 C294 C295 109.500(5) yes
O293 C294 H2941 110.3 no
C295 C294 H2941 109.7 no
O293 C294 H2942 108.9 no
C295 C294 H2942 108.9 no
H2941 C294 H2942 109.5 no
C294 C295 O296 109.500(5) yes
C294 C295 H2951 109.3 no
O296 C295 H2951 109.7 no
C294 C295 H2952 110.0 no
O296 C295 H2952 108.8 no
H2951 C295 H2952 109.5 no
C295 O296 C85 133.3(4) yes
C602 C601 C621 112.2(4) yes
C602 C601 C641 103.0(5) yes
C621 C601 C641 108.0(3) yes
C602 C601 C661 112.0(4) yes
C621 C601 C661 107.3(4) yes
C641 C601 C661 114.3(3) yes
C601 C602 C603 177.5(8) yes
C602 C603 C604 173.9(10) yes
C603 C604 C605 174.9(10) yes
C604 C605 C606 173.2(10) yes
C605 C606 C607 173.7(10) yes
C606 C607 C608 176.5(11) yes
C607 C608 C609 177.9(11) yes
C608 C609 C610 175.1(10) yes
C609 C610 C611 173.9(10) yes
C610 C611 C612 175.0(10) yes
C611 C612 C613 177.3(10) yes
C612 C613 C614 177.1(10) yes
C613 C614 C681 110.0(5) yes
C613 C614 C701 107.5(5) yes
C681 C614 C701 109.8(4) yes
C613 C614 C721 107.9(5) yes
C681 C614 C721 112.5(3) yes
C701 C614 C721 109.0(4) yes
C601 C621 C622 120.33(6) yes
C601 C621 C626 120.41(6) yes
C622 C621 C626 118.98(5) yes
C621 C622 C623 121.28(6) yes
C621 C622 H6221 119.5 no
C623 C622 H6221 119.3 no
C622 C623 C624 117.77(5) yes
C622 C623 C627 119.57(5) yes
C624 C623 C627 122.50(5) yes
C623 C624 C625 122.71(6) yes
C623 C624 H6241 118.7 no
C625 C624 H6241 118.6 no
C624 C625 C626 117.70(5) yes
C624 C625 C628 122.47(5) yes
C626 C625 C628 119.70(5) yes
C625 C626 C621 121.13(6) yes
C625 C626 H6261 119.4 no
C621 C626 H6261 119.5 no
C623 C627 C631 110.43(5) yes
C623 C627 C632 110.46(5) yes
C631 C627 C632 108.48(5) yes
C623 C627 C633 110.43(5) yes
C631 C627 C633 108.49(5) yes
C632 C627 C633 108.48(5) yes
C625 C628 C634 110.43(5) yes
C625 C628 C635 110.43(5) yes
C634 C628 C635 108.46(5) yes
C625 C628 C636 110.48(5) yes
C634 C628 C636 108.49(5) yes
C635 C628 C636 108.48(5) yes
C627 C631 H6311 109.6 no
C627 C631 H6312 109.5 no
H6311 C631 H6312 109.5 no
C627 C631 H6313 109.3 no
H6311 C631 H6313 109.5 no
H6312 C631 H6313 109.5 no
C627 C632 H6321 109.6 no
C627 C632 H6322 109.4 no
H6321 C632 H6322 109.5 no
C627 C632 H6323 109.4 no
H6321 C632 H6323 109.5 no
H6322 C632 H6323 109.5 no
C627 C633 H6331 109.4 no
C627 C633 H6332 109.5 no
H6331 C633 H6332 109.5 no
C627 C633 H6333 109.5 no
H6331 C633 H6333 109.5 no
H6332 C633 H6333 109.5 no
C628 C634 H6341 109.6 no
C628 C634 H6342 109.4 no
H6341 C634 H6342 109.5 no
C628 C634 H6343 109.4 no
H6341 C634 H6343 109.5 no
H6342 C634 H6343 109.5 no
C628 C635 H6351 109.4 no
C628 C635 H6352 109.5 no
H6351 C635 H6352 109.5 no
C628 C635 H6353 109.5 no
H6351 C635 H6353 109.5 no
H6352 C635 H6353 109.5 no
C628 C636 H6361 109.5 no
C628 C636 H6362 109.4 no
H6361 C636 H6362 109.5 no
C628 C636 H6363 109.5 no
H6361 C636 H6363 109.5 no
H6362 C636 H6363 109.5 no
C601 C641 C642 120.39(5) yes
C601 C641 C646 120.46(5) yes
C642 C641 C646 119.13(5) yes
C641 C642 C643 121.36(6) yes
C641 C642 H6421 119.4 no
C643 C642 H6421 119.3 no
C642 C643 C644 117.82(5) yes
C642 C643 C647 119.58(5) yes
C644 C643 C647 122.59(5) yes
C643 C644 C645 122.65(6) yes
C643 C644 H6441 118.7 no
C645 C644 H6441 118.7 no
C644 C645 C646 117.74(5) yes
C644 C645 C648 122.55(5) yes
C646 C645 C648 119.60(5) yes
C645 C646 C641 121.24(6) yes
C645 C646 H6461 119.3 no
C641 C646 H6461 119.4 no
C643 C647 C651 110.43(5) yes
C643 C647 C652 110.43(5) yes
C651 C647 C652 108.47(5) yes
C643 C647 C653 110.47(5) yes
C651 C647 C653 108.48(5) yes
C652 C647 C653 108.49(5) yes
C645 C648 C654 110.46(5) yes
C645 C648 C655 110.44(5) yes
C654 C648 C655 108.47(5) yes
C645 C648 C656 110.44(5) yes
C654 C648 C656 108.48(5) yes
C655 C648 C656 108.48(5) yes
C647 C651 H6511 109.7 no
C647 C651 H6512 109.3 no
H6511 C651 H6512 109.5 no
C647 C651 H6513 109.4 no
H6511 C651 H6513 109.5 no
H6512 C651 H6513 109.5 no
C647 C652 H6521 109.3 no
C647 C652 H6522 109.6 no
H6521 C652 H6522 109.5 no
C647 C652 H6523 109.5 no
H6521 C652 H6523 109.5 no
H6522 C652 H6523 109.5 no
C647 C653 H6531 109.6 no
C647 C653 H6532 109.5 no
H6531 C653 H6532 109.5 no
C647 C653 H6533 109.3 no
H6531 C653 H6533 109.5 no
H6532 C653 H6533 109.5 no
C648 C654 H6541 109.6 no
C648 C654 H6542 109.8 no
H6541 C654 H6542 109.5 no
C648 C654 H6543 109.1 no
H6541 C654 H6543 109.5 no
H6542 C654 H6543 109.5 no
C648 C655 H6551 109.6 no
C648 C655 H6552 109.1 no
H6551 C655 H6552 109.5 no
C648 C655 H6553 109.7 no
H6551 C655 H6553 109.5 no
H6552 C655 H6553 109.5 no
C648 C656 H6561 109.4 no
C648 C656 H6562 109.8 no
H6561 C656 H6562 109.5 no
C648 C656 H6563 109.2 no
H6561 C656 H6563 109.5 no
H6562 C656 H6563 109.5 no
C601 C661 C662 120.39(6) yes
C601 C661 C666 120.40(6) yes
C662 C661 C666 119.06(5) yes
C661 C662 C663 121.26(6) yes
C661 C662 H6621 119.4 no
C663 C662 H6621 119.3 no
C662 C663 C664 117.82(5) yes
C662 C663 C667 119.64(5) yes
C664 C663 C667 122.52(5) yes
C663 C664 C665 122.76(6) yes
C663 C664 H6641 118.6 no
C665 C664 H6641 118.6 no
C664 C665 C666 117.80(5) yes
C664 C665 C668 122.48(5) yes
C666 C665 C668 119.69(5) yes
C665 C666 C661 121.23(6) yes
C665 C666 H6661 119.4 no
C661 C666 H6661 119.4 no
C663 C667 C671 110.45(5) yes
C663 C667 C672 110.45(5) yes
C671 C667 C672 108.48(5) yes
C663 C667 C673 110.44(5) yes
C671 C667 C673 108.49(5) yes
C672 C667 C673 108.47(5) yes
C665 C668 C674 110.43(5) yes
C665 C668 C675 110.48(5) yes
C674 C668 C675 108.48(5) yes
C665 C668 C676 110.42(5) yes
C674 C668 C676 108.48(5) yes
C675 C668 C676 108.48(5) yes
C667 C671 H6711 109.4 no
C667 C671 H6712 109.4 no
H6711 C671 H6712 109.5 no
C667 C671 H6713 109.5 no
H6711 C671 H6713 109.5 no
H6712 C671 H6713 109.5 no
C667 C672 H6721 109.6 no
C667 C672 H6722 109.5 no
H6721 C672 H6722 109.5 no
C667 C672 H6723 109.3 no
H6721 C672 H6723 109.5 no
H6722 C672 H6723 109.5 no
C667 C673 H6731 109.6 no
C667 C673 H6732 109.5 no
H6731 C673 H6732 109.5 no
C667 C673 H6733 109.4 no
H6731 C673 H6733 109.5 no
H6732 C673 H6733 109.5 no
C668 C674 H6741 109.6 no
C668 C674 H6742 109.4 no
H6741 C674 H6742 109.5 no
C668 C674 H6743 109.3 no
H6741 C674 H6743 109.5 no
H6742 C674 H6743 109.5 no
C668 C675 H6751 109.5 no
C668 C675 H6752 109.5 no
H6751 C675 H6752 109.5 no
C668 C675 H6753 109.4 no
H6751 C675 H6753 109.5 no
H6752 C675 H6753 109.5 no
C668 C676 H6761 109.4 no
C668 C676 H6762 109.5 no
H6761 C676 H6762 109.5 no
C668 C676 H6763 109.5 no
H6761 C676 H6763 109.5 no
H6762 C676 H6763 109.5 no
C614 C681 C682 120.42(5) yes
C614 C681 C686 120.45(5) yes
C682 C681 C686 119.08(5) yes
C681 C682 C683 121.26(6) yes
C681 C682 H6821 119.5 no
C683 C682 H6821 119.2 no
C682 C683 C684 117.78(5) yes
C682 C683 C687 119.63(5) yes
C684 C683 C687 122.59(5) yes
C683 C684 C685 122.63(6) yes
C683 C684 H6841 118.7 no
C685 C684 H6841 118.6 no
C684 C685 C686 117.72(5) yes
C684 C685 C688 122.55(5) yes
C686 C685 C688 119.59(5) yes
C685 C686 C681 121.24(6) yes
C685 C686 H6861 119.4 no
C681 C686 H6861 119.4 no
C683 C687 C691 110.47(6) yes
C683 C687 C692 110.42(6) yes
C691 C687 C692 108.48(6) yes
C683 C687 C693 110.43(6) yes
C691 C687 C693 108.48(6) yes
C692 C687 C693 108.48(6) yes
C685 C688 C694 110.44(5) yes
C685 C688 C695 110.46(5) yes
C694 C688 C695 108.48(5) yes
C685 C688 C696 110.44(5) yes
C694 C688 C696 108.48(5) yes
C695 C688 C696 108.48(5) yes
C687 C691 H6911 109.6 no
C687 C691 H6912 109.3 no
H6911 C691 H6912 109.5 no
C687 C691 H6913 109.4 no
H6911 C691 H6913 109.5 no
H6912 C691 H6913 109.5 no
C687 C692 H6921 109.4 no
C687 C692 H6922 109.6 no
H6921 C692 H6922 109.5 no
C687 C692 H6923 109.5 no
H6921 C692 H6923 109.5 no
H6922 C692 H6923 109.5 no
C687 C693 H6931 109.6 no
C687 C693 H6932 109.4 no
H6931 C693 H6932 109.5 no
C687 C693 H6933 109.4 no
H6931 C693 H6933 109.5 no
H6932 C693 H6933 109.5 no
C688 C694 H6941 109.5 no
C688 C694 H6942 109.6 no
H6941 C694 H6942 109.5 no
C688 C694 H6943 109.4 no
H6941 C694 H6943 109.5 no
H6942 C694 H6943 109.5 no
C688 C695 H6951 109.4 no
C688 C695 H6952 109.5 no
H6951 C695 H6952 109.5 no
C688 C695 H6953 109.5 no
H6951 C695 H6953 109.5 no
H6952 C695 H6953 109.5 no
C688 C696 H6961 109.7 no
C688 C696 H6962 109.3 no
H6961 C696 H6962 109.5 no
C688 C696 H6963 109.4 no
H6961 C696 H6963 109.5 no
H6962 C696 H6963 109.5 no
C614 C701 C702 120.39(6) yes
C614 C701 C706 120.40(6) yes
C702 C701 C706 119.05(5) yes
C701 C702 C703 121.24(6) yes
C701 C702 H7021 119.5 no
C703 C702 H7021 119.3 no
C702 C703 C704 117.66(5) yes
C702 C703 C707 119.53(6) yes
C704 C703 C707 122.49(6) yes
C703 C704 C705 122.59(6) yes
C703 C704 H7041 118.8 no
C705 C704 H7041 118.6 no
C704 C705 C706 117.73(6) yes
C704 C705 C708 122.58(5) yes
C706 C705 C708 119.65(5) yes
C705 C706 C701 121.21(6) yes
C705 C706 H7061 119.4 no
C701 C706 H7061 119.3 no
C703 C707 C711 110.44(6) yes
C703 C707 C712 110.43(6) yes
C711 C707 C712 108.48(6) yes
C703 C707 C713 110.46(6) yes
C711 C707 C713 108.48(6) yes
C712 C707 C713 108.49(6) yes
C705 C708 C714 110.44(5) yes
C705 C708 C715 110.45(5) yes
C714 C708 C715 108.48(5) yes
C705 C708 C716 110.44(5) yes
C714 C708 C716 108.48(5) yes
C715 C708 C716 108.48(5) yes
C707 C711 H7111 109.3 no
C707 C711 H7112 109.5 no
H7111 C711 H7112 109.5 no
C707 C711 H7113 109.7 no
H7111 C711 H7113 109.5 no
H7112 C711 H7113 109.5 no
C707 C712 H7121 109.7 no
C707 C712 H7122 109.2 no
H7121 C712 H7122 109.5 no
C707 C712 H7123 109.5 no
H7121 C712 H7123 109.5 no
H7122 C712 H7123 109.5 no
C707 C713 H7131 109.6 no
C707 C713 H7132 109.4 no
H7131 C713 H7132 109.5 no
C707 C713 H7133 109.4 no
H7131 C713 H7133 109.5 no
H7132 C713 H7133 109.5 no
C708 C714 H7141 109.8 no
C708 C714 H7142 110.6 no
H7141 C714 H7142 109.5 no
C708 C714 H7143 108.0 no
H7141 C714 H7143 109.5 no
H7142 C714 H7143 109.5 no
C708 C715 H7151 109.3 no
C708 C715 H7152 108.2 no
H7151 C715 H7152 109.5 no
C708 C715 H7153 110.9 no
H7151 C715 H7153 109.5 no
H7152 C715 H7153 109.5 no
C708 C716 H7161 109.5 no
C708 C716 H7162 110.7 no
H7161 C716 H7162 109.5 no
C708 C716 H7163 108.2 no
H7161 C716 H7163 109.5 no
H7162 C716 H7163 109.5 no
C614 C721 C722 120.34(6) yes
C614 C721 C726 120.36(6) yes
C722 C721 C726 119.06(5) yes
C721 C722 C723 121.30(6) yes
C721 C722 H7221 119.4 no
C723 C722 H7221 119.3 no
C722 C723 C724 117.77(6) yes
C722 C723 C727 119.56(5) yes
C724 C723 C727 122.51(5) yes
C723 C724 C725 122.68(6) yes
C723 C724 H7241 118.6 no
C725 C724 H7241 118.7 no
C724 C725 C726 117.79(5) yes
C724 C725 C728 122.57(5) yes
C726 C725 C728 119.63(5) yes
C725 C726 C721 121.28(6) yes
C725 C726 H7261 119.3 no
C721 C726 H7261 119.4 no
C723 C727 C731 110.44(5) yes
C723 C727 C732 110.44(5) yes
C731 C727 C732 108.47(5) yes
C723 C727 C733 110.46(5) yes
C731 C727 C733 108.48(5) yes
C732 C727 C733 108.49(5) yes
C725 C728 C734 110.44(5) yes
C725 C728 C735 110.44(5) yes
C734 C728 C735 108.48(5) yes
C725 C728 C736 110.46(5) yes
C734 C728 C736 108.48(5) yes
C735 C728 C736 108.48(5) yes
C727 C731 H7311 109.8 no
C727 C731 H7312 108.8 no
H7311 C731 H7312 109.5 no
C727 C731 H7313 109.8 no
H7311 C731 H7313 109.5 no
H7312 C731 H7313 109.5 no
C727 C732 H7321 109.2 no
C727 C732 H7322 110.1 no
H7321 C732 H7322 109.5 no
C727 C732 H7323 109.0 no
H7321 C732 H7323 109.5 no
H7322 C732 H7323 109.5 no
C727 C733 H7331 109.6 no
C727 C733 H7332 110.1 no
H7331 C733 H7332 109.5 no
C727 C733 H7333 108.7 no
H7331 C733 H7333 109.5 no
H7332 C733 H7333 109.5 no
C728 C734 H7341 109.8 no
C728 C734 H7342 108.9 no
H7341 C734 H7342 109.5 no
C728 C734 H7343 109.7 no
H7341 C734 H7343 109.5 no
H7342 C734 H7343 109.5 no
C728 C735 H7351 109.2 no
C728 C735 H7352 110.0 no
H7351 C735 H7352 109.5 no
C728 C735 H7353 109.2 no
H7351 C735 H7353 109.5 no
H7352 C735 H7353 109.5 no
C728 C736 H7361 109.6 no
C728 C736 H7362 110.0 no
H7361 C736 H7362 109.5 no
C728 C736 H7363 108.9 no
H7361 C736 H7363 109.5 no
H7362 C736 H7363 109.5 no
C752 C751 C771 105.5(5) yes
C752 C751 C791 107.5(6) yes
C771 C751 C791 111.2(4) yes
C752 C751 C811 110.9(5) yes
C771 C751 C811 111.0(4) yes
C791 C751 C811 110.6(4) yes
C751 C752 C753 167.9(11) yes
C752 C753 C754 173.0(13) yes
C753 C754 C755 173.0(17) yes
C754 C755 C756 174.3(17) yes
C755 C756 C757 175.9(13) yes
C756 C757 C758 178.2(14) yes
C757 C758 C759 171.3(14) yes
C758 C759 C760 174.1(14) yes
C759 C760 C761 173.7(15) yes
C760 C761 C762 176.4(15) yes
C761 C762 C763 174.2(15) yes
C762 C763 C764 174.4(13) yes
C763 C764 C831 103.0(6) yes
C763 C764 C851 110.7(6) yes
C831 C764 C851 114.4(4) yes
C763 C764 C871 103.2(6) yes
C831 C764 C871 116.3(4) yes
C851 C764 C871 108.5(4) yes
C751 C771 C772 120.40(6) yes
C751 C771 C776 120.35(6) yes
C772 C771 C776 119.00(5) yes
C771 C772 C773 121.17(6) yes
C771 C772 H7721 119.4 no
C773 C772 H7721 119.4 no
C772 C773 C774 117.70(6) yes
C772 C773 C777 119.65(6) yes
C774 C773 C777 122.53(6) yes
C773 C774 C775 122.64(6) yes
C773 C774 H7741 118.7 no
C775 C774 H7741 118.7 no
C774 C775 C776 117.74(6) yes
C774 C775 C778 122.52(6) yes
C776 C775 C778 119.60(6) yes
C775 C776 C771 121.25(6) yes
C775 C776 H7761 119.3 no
C771 C776 H7761 119.5 no
C773 C777 C781 110.45(5) yes
C773 C777 C782 110.46(5) yes
C781 C777 C782 108.48(5) yes
C773 C777 C783 110.45(5) yes
C781 C777 C783 108.47(5) yes
C782 C777 C783 108.47(5) yes
C775 C778 C784 110.44(5) yes
C775 C778 C785 110.44(5) yes
C784 C778 C785 108.48(5) yes
C775 C778 C786 110.45(5) yes
C784 C778 C786 108.48(5) yes
C785 C778 C786 108.48(5) yes
C777 C781 H7811 109.4 no
C777 C781 H7812 110.2 no
H7811 C781 H7812 109.5 no
C777 C781 H7813 108.8 no
H7811 C781 H7813 109.5 no
H7812 C781 H7813 109.5 no
C777 C782 H7821 109.6 no
C777 C782 H7822 110.1 no
H7821 C782 H7822 109.5 no
C777 C782 H7823 108.7 no
H7821 C782 H7823 109.5 no
H7822 C782 H7823 109.5 no
C777 C783 H7831 109.5 no
C777 C783 H7832 108.8 no
H7831 C783 H7832 109.5 no
C777 C783 H7833 110.1 no
H7831 C783 H7833 109.5 no
H7832 C783 H7833 109.5 no
C778 C784 H7841 109.4 no
C778 C784 H7842 109.9 no
H7841 C784 H7842 109.5 no
C778 C784 H7843 109.1 no
H7841 C784 H7843 109.5 no
H7842 C784 H7843 109.5 no
C778 C785 H7851 109.1 no
C778 C785 H7852 108.9 no
H7851 C785 H7852 109.5 no
C778 C785 H7853 110.4 no
H7851 C785 H7853 109.5 no
H7852 C785 H7853 109.5 no
C778 C786 H7861 110.1 no
C778 C786 H7862 108.5 no
H7861 C786 H7862 109.5 no
C778 C786 H7863 109.8 no
H7861 C786 H7863 109.5 no
H7862 C786 H7863 109.5 no
C751 C791 C792 120.40(5) yes
C751 C791 C796 120.40(5) yes
C792 C791 C796 119.11(6) yes
C791 C792 C793 121.27(6) yes
C791 C792 H7921 119.4 no
C793 C792 H7921 119.3 no
C792 C793 C794 117.70(6) yes
C792 C793 C797 119.56(6) yes
C794 C793 C797 122.49(6) yes
C793 C794 C795 122.65(6) yes
C793 C794 H7941 118.7 no
C795 C794 H7941 118.7 no
C794 C795 C796 117.72(6) yes
C794 C795 C798 122.51(6) yes
C796 C795 C798 119.55(6) yes
C795 C796 C791 121.27(6) yes
C795 C796 H7961 119.3 no
C791 C796 H7961 119.4 no
C793 C797 C801 110.45(5) yes
C793 C797 C802 110.44(5) yes
C801 C797 C802 108.48(5) yes
C793 C797 C803 110.45(5) yes
C801 C797 C803 108.48(5) yes
C802 C797 C803 108.48(5) yes
C795 C798 C804 110.44(5) yes
C795 C798 C805 110.44(5) yes
C804 C798 C805 108.47(5) yes
C795 C798 C806 110.45(5) yes
C804 C798 C806 108.48(5) yes
C805 C798 C806 108.48(5) yes
C797 C801 H8011 109.4 no
C797 C801 H8012 109.8 no
H8011 C801 H8012 109.5 no
C797 C801 H8013 109.2 no
H8011 C801 H8013 109.5 no
H8012 C801 H8013 109.5 no
C797 C802 H8021 109.6 no
C797 C802 H8022 109.7 no
H8021 C802 H8022 109.5 no
C797 C802 H8023 109.1 no
H8021 C802 H8023 109.5 no
H8022 C802 H8023 109.5 no
C797 C803 H8031 109.5 no
C797 C803 H8032 109.1 no
H8031 C803 H8032 109.5 no
C797 C803 H8033 109.8 no
H8031 C803 H8033 109.5 no
H8032 C803 H8033 109.5 no
C798 C804 H8041 109.2 no
C798 C804 H8042 109.7 no
H8041 C804 H8042 109.5 no
C798 C804 H8043 109.5 no
H8041 C804 H8043 109.5 no
H8042 C804 H8043 109.5 no
C798 C805 H8051 109.8 no
C798 C805 H8052 109.4 no
H8051 C805 H8052 109.5 no
C798 C805 H8053 109.2 no
H8051 C805 H8053 109.5 no
H8052 C805 H8053 109.5 no
C798 C806 H8061 109.5 no
C798 C806 H8062 109.2 no
H8061 C806 H8062 109.5 no
C798 C806 H8063 109.7 no
H8061 C806 H8063 109.5 no
H8062 C806 H8063 109.5 no
C751 C811 C812 120.38(6) yes
C751 C811 C816 120.37(6) yes
C812 C811 C816 119.04(5) yes
C811 C812 C813 121.24(6) yes
C811 C812 H8121 119.5 no
C813 C812 H8121 119.2 no
C812 C813 C814 117.78(5) yes
C812 C813 C817 119.65(5) yes
C814 C813 C817 122.54(5) yes
C813 C814 C815 122.68(6) yes
C813 C814 H8141 118.8 no
C815 C814 H8141 118.6 no
C814 C815 C816 117.78(5) yes
C814 C815 C818 122.55(5) yes
C816 C815 C818 119.63(5) yes
C815 C816 C811 121.26(6) yes
C815 C816 H8161 119.4 no
C811 C816 H8161 119.4 no
C813 C817 C821 110.44(5) yes
C813 C817 C822 110.44(5) yes
C821 C817 C822 108.47(5) yes
C813 C817 C823 110.45(5) yes
C821 C817 C823 108.48(5) yes
C822 C817 C823 108.48(5) yes
C815 C818 C824 110.45(5) yes
C815 C818 C825 110.45(5) yes
C824 C818 C825 108.48(5) yes
C815 C818 C826 110.45(5) yes
C824 C818 C826 108.48(5) yes
C825 C818 C826 108.47(5) yes
C817 C821 H8211 110.1 no
C817 C821 H8212 109.8 no
H8211 C821 H8212 109.5 no
C817 C821 H8213 108.5 no
H8211 C821 H8213 109.5 no
H8212 C821 H8213 109.5 no
C817 C822 H8221 109.3 no
C817 C822 H8222 108.7 no
H8221 C822 H8222 109.4 no
C817 C822 H8223 110.4 no
H8221 C822 H8223 109.5 no
H8222 C822 H8223 109.5 no
C817 C823 H8231 109.2 no
C817 C823 H8232 109.0 no
H8231 C823 H8232 109.5 no
C817 C823 H8233 110.2 no
H8231 C823 H8233 109.5 no
H8232 C823 H8233 109.5 no
C818 C824 H8241 109.6 no
C818 C824 H8242 108.5 no
H8241 C824 H8242 109.5 no
C818 C824 H8243 110.3 no
H8241 C824 H8243 109.5 no
H8242 C824 H8243 109.5 no
C818 C825 H8251 108.4 no
C818 C825 H8252 111.5 no
H8251 C825 H8252 109.5 no
C818 C825 H8253 108.5 no
H8251 C825 H8253 109.5 no
H8252 C825 H8253 109.5 no
C818 C826 H8261 110.6 no
C818 C826 H8262 110.4 no
H8261 C826 H8262 109.5 no
C818 C826 H8263 107.4 no
H8261 C826 H8263 109.5 no
H8262 C826 H8263 109.5 no
C764 C831 C832 120.40(6) yes
C764 C831 C836 120.36(6) yes
C832 C831 C836 119.01(6) yes
C831 C832 C833 121.18(6) yes
C831 C832 H8321 119.4 no
C833 C832 H8321 119.4 no
C832 C833 C834 117.73(6) yes
C832 C833 C837 119.67(6) yes
C834 C833 C837 122.51(6) yes
C833 C834 C835 122.67(6) yes
C833 C834 H8341 118.6 no
C835 C834 H8341 118.7 no
C834 C835 C836 117.71(5) yes
C834 C835 C838 122.49(6) yes
C836 C835 C838 119.58(6) yes
C835 C836 C831 121.23(6) yes
C835 C836 H8361 119.2 no
C831 C836 H8361 119.6 no
C833 C837 C841 110.44(5) yes
C833 C837 C842 110.44(5) yes
C841 C837 C842 108.47(5) yes
C833 C837 C843 110.46(5) yes
C841 C837 C843 108.48(5) yes
C842 C837 C843 108.48(5) yes
C835 C838 C844 110.44(5) yes
C835 C838 C845 110.45(5) yes
C844 C838 C845 108.48(5) yes
C835 C838 C846 110.45(5) yes
C844 C838 C846 108.48(5) yes
C845 C838 C846 108.48(5) yes
C837 C841 H8411 109.2 no
C837 C841 H8412 109.7 no
H8411 C841 H8412 109.5 no
C837 C841 H8413 109.5 no
H8411 C841 H8413 109.5 no
H8412 C841 H8413 109.5 no
C837 C842 H8421 109.8 no
C837 C842 H8422 109.4 no
H8421 C842 H8422 109.5 no
C837 C842 H8423 109.2 no
H8421 C842 H8423 109.5 no
H8422 C842 H8423 109.5 no
C837 C843 H8431 109.6 no
C837 C843 H8432 109.2 no
H8431 C843 H8432 109.5 no
C837 C843 H8433 109.6 no
H8431 C843 H8433 109.5 no
H8432 C843 H8433 109.5 no
C838 C844 H8441 109.1 no
C838 C844 H8442 110.1 no
H8441 C844 H8442 109.5 no
C838 C844 H8443 109.2 no
H8441 C844 H8443 109.5 no
H8442 C844 H8443 109.5 no
C838 C845 H8451 110.2 no
C838 C845 H8452 109.4 no
H8451 C845 H8452 109.5 no
C838 C845 H8453 108.8 no
H8451 C845 H8453 109.5 no
H8452 C845 H8453 109.5 no
C838 C846 H8461 109.2 no
C838 C846 H8462 109.5 no
H8461 C846 H8462 109.5 no
C838 C846 H8463 109.7 no
H8461 C846 H8463 109.5 no
H8462 C846 H8463 109.5 no
C764 C851 C852 120.40(6) yes
C764 C851 C856 120.36(6) yes
C852 C851 C856 119.09(5) yes
C851 C852 C853 121.26(6) yes
C851 C852 H8521 119.4 no
C853 C852 H8521 119.3 no
C852 C853 C854 117.73(6) yes
C852 C853 C857 119.58(6) yes
C854 C853 C857 122.51(6) yes
C853 C854 C855 122.66(6) yes
C853 C854 H8541 118.6 no
C855 C854 H8541 118.7 no
C854 C855 C856 117.78(5) yes
C854 C855 C858 122.55(5) yes
C856 C855 C858 119.60(5) yes
C855 C856 C851 121.30(6) yes
C855 C856 H8561 119.3 no
C851 C856 H8561 119.4 no
C853 C857 C861 110.45(5) yes
C853 C857 C862 110.44(5) yes
C861 C857 C862 108.47(5) yes
C853 C857 C863 110.45(5) yes
C861 C857 C863 108.48(5) yes
C862 C857 C863 108.48(5) yes
C855 C858 C864 110.46(5) yes
C855 C858 C865 110.44(5) yes
C864 C858 C865 108.48(5) yes
C855 C858 C866 110.44(5) yes
C864 C858 C866 108.48(5) yes
C865 C858 C866 108.48(5) yes
C857 C861 H8611 109.7 no
C857 C861 H8612 109.1 no
H8611 C861 H8612 109.5 no
C857 C861 H8613 109.7 no
H8611 C861 H8613 109.5 no
H8612 C861 H8613 109.5 no
C857 C862 H8621 109.4 no
C857 C862 H8622 109.8 no
H8621 C862 H8622 109.5 no
C857 C862 H8623 109.2 no
H8621 C862 H8623 109.5 no
H8622 C862 H8623 109.5 no
C857 C863 H8631 109.5 no
C857 C863 H8632 109.8 no
H8631 C863 H8632 109.5 no
C857 C863 H8633 109.1 no
H8631 C863 H8633 109.5 no
H8632 C863 H8633 109.5 no
C858 C864 H8641 109.6 no
C858 C864 H8642 109.6 no
H8641 C864 H8642 109.5 no
C858 C864 H8643 109.3 no
H8641 C864 H8643 109.5 no
H8642 C864 H8643 109.5 no
C858 C865 H8651 109.5 no
C858 C865 H8652 109.3 no
H8651 C865 H8652 109.5 no
C858 C865 H8653 109.6 no
H8651 C865 H8653 109.5 no
H8652 C865 H8653 109.5 no
C858 C866 H8661 109.5 no
C858 C866 H8662 109.3 no
H8661 C866 H8662 109.5 no
C858 C866 H8663 109.6 no
H8661 C866 H8663 109.5 no
H8662 C866 H8663 109.5 no
C764 C871 C872 120.39(6) yes
C764 C871 C876 120.43(6) yes
C872 C871 C876 119.09(5) yes
C871 C872 C873 121.29(6) yes
C871 C872 H8721 119.4 no
C873 C872 H8721 119.3 no
C872 C873 C874 117.78(5) yes
C872 C873 C877 119.60(5) yes
C874 C873 C877 122.57(5) yes
C873 C874 C875 122.65(6) yes
C873 C874 H8741 118.7 no
C875 C874 H8741 118.7 no
C874 C875 C876 117.76(5) yes
C874 C875 C878 122.57(5) yes
C876 C875 C878 119.65(5) yes
C875 C876 C871 121.24(6) yes
C875 C876 H8761 119.3 no
C871 C876 H8761 119.5 no
C873 C877 C881 110.44(5) yes
C873 C877 C882 110.44(5) yes
C881 C877 C882 108.47(5) yes
C873 C877 C883 110.47(5) yes
C881 C877 C883 108.48(5) yes
C882 C877 C883 108.48(5) yes
C875 C878 C884 110.45(5) yes
C875 C878 C885 110.45(5) yes
C884 C878 C885 108.48(5) yes
C875 C878 C886 110.45(5) yes
C884 C878 C886 108.47(5) yes
C885 C878 C886 108.48(5) yes
C877 C881 H8811 109.7 no
C877 C881 H8812 109.3 no
H8811 C881 H8812 109.5 no
C877 C881 H8813 109.5 no
H8811 C881 H8813 109.5 no
H8812 C881 H8813 109.5 no
C877 C882 H8821 109.4 no
C877 C882 H8822 109.4 no
H8821 C882 H8822 109.5 no
C877 C882 H8823 109.6 no
H8821 C882 H8823 109.5 no
H8822 C882 H8823 109.5 no
C877 C883 H8831 109.5 no
C877 C883 H8832 109.5 no
H8831 C883 H8832 109.5 no
C877 C883 H8833 109.4 no
H8831 C883 H8833 109.5 no
H8832 C883 H8833 109.5 no
C878 C884 H8841 108.7 no
C878 C884 H8842 110.2 no
H8841 C884 H8842 109.5 no
C878 C884 H8843 109.4 no
H8841 C884 H8843 109.5 no
H8842 C884 H8843 109.5 no
C878 C885 H8851 109.6 no
C878 C885 H8852 109.4 no
H8851 C885 H8852 109.5 no
C878 C885 H8853 109.4 no
H8851 C885 H8853 109.5 no
H8852 C885 H8853 109.5 no
C878 C886 H8861 110.3 no
C878 C886 H8862 109.5 no
H8861 C886 H8862 109.5 no
C878 C886 H8863 108.6 no
H8861 C886 H8863 109.5 no
H8862 C886 H8863 109.5 no
O121 C922 C923 109.500(5) yes
O121 C922 H9221 113.5 no
C923 C922 H9221 110.1 no
O121 C922 H9222 105.2 no
C923 C922 H9222 108.9 no
H9221 C922 H9222 109.5 no
C922 C923 O924 109.500(5) yes
C922 C923 H9231 109.6 no
O924 C923 H9231 109.3 no
C922 C923 H9232 108.8 no
O924 C923 H9232 110.1 no
H9231 C923 H9232 109.5 no
C923 O924 C925 109.500(4) yes
O924 C925 C926 109.500(5) yes
O924 C925 H9251 113.3 no
C926 C925 H9251 119.0 no
O924 C925 H9252 101.3 no
C926 C925 H9252 102.2 no
H9251 C925 H9252 109.5 no
C925 C926 O127 109.500(5) yes
C925 C926 H9261 107.8 no
O127 C926 H9261 95.6 no
C925 C926 H9262 118.6 no
O127 C926 H9262 113.2 no
H9261 C926 H9262 109.5 no
C123 H1222 C122 94.8 no
C123 H1231 C122 88.9 no

loop_
_geom_bond_atom_site_label_1
_geom_bond_atom_site_label_2
_geom_bond_distance
_geom_bond_publ_flag
Zn1 N1 2.040(6) yes
Zn1 N2 2.044(4) yes
Zn1 N3 2.085(5) yes
Zn1 N4 2.094(5) yes
Zn1 O1 2.099(7) yes
N1 C1 1.361(4) yes
N1 C4 1.371(5) yes
N2 C6 1.369(5) yes
N2 C9 1.375(4) yes
N3 C11 1.394(4) yes
N3 C14 1.381(4) yes
N4 C16 1.376(5) yes
N4 C19 1.375(5) yes
O1 C30 1.4300(4) yes
O1 H11 0.950 no
C30 H301 0.950 no
C30 H302 0.950 no
C30 H303 0.950 no
C1 C2 1.437(5) yes
C1 C20 1.380(5) yes
C2 C3 1.344(4) yes
C2 H21 0.950 no
C3 C4 1.430(5) yes
C3 H31 0.950 no
C4 C5 1.375(5) yes
C5 C6 1.378(5) yes
C5 C21 1.5390(9) yes
C6 C7 1.441(4) yes
C7 C8 1.347(4) yes
C7 H71 0.950 no
C8 C9 1.437(5) yes
C8 H81 0.950 no
C9 C10 1.379(6) yes
C10 C11 1.391(5) yes
C10 H101 0.950 no
C11 C12 1.436(5) yes
C12 C13 1.369(4) yes
C12 H121 0.950 no
C13 C14 1.445(5) yes
C13 H131 0.950 no
C14 C15 1.419(5) yes
C15 C16 1.400(5) yes
C15 C31 1.5407(9) yes
C16 C17 1.432(5) yes
C17 C18 1.356(5) yes
C17 H171 0.950 no
C18 C19 1.431(5) yes
C18 H181 0.950 no
C19 C20 1.389(6) yes
C20 H201 0.950 no
C21 C22 1.3894(8) yes
C21 C26 1.3894(8) yes
C22 C23 1.3895(8) yes
C22 H221 0.950 no
C23 C24 1.3905(8) yes
C23 O130 1.4298(4) yes
C24 C25 1.3903(8) yes
C24 H241 0.950 no
C25 C26 1.3896(8) yes
C25 O146 1.4300(4) yes
C26 H261 0.950 no
C31 C32 1.3898(8) yes
C31 C36 1.3910(8) yes
C32 C33 1.3898(8) yes
C32 H321 0.950 no
C33 C34 1.3896(8) yes
C33 O180 1.4299(4) yes
C34 C35 1.3897(8) yes
C34 H341 0.950 no
C35 C36 1.3907(8) yes
C35 O196 1.4301(4) yes
C36 H361 0.950 no
C101 N102 1.350(4) yes
C101 C106 1.432(4) yes
C101 C114 1.402(4) yes
N102 C103 1.357(5) yes
C103 C104 1.392(5) yes
C103 C115 1.428(4) yes
C104 C105 1.327(5) yes
C104 H1041 0.950 no
C105 C106 1.385(5) yes
C105 H1051 0.950 no
C106 C107 1.390(5) yes
C107 C108 1.309(5) yes
C107 H1071 0.950 no
C108 C109 1.391(5) yes
C108 H1081 0.950 no
C109 C110 1.386(5) yes
C109 C114 1.430(4) yes
C110 C111 1.328(5) yes
C110 H1101 0.950 no
C111 C112 1.393(5) yes
C111 H1111 0.950 no
C112 N113 1.356(5) yes
C112 C131 1.440(4) yes
N113 C114 1.356(5) yes
C115 C116 1.363(5) yes
C115 C120 1.380(5) yes
C116 C117 1.319(5) yes
C116 H1161 0.950 no
C117 C118 1.388(5) yes
C117 H1171 0.950 no
C118 C119 1.366(5) yes
C118 O121 1.4299(4) yes
C119 C120 1.315(5) yes
C119 H1191 0.950 no
C120 H1201 0.950 no
O121 C122 1.4300(4) yes
O121 C922 1.4299(4) yes
C122 C123 1.5400(4) yes
C122 H1221 0.950 no
C122 H1222 0.950 no
C122 H1231 1.230 no
C123 O124 1.4300(4) yes
C123 H1222 1.136 no
C123 H1231 0.950 no
C123 H1232 0.950 no
O124 C125 1.4300(4) yes
C125 C126 1.5400(4) yes
C125 H1251 0.950 no
C125 H1252 0.950 no
C126 O127 1.4300(4) yes
C126 H1261 0.950 no
C126 H1262 0.950 no
O127 C128 1.4300(4) yes
O127 C128 1.4300(4) yes
O127 C926 1.4300(4) yes
C128 C129 1.5399(4) yes
C128 H1281 0.950 no
C128 H1282 0.950 no
C129 O130 1.4297(4) yes
C129 H1291 0.950 no
C129 H1292 0.950 no
C131 C132 1.379(5) yes
C131 C136 1.391(5) yes
C132 C133 1.340(5) yes
C132 H1321 0.950 no
C133 C134 1.380(5) yes
C133 H1331 0.950 no
C134 C135 1.405(5) yes
C134 O137 1.4303(4) yes
C135 C136 1.323(5) yes
C135 H1351 0.950 no
C136 H1361 0.950 no
O137 C138 1.4300(4) yes
C138 C139 1.5399(4) yes
C138 H1381 0.950 no
C138 H1382 0.950 no
C139 O140 1.4299(4) yes
C139 H1391 0.950 no
C139 H1392 0.950 no
O140 C141 1.4299(4) yes
C141 C142 1.5400(4) yes
C141 H1411 0.950 no
C141 H1412 0.950 no
C142 O143 1.4299(4) yes
C142 H1421 0.950 no
C142 H1422 0.950 no
O143 C144 1.4300(4) yes
C144 C145 1.5400(4) yes
C144 H1441 0.950 no
C144 H1442 0.950 no
C145 O146 1.4299(4) yes
C145 H1451 0.950 no
C145 H1452 0.950 no
C151 N152 1.344(5) yes
C151 C156 1.425(4) yes
C151 C164 1.400(4) yes
N152 C153 1.363(5) yes
C153 C154 1.383(5) yes
C153 C165 1.428(4) yes
C154 C155 1.319(5) yes
C154 H1541 0.950 no
C155 C156 1.384(5) yes
C155 H1551 0.950 no
C156 C157 1.368(5) yes
C157 C158 1.306(5) yes
C157 H1571 0.950 no
C158 C159 1.380(5) yes
C158 H1581 0.950 no
C159 C160 1.385(5) yes
C159 C164 1.412(4) yes
C160 C161 1.324(5) yes
C160 H1601 0.950 no
C161 C162 1.372(5) yes
C161 H1611 0.950 no
C162 N163 1.363(5) yes
C162 C181 1.425(4) yes
N163 C164 1.351(5) yes
C165 C166 1.374(5) yes
C165 C170 1.371(5) yes
C166 C167 1.320(5) yes
C166 H1661 0.950 no
C167 C168 1.380(5) yes
C167 H1671 0.950 no
C168 C169 1.376(5) yes
C168 O171 1.4300(4) yes
C169 C170 1.322(5) yes
C169 H1691 0.950 no
C170 H1701 0.950 no
O171 C172 1.4300(4) yes
C172 C173 1.5400(4) yes
C172 H1721 0.950 no
C172 H1722 0.950 no
C173 O174 1.4300(4) yes
C173 H1731 0.950 no
C173 H1732 0.950 no
O174 C175 1.4300(4) yes
C175 C176 1.5400(4) yes
C175 H1751 0.950 no
C175 H1752 0.950 no
C176 O177 1.4301(4) yes
C176 H1761 0.950 no
C176 H1762 0.950 no
O177 C178 1.4300(4) yes
C178 C179 1.5400(4) yes
C178 H1781 0.950 no
C178 H1782 0.950 no
C179 O180 1.4300(4) yes
C179 H1791 0.950 no
C179 H1792 0.950 no
C181 C182 1.377(5) yes
C181 C186 1.374(5) yes
C182 C183 1.325(5) yes
C182 H1821 0.950 no
C183 C184 1.379(5) yes
C183 H1831 0.950 no
C184 C185 1.383(5) yes
C184 O187 1.4300(4) yes
C185 C186 1.321(5) yes
C185 H1851 0.950 no
C186 H1861 0.950 no
O187 C188 1.4299(4) yes
C188 C189 1.5400(4) yes
C188 H1881 0.950 no
C188 H1882 0.950 no
C189 O190 1.4300(4) yes
C189 H1891 0.950 no
C189 H1892 0.950 no
O190 C191 1.4300(4) yes
C191 C192 1.5400(4) yes
C191 H1911 0.950 no
C191 H1912 0.950 no
C192 O193 1.4300(4) yes
C192 H1921 0.950 no
C192 H1922 0.950 no
O193 C194 1.4300(4) yes
C194 C195 1.5400(4) yes
C194 H1941 0.950 no
C194 H1942 0.950 no
C195 O196 1.4298(4) yes
C195 H1951 0.950 no
C195 H1952 0.950 no
C301 C302 1.475(10) yes
C301 C321 1.542(5) yes
C301 C341 1.547(5) yes
C301 C361 1.544(5) yes
C302 C303 1.203(11) yes
C303 C304 1.380(13) yes
C304 C305 1.167(11) yes
C305 C306 1.374(13) yes
C306 C307 1.194(12) yes
C307 C308 1.367(13) yes
C308 C309 1.206(12) yes
C309 C310 1.373(13) yes
C310 C311 1.192(11) yes
C311 C312 1.331(12) yes
C312 C313 1.187(11) yes
C313 C314 1.516(10) yes
C314 C381 1.546(5) yes
C314 C401 1.544(5) yes
C314 C421 1.529(5) yes
C321 C322 1.380(4) yes
C321 C326 1.385(4) yes
C322 C323 1.396(4) yes
C322 H3221 0.950 no
C323 C324 1.380(4) yes
C323 C327 1.531(4) yes
C324 C325 1.382(4) yes
C324 H3241 0.950 no
C325 C326 1.392(4) yes
C325 C328 1.532(4) yes
C326 H3261 0.950 no
C327 C331 1.508(5) yes
C327 C332 1.505(5) yes
C327 C333 1.511(5) yes
C328 C334 1.503(5) yes
C328 C335 1.500(5) yes
C328 C336 1.503(5) yes
C331 H3311 0.950 no
C331 H3312 0.951 no
C331 H3313 0.950 no
C332 H3321 0.950 no
C332 H3322 0.950 no
C332 H3323 0.950 no
C333 H3331 0.950 no
C333 H3332 0.950 no
C333 H3333 0.950 no
C334 H3341 0.950 no
C334 H3342 0.950 no
C334 H3343 0.950 no
C335 H3351 0.950 no
C335 H3352 0.950 no
C335 H3353 0.950 no
C336 H3361 0.950 no
C336 H3362 0.950 no
C336 H3363 0.950 no
C341 C342 1.384(4) yes
C341 C346 1.388(4) yes
C342 C343 1.399(4) yes
C342 H3421 0.950 no
C343 C344 1.387(4) yes
C343 C347 1.532(4) yes
C344 C345 1.379(4) yes
C344 H3441 0.950 no
C345 C346 1.402(4) yes
C345 C348 1.535(4) yes
C346 H3461 0.950 no
C347 C351 1.503(5) yes
C347 C352 1.505(5) yes
C347 C353 1.501(5) yes
C348 C354 1.509(5) yes
C348 C355 1.505(5) yes
C348 C356 1.513(5) yes
C351 H3511 0.950 no
C351 H3512 0.950 no
C351 H3513 0.950 no
C352 H3521 0.950 no
C352 H3522 0.950 no
C352 H3523 0.950 no
C353 H3531 0.950 no
C353 H3532 0.950 no
C353 H3533 0.950 no
C354 H3541 0.950 no
C354 H3542 0.950 no
C354 H3543 0.950 no
C355 H3551 0.950 no
C355 H3552 0.950 no
C355 H3553 0.950 no
C356 H3561 0.950 no
C356 H3562 0.950 no
C356 H3563 0.950 no
C361 C362 1.388(4) yes
C361 C366 1.377(4) yes
C362 C363 1.401(4) yes
C362 H3621 0.950 no
C363 C364 1.380(4) yes
C363 C367 1.537(4) yes
C364 C365 1.380(4) yes
C364 H3641 0.950 no
C365 C366 1.405(4) yes
C365 C368 1.536(3) yes
C366 H3661 0.950 no
C367 C371 1.509(5) yes
C367 C372 1.509(5) yes
C367 C373 1.507(5) yes
C368 C374 1.515(5) yes
C368 C375 1.508(5) yes
C368 C376 1.504(5) yes
C371 H3711 0.950 no
C371 H3712 0.950 no
C371 H3713 0.950 no
C372 H3721 0.950 no
C372 H3722 0.950 no
C372 H3723 0.950 no
C373 H3731 0.950 no
C373 H3732 0.950 no
C373 H3733 0.950 no
C374 H3741 0.950 no
C374 H3742 0.950 no
C374 H3743 0.950 no
C375 H3751 0.950 no
C375 H3752 0.950 no
C375 H3753 0.950 no
C376 H3761 0.950 no
C376 H3762 0.950 no
C376 H3763 0.950 no
C381 C382 1.387(4) yes
C381 C386 1.389(4) yes
C382 C383 1.407(4) yes
C382 H3821 0.950 no
C383 C384 1.386(4) yes
C383 C387 1.538(4) yes
C384 C385 1.384(5) yes
C384 H3841 0.950 no
C385 C386 1.407(4) yes
C385 C388 1.532(4) yes
C386 H3861 0.950 no
C387 C391 1.514(6) yes
C387 C392 1.508(6) yes
C387 C393 1.508(6) yes
C388 C394 1.504(5) yes
C388 C395 1.503(5) yes
C388 C396 1.508(5) yes
C391 H3911 0.950 no
C391 H3912 0.950 no
C391 H3913 0.950 no
C392 H3921 0.950 no
C392 H3922 0.950 no
C392 H3923 0.950 no
C393 H3931 0.950 no
C393 H3932 0.950 no
C393 H3933 0.950 no
C394 H3941 0.950 no
C394 H3942 0.950 no
C394 H3943 0.950 no
C395 H3951 0.950 no
C395 H3952 0.950 no
C395 H3953 0.950 no
C396 H3961 0.950 no
C396 H3962 0.950 no
C396 H3963 0.950 no
C401 C402 1.380(4) yes
C401 C406 1.388(4) yes
C402 C403 1.398(4) yes
C402 H4021 0.950 no
C403 C404 1.386(4) yes
C403 C407 1.531(4) yes
C404 C405 1.384(4) yes
C404 H4041 0.950 no
C405 C406 1.396(4) yes
C405 C408 1.535(4) yes
C406 H4061 0.950 no
C407 C411 1.505(5) yes
C407 C412 1.510(5) yes
C407 C413 1.503(5) yes
C408 C414 1.500(5) yes
C408 C415 1.503(5) yes
C408 C416 1.500(5) yes
C411 H4111 0.950 no
C411 H4112 0.950 no
C411 H4113 0.950 no
C412 H4121 0.950 no
C412 H4122 0.950 no
C412 H4123 0.950 no
C413 H4131 0.950 no
C413 H4132 0.950 no
C413 H4133 0.950 no
C414 H4141 0.950 no
C414 H4142 0.950 no
C414 H4143 0.950 no
C415 H4151 0.950 no
C415 H4152 0.950 no
C415 H4153 0.950 no
C416 H4161 0.950 no
C416 H4162 0.950 no
C416 H4163 0.950 no
C421 C422 1.386(4) yes
C421 C426 1.378(4) yes
C422 C423 1.401(4) yes
C422 H4221 0.950 no
C423 C424 1.370(4) yes
C423 C427 1.532(3) yes
C424 C425 1.387(4) yes
C424 H4241 0.950 no
C425 C426 1.395(4) yes
C425 C428 1.529(4) yes
C426 H4261 0.950 no
C427 C431 1.505(5) yes
C427 C432 1.511(5) yes
C427 C433 1.507(5) yes
C428 C434 1.502(5) yes
C428 C435 1.501(5) yes
C428 C436 1.499(5) yes
C431 H4311 0.950 no
C431 H4312 0.950 no
C431 H4313 0.950 no
C432 H4321 0.950 no
C432 H4322 0.950 no
C432 H4323 0.950 no
C433 H4331 0.950 no
C433 H4332 0.950 no
C433 H4333 0.950 no
C434 H4341 0.950 no
C434 H4342 0.950 no
C434 H4343 0.950 no
C435 H4351 0.950 no
C435 H4352 0.950 no
C435 H4353 0.950 no
C436 H4361 0.950 no
C436 H4362 0.950 no
C436 H4363 0.950 no
C451 C452 1.488(14) yes
C451 C471 1.518(5) yes
C451 C491 1.520(5) yes
C451 C511 1.528(5) yes
C452 C453 1.223(16) yes
C453 C454 1.322(17) yes
C454 C455 1.169(16) yes
C455 C456 1.378(17) yes
C456 C457 1.205(15) yes
C457 C458 1.386(17) yes
C458 C459 1.176(15) yes
C459 C460 1.320(16) yes
C460 C461 1.189(15) yes
C461 C462 1.423(19) yes
C462 C463 1.262(18) yes
C463 C464 1.437(16) yes
C464 C531 1.515(6) yes
C464 C551 1.520(6) yes
C464 C571 1.526(5) yes
C471 C472 1.389(5) yes
C471 C476 1.381(5) yes
C472 C473 1.399(5) yes
C472 H4721 0.950 no
C473 C474 1.381(5) yes
C473 C477 1.533(4) yes
C474 C475 1.383(5) yes
C474 H4741 0.950 no
C475 C476 1.400(5) yes
C475 C478 1.531(4) yes
C476 H4761 0.950 no
C477 C481 1.509(5) yes
C477 C482 1.503(5) yes
C477 C483 1.504(5) yes
C478 C484 1.506(5) yes
C478 C485 1.502(5) yes
C478 C486 1.507(5) yes
C481 H4811 0.950 no
C481 H4812 0.950 no
C481 H4813 0.950 no
C482 H4821 0.950 no
C482 H4822 0.950 no
C482 H4823 0.950 no
C483 H4831 0.950 no
C483 H4832 0.950 no
C483 H4833 0.950 no
C484 H4841 0.950 no
C484 H4842 0.950 no
C484 H4843 0.950 no
C485 H4851 0.950 no
C485 H4852 0.950 no
C485 H4853 0.950 no
C486 H4861 0.950 no
C486 H4862 0.950 no
C486 H4863 0.950 no
C491 C492 1.385(5) yes
C491 C496 1.388(5) yes
C492 C493 1.392(5) yes
C492 H4921 0.950 no
C493 C494 1.389(5) yes
C493 C497 1.528(4) yes
C494 C495 1.384(5) yes
C494 H4941 0.950 no
C495 C496 1.392(5) yes
C495 C498 1.533(4) yes
C496 H4961 0.950 no
C497 C501 1.508(5) yes
C497 C502 1.503(5) yes
C497 C503 1.503(5) yes
C498 C504 1.503(5) yes
C498 C505 1.503(5) yes
C498 C506 1.507(5) yes
C501 H5011 0.950 no
C501 H5012 0.950 no
C501 H5013 0.950 no
C502 H5021 0.950 no
C502 H5022 0.950 no
C502 H5023 0.950 no
C503 H5031 0.950 no
C503 H5032 0.950 no
C503 H5033 0.950 no
C504 H5041 0.950 no
C504 H5042 0.950 no
C504 H5043 0.950 no
C505 H5051 0.950 no
C505 H5052 0.950 no
C505 H5053 0.950 no
C506 H5061 0.950 no
C506 H5062 0.950 no
C506 H5063 0.950 no
C511 C512 1.390(5) yes
C511 C516 1.393(5) yes
C512 C513 1.393(5) yes
C512 H5121 0.950 no
C513 C514 1.395(5) yes
C513 C517 1.534(4) yes
C514 C515 1.388(5) yes
C514 H5141 0.950 no
C515 C516 1.395(5) yes
C515 C518 1.536(4) yes
C516 H5161 0.950 no
C517 C521 1.510(5) yes
C517 C522 1.502(5) yes
C517 C523 1.504(5) yes
C518 C524 1.501(5) yes
C518 C525 1.504(5) yes
C518 C526 1.512(5) yes
C521 H5211 0.950 no
C521 H5212 0.950 no
C521 H5213 0.950 no
C522 H5221 0.950 no
C522 H5222 0.950 no
C522 H5223 0.950 no
C523 H5231 0.950 no
C523 H5232 0.950 no
C523 H5233 0.950 no
C524 H5241 0.950 no
C524 H5242 0.950 no
C524 H5243 0.950 no
C525 H5251 0.950 no
C525 H5252 0.950 no
C525 H5253 0.950 no
C526 H5261 0.950 no
C526 H5262 0.950 no
C526 H5263 0.950 no
C531 C532 1.384(5) yes
C531 C536 1.378(5) yes
C532 C533 1.385(5) yes
C532 H5321 0.950 no
C533 C534 1.381(5) yes
C533 C537 1.533(4) yes
C534 C535 1.380(5) yes
C534 H5341 0.950 no
C535 C536 1.388(5) yes
C535 C538 1.527(4) yes
C536 H5361 0.950 no
C537 C541 1.504(5) yes
C537 C542 1.508(5) yes
C537 C543 1.508(5) yes
C538 C544 1.504(5) yes
C538 C545 1.505(5) yes
C538 C546 1.506(5) yes
C541 H5411 0.950 no
C541 H5412 0.950 no
C541 H5413 0.950 no
C542 H5421 0.950 no
C542 H5422 0.950 no
C542 H5423 0.950 no
C543 H5431 0.950 no
C543 H5432 0.950 no
C543 H5433 0.950 no
C544 H5441 0.950 no
C544 H5442 0.950 no
C544 H5443 0.950 no
C545 H5451 0.950 no
C545 H5452 0.950 no
C545 H5453 0.950 no
C546 H5461 0.950 no
C546 H5462 0.950 no
C546 H5463 0.950 no
C551 C552 1.383(5) yes
C551 C556 1.387(5) yes
C552 C553 1.397(5) yes
C552 H5521 0.950 no
C553 C554 1.380(5) yes
C553 C557 1.535(4) yes
C554 C555 1.385(5) yes
C554 H5541 0.950 no
C555 C556 1.392(5) yes
C555 C558 1.531(4) yes
C556 H5561 0.950 no
C557 C561 1.503(5) yes
C557 C562 1.505(5) yes
C557 C563 1.508(5) yes
C558 C564 1.505(5) yes
C558 C565 1.510(5) yes
C558 C566 1.507(5) yes
C561 H5611 0.950 no
C561 H5612 0.950 no
C561 H5613 0.950 no
C562 H5621 0.950 no
C562 H5622 0.950 no
C562 H5623 0.950 no
C563 H5631 0.950 no
C563 H5632 0.950 no
C563 H5633 0.950 no
C564 H5641 0.951 no
C564 H5642 0.951 no
C564 H5643 0.950 no
C565 H5651 0.950 no
C565 H5652 0.950 no
C565 H5653 0.950 no
C566 H5661 0.950 no
C566 H5662 0.950 no
C566 H5663 0.950 no
C571 C572 1.382(5) yes
C571 C576 1.382(5) yes
C572 C573 1.403(5) yes
C572 H5721 0.950 no
C573 C574 1.376(5) yes
C573 C577 1.536(4) yes
C574 C575 1.387(5) yes
C574 H5741 0.950 no
C575 C576 1.398(5) yes
C575 C578 1.533(4) yes
C576 H5761 0.950 no
C577 C581 1.506(5) yes
C577 C582 1.506(5) yes
C577 C583 1.506(5) yes
C578 C584 1.508(5) yes
C578 C585 1.507(5) yes
C578 C586 1.507(5) yes
C581 H5811 0.950 no
C581 H5812 0.950 no
C581 H5813 0.950 no
C582 H5821 0.950 no
C582 H5822 0.950 no
C582 H5823 0.950 no
C583 H5831 0.950 no
C583 H5832 0.950 no
C583 H5833 0.950 no
C584 H5841 0.950 no
C584 H5842 0.950 no
C584 H5843 0.950 no
C585 H5851 0.950 no
C585 H5852 0.950 no
C585 H5853 0.950 no
C586 H5861 0.950 no
C586 H5862 0.950 no
C586 H5863 0.950 no
Zn2 N5 2.071(5) yes
Zn2 N6 2.084(4) yes
Zn2 N7 2.058(5) yes
Zn2 N8 2.031(4) yes
Zn2 O2 2.091(7) yes
N5 C51 1.380(4) yes
N5 C54 1.379(4) yes
N6 C56 1.373(4) yes
N6 C59 1.380(4) yes
N7 C61 1.369(4) yes
N7 C64 1.369(4) yes
N8 C66 1.370(4) yes
N8 C69 1.372(4) yes
O2 C80 1.4300(4) yes
O2 H22 0.950 no
C80 H801 0.950 no
C80 H802 0.950 no
C80 H803 0.950 no
C51 C52 1.438(5) yes
C51 C70 1.396(5) yes
C52 C53 1.359(4) yes
C52 H521 0.950 no
C53 C54 1.439(4) yes
C53 H531 0.950 no
C54 C55 1.409(5) yes
C55 C56 1.392(5) yes
C55 C71 1.5403(9) yes
C56 C57 1.435(4) yes
C57 C58 1.357(4) yes
C57 H571 0.950 no
C58 C59 1.429(4) yes
C58 H581 0.950 no
C59 C60 1.397(5) yes
C60 C61 1.379(5) yes
C60 H601 0.950 no
C61 C62 1.437(5) yes
C62 C63 1.346(4) yes
C62 H621 0.950 no
C63 C64 1.436(4) yes
C63 H631 0.950 no
C64 C65 1.376(5) yes
C65 C66 1.382(5) yes
C65 C81 1.5394(9) yes
C66 C67 1.437(4) yes
C67 C68 1.347(4) yes
C67 H671 0.950 no
C68 C69 1.437(5) yes
C68 H681 0.950 no
C69 C70 1.384(5) yes
C70 H701 0.950 no
C71 C72 1.3892(8) yes
C71 C76 1.3908(8) yes
C72 C73 1.3893(8) yes
C72 H721 0.950 no
C73 C74 1.3897(8) yes
C73 O230 1.4299(4) yes
C74 C75 1.3896(8) yes
C74 H741 0.950 no
C75 C76 1.3916(8) yes
C75 O246 1.4302(4) yes
C76 H761 0.950 no
C81 C82 1.3898(8) yes
C81 C86 1.3896(8) yes
C82 C83 1.3897(8) yes
C82 H821 0.950 no
C83 C84 1.3903(8) yes
C83 O280 1.4299(4) yes
C84 C85 1.3903(8) yes
C84 H841 0.950 no
C85 C86 1.3894(8) yes
C85 O296 1.4299(4) yes
C86 H861 0.950 no
C201 N202 1.361(5) yes
C201 C206 1.430(4) yes
C201 C214 1.421(5) yes
N202 C203 1.378(5) yes
C203 C204 1.382(5) yes
C203 C215 1.430(4) yes
C204 C205 1.333(5) yes
C204 H2041 0.950 no
C205 C206 1.390(5) yes
C205 H2051 0.950 no
C206 C207 1.393(5) yes
C207 C208 1.311(5) yes
C207 H2071 0.950 no
C208 C209 1.394(5) yes
C208 H2081 0.950 no
C209 C210 1.393(5) yes
C209 C214 1.430(4) yes
C210 C211 1.332(5) yes
C210 H2101 0.950 no
C211 C212 1.376(5) yes
C211 H2111 0.950 no
C212 N213 1.387(5) yes
C212 C231 1.430(4) yes
N213 C214 1.353(5) yes
C215 C216 1.379(5) yes
C215 C220 1.368(5) yes
C216 C217 1.323(5) yes
C216 H2161 0.950 no
C217 C218 1.378(5) yes
C217 H2171 0.950 no
C218 C219 1.387(5) yes
C218 O221 1.4300(4) yes
C219 C220 1.329(5) yes
C219 H2191 0.950 no
C220 H2201 0.950 no
O221 C222 1.4299(4) yes
C222 C223 1.5401(4) yes
C222 H2221 0.950 no
C222 H2222 0.950 no
C223 O224 1.4302(4) yes
C223 H2231 0.950 no
C223 H2232 0.950 no
O224 C225 1.4303(4) yes
C225 C226 1.5399(4) yes
C225 H2251 0.950 no
C225 H2252 0.950 no
C226 O227 1.4299(4) yes
C226 H2261 0.950 no
C226 H2262 0.950 no
O227 C228 1.4299(4) yes
C228 C229 1.5399(4) yes
C228 H2281 0.950 no
C228 H2282 0.950 no
C229 O230 1.4300(4) yes
C229 H2291 0.950 no
C229 H2292 0.950 no
C231 C232 1.395(5) yes
C231 C236 1.367(5) yes
C232 C233 1.321(5) yes
C232 H2321 0.950 no
C233 C234 1.380(5) yes
C233 H2331 0.950 no
C234 C235 1.392(5) yes
C234 O237 1.4299(4) yes
C235 C236 1.327(5) yes
C235 H2351 0.950 no
C236 H2361 0.950 no
O237 C238 1.4299(4) yes
C238 C239 1.5400(4) yes
C238 H2381 0.950 no
C238 H2382 0.950 no
C239 O240 1.4300(4) yes
C239 H2391 0.950 no
C239 H2392 0.950 no
O240 C241 1.4300(4) yes
C241 C242 1.5400(4) yes
C241 H2411 0.950 no
C241 H2412 0.950 no
C242 O243 1.4300(4) yes
C242 H2421 0.950 no
C242 H2422 0.950 no
O243 C244 1.4300(4) yes
C244 C245 1.5400(4) yes
C244 H2441 0.950 no
C244 H2442 0.950 no
C245 O246 1.4298(4) yes
C245 H2451 0.950 no
C245 H2452 0.950 no
C251 N252 1.341(5) yes
C251 C256 1.434(4) yes
C251 C264 1.393(5) yes
N252 C253 1.359(5) yes
C253 C254 1.389(5) yes
C253 C265 1.431(4) yes
C254 C255 1.323(5) yes
C254 H2541 0.950 no
C255 C256 1.380(5) yes
C255 H2551 0.950 no
C256 C257 1.383(5) yes
C257 C258 1.304(5) yes
C257 H2571 0.950 no
C258 C259 1.390(5) yes
C258 H2581 0.950 no
C259 C260 1.374(5) yes
C259 C264 1.427(4) yes
C260 C261 1.325(5) yes
C260 H2601 0.950 no
C261 C262 1.383(5) yes
C261 H2611 0.950 no
C262 N263 1.352(5) yes
C262 C281 1.427(4) yes
N263 C264 1.346(5) yes
C265 C266 1.365(5) yes
C265 C270 1.372(5) yes
C266 C267 1.317(5) yes
C266 H2661 0.950 no
C267 C268 1.379(5) yes
C267 H2671 0.950 no
C268 C269 1.369(5) yes
C268 O271 1.4299(4) yes
C269 C270 1.316(5) yes
C269 H2691 0.950 no
C270 H2701 0.950 no
O271 C272 1.4300(4) yes
C272 C273 1.5400(4) yes
C272 H2721 0.950 no
C272 H2722 0.950 no
C273 O274 1.4300(4) yes
C273 H2731 0.950 no
C273 H2732 0.950 no
O274 C275 1.4300(4) yes
C275 C276 1.5400(4) yes
C275 H2751 0.950 no
C275 H2752 0.950 no
C276 O277 1.4300(4) yes
C276 H2761 0.950 no
C276 H2762 0.950 no
O277 C278 1.4300(4) yes
C278 C279 1.5399(4) yes
C278 H2781 0.950 no
C278 H2782 0.950 no
C279 O280 1.4299(4) yes
C279 H2791 0.950 no
C279 H2792 0.950 no
C281 C282 1.371(5) yes
C281 C286 1.383(5) yes
C282 C283 1.325(5) yes
C282 H2821 0.950 no
C283 C284 1.385(5) yes
C283 H2831 0.950 no
C284 C285 1.380(5) yes
C284 O287 1.4300(4) yes
C285 C286 1.321(5) yes
C285 H2851 0.950 no
C286 H2861 0.950 no
O287 C288 1.4300(4) yes
C288 C289 1.5400(4) yes
C288 H2881 0.950 no
C288 H2882 0.950 no
C289 O290 1.4300(4) yes
C289 H2891 0.950 no
C289 H2892 0.950 no
O290 C291 1.4300(4) yes
C291 C292 1.5400(4) yes
C291 H2911 0.950 no
C291 H2912 0.950 no
C292 O293 1.4300(4) yes
C292 H2921 0.950 no
C292 H2922 0.950 no
O293 C294 1.4300(4) yes
C294 C295 1.5400(4) yes
C294 H2941 0.950 no
C294 H2942 0.950 no
C295 O296 1.4299(4) yes
C295 H2951 0.950 no
C295 H2952 0.950 no
C601 C602 1.495(10) yes
C601 C621 1.548(5) yes
C601 C641 1.555(5) yes
C601 C661 1.532(5) yes
C602 C603 1.193(11) yes
C603 C604 1.339(12) yes
C604 C605 1.216(12) yes
C605 C606 1.329(13) yes
C606 C607 1.261(12) yes
C607 C608 1.289(12) yes
C608 C609 1.237(12) yes
C609 C610 1.354(13) yes
C610 C611 1.222(12) yes
C611 C612 1.342(13) yes
C612 C613 1.193(12) yes
C613 C614 1.524(11) yes
C614 C681 1.529(5) yes
C614 C701 1.533(5) yes
C614 C721 1.532(5) yes
C621 C622 1.370(4) yes
C621 C626 1.397(4) yes
C622 C623 1.404(4) yes
C622 H6221 0.950 no
C623 C624 1.382(4) yes
C623 C627 1.526(4) yes
C624 C625 1.379(4) yes
C624 H6241 0.950 no
C625 C626 1.401(4) yes
C625 C628 1.537(3) yes
C626 H6261 0.950 no
C627 C631 1.505(5) yes
C627 C632 1.510(5) yes
C627 C633 1.502(5) yes
C628 C634 1.507(5) yes
C628 C635 1.507(5) yes
C628 C636 1.511(5) yes
C631 H6311 0.950 no
C631 H6312 0.950 no
C631 H6313 0.950 no
C632 H6321 0.950 no
C632 H6322 0.950 no
C632 H6323 0.950 no
C633 H6331 0.950 no
C633 H6332 0.950 no
C633 H6333 0.950 no
C634 H6341 0.950 no
C634 H6342 0.950 no
C634 H6343 0.950 no
C635 H6351 0.950 no
C635 H6352 0.950 no
C635 H6353 0.950 no
C636 H6361 0.950 no
C636 H6362 0.950 no
C636 H6363 0.950 no
C641 C642 1.382(4) yes
C641 C646 1.390(4) yes
C642 C643 1.391(4) yes
C642 H6421 0.950 no
C643 C644 1.393(4) yes
C643 C647 1.531(4) yes
C644 C645 1.380(4) yes
C644 H6441 0.950 no
C645 C646 1.397(4) yes
C645 C648 1.532(3) yes
C646 H6461 0.950 no
C647 C651 1.505(5) yes
C647 C652 1.503(5) yes
C647 C653 1.509(5) yes
C648 C654 1.501(5) yes
C648 C655 1.503(5) yes
C648 C656 1.508(5) yes
C651 H6511 0.950 no
C651 H6512 0.950 no
C651 H6513 0.950 no
C652 H6521 0.950 no
C652 H6522 0.950 no
C652 H6523 0.950 no
C653 H6531 0.950 no
C653 H6532 0.950 no
C653 H6533 0.950 no
C654 H6541 0.950 no
C654 H6542 0.950 no
C654 H6543 0.950 no
C655 H6551 0.950 no
C655 H6552 0.950 no
C655 H6553 0.950 no
C656 H6561 0.950 no
C656 H6562 0.950 no
C656 H6563 0.950 no
C661 C662 1.379(4) yes
C661 C666 1.393(4) yes
C662 C663 1.401(4) yes
C662 H6621 0.950 no
C663 C664 1.386(4) yes
C663 C667 1.528(3) yes
C664 C665 1.380(4) yes
C664 H6641 0.950 no
C665 C666 1.399(4) yes
C665 C668 1.529(3) yes
C666 H6661 0.950 no
C667 C671 1.511(5) yes
C667 C672 1.507(5) yes
C667 C673 1.506(5) yes
C668 C674 1.512(5) yes
C668 C675 1.508(5) yes
C668 C676 1.510(5) yes
C671 H6711 0.950 no
C671 H6712 0.950 no
C671 H6713 0.950 no
C672 H6721 0.950 no
C672 H6722 0.950 no
C672 H6723 0.950 no
C673 H6731 0.950 no
C673 H6732 0.950 no
C673 H6733 0.950 no
C674 H6741 0.949 no
C674 H6742 0.950 no
C674 H6743 0.950 no
C675 H6751 0.950 no
C675 H6752 0.950 no
C675 H6753 0.950 no
C676 H6761 0.950 no
C676 H6762 0.950 no
C676 H6763 0.950 no
C681 C682 1.381(4) yes
C681 C686 1.379(4) yes
C682 C683 1.392(4) yes
C682 H6821 0.950 no
C683 C684 1.384(4) yes
C683 C687 1.530(4) yes
C684 C685 1.380(4) yes
C684 H6841 0.950 no
C685 C686 1.397(4) yes
C685 C688 1.530(3) yes
C686 H6861 0.950 no
C687 C691 1.506(6) yes
C687 C692 1.503(6) yes
C687 C693 1.504(6) yes
C688 C694 1.505(5) yes
C688 C695 1.505(5) yes
C688 C696 1.507(5) yes
C691 H6911 0.950 no
C691 H6912 0.950 no
C691 H6913 0.950 no
C692 H6921 0.950 no
C692 H6922 0.950 no
C692 H6923 0.950 no
C693 H6931 0.950 no
C693 H6932 0.950 no
C693 H6933 0.950 no
C694 H6941 0.950 no
C694 H6942 0.950 no
C694 H6943 0.950 no
C695 H6951 0.950 no
C695 H6952 0.950 no
C695 H6953 0.950 no
C696 H6961 0.950 no
C696 H6962 0.950 no
C696 H6963 0.950 no
C701 C702 1.378(5) yes
C701 C706 1.375(5) yes
C702 C703 1.389(5) yes
C702 H7021 0.950 no
C703 C704 1.375(5) yes
C703 C707 1.527(4) yes
C704 C705 1.374(5) yes
C704 H7041 0.950 no
C705 C706 1.390(5) yes
C705 C708 1.531(4) yes
C706 H7061 0.950 no
C707 C711 1.511(6) yes
C707 C712 1.505(6) yes
C707 C713 1.497(6) yes
C708 C714 1.502(5) yes
C708 C715 1.509(5) yes
C708 C716 1.504(5) yes
C711 H7111 0.950 no
C711 H7112 0.950 no
C711 H7113 0.950 no
C712 H7121 0.950 no
C712 H7122 0.950 no
C712 H7123 0.950 no
C713 H7131 0.950 no
C713 H7132 0.950 no
C713 H7133 0.950 no
C714 H7141 0.950 no
C714 H7142 0.950 no
C714 H7143 0.950 no
C715 H7151 0.950 no
C715 H7152 0.950 no
C715 H7153 0.950 no
C716 H7161 0.950 no
C716 H7162 0.950 no
C716 H7163 0.950 no
C721 C722 1.377(4) yes
C721 C726 1.386(4) yes
C722 C723 1.394(4) yes
C722 H7221 0.950 no
C723 C724 1.382(5) yes
C723 C727 1.530(4) yes
C724 C725 1.378(5) yes
C724 H7241 0.950 no
C725 C726 1.392(4) yes
C725 C728 1.532(4) yes
C726 H7261 0.950 no
C727 C731 1.504(5) yes
C727 C732 1.501(5) yes
C727 C733 1.505(5) yes
C728 C734 1.504(5) yes
C728 C735 1.503(5) yes
C728 C736 1.513(5) yes
C731 H7311 0.950 no
C731 H7312 0.950 no
C731 H7313 0.950 no
C732 H7321 0.950 no
C732 H7322 0.950 no
C732 H7323 0.950 no
C733 H7331 0.950 no
C733 H7332 0.950 no
C733 H7333 0.950 no
C734 H7341 0.950 no
C734 H7342 0.950 no
C734 H7343 0.950 no
C735 H7351 0.950 no
C735 H7352 0.950 no
C735 H7353 0.950 no
C736 H7361 0.950 no
C736 H7362 0.950 no
C736 H7363 0.950 no
C751 C752 1.481(14) yes
C751 C771 1.532(5) yes
C751 C791 1.520(5) yes
C751 C811 1.533(5) yes
C752 C753 1.205(15) yes
C753 C754 1.465(19) yes
C754 C755 1.068(16) yes
C755 C756 1.42(2) yes
C756 C757 1.166(15) yes
C757 C758 1.382(18) yes
C758 C759 1.255(17) yes
C759 C760 1.279(18) yes
C760 C761 1.186(17) yes
C761 C762 1.40(2) yes
C762 C763 1.240(18) yes
C763 C764 1.442(15) yes
C764 C831 1.532(5) yes
C764 C851 1.526(5) yes
C764 C871 1.542(5) yes
C771 C772 1.391(5) yes
C771 C776 1.377(5) yes
C772 C773 1.398(5) yes
C772 H7721 0.950 no
C773 C774 1.381(5) yes
C773 C777 1.538(4) yes
C774 C775 1.385(5) yes
C774 H7741 0.950 no
C775 C776 1.398(5) yes
C775 C778 1.530(4) yes
C776 H7761 0.950 no
C777 C781 1.506(5) yes
C777 C782 1.507(5) yes
C777 C783 1.507(5) yes
C778 C784 1.501(5) yes
C778 C785 1.505(5) yes
C778 C786 1.504(5) yes
C781 H7811 0.950 no
C781 H7812 0.950 no
C781 H7813 0.950 no
C782 H7821 0.950 no
C782 H7822 0.950 no
C782 H7823 0.950 no
C783 H7831 0.950 no
C783 H7832 0.950 no
C783 H7833 0.950 no
C784 H7841 0.950 no
C784 H7842 0.950 no
C784 H7843 0.950 no
C785 H7851 0.950 no
C785 H7852 0.950 no
C785 H7853 0.950 no
C786 H7861 0.950 no
C786 H7862 0.950 no
C786 H7863 0.950 no
C791 C792 1.382(5) yes
C791 C796 1.378(5) yes
C792 C793 1.388(5) yes
C792 H7921 0.950 no
C793 C794 1.377(5) yes
C793 C797 1.531(4) yes
C794 C795 1.385(5) yes
C794 H7941 0.950 no
C795 C796 1.383(5) yes
C795 C798 1.528(4) yes
C796 H7961 0.950 no
C797 C801 1.507(5) yes
C797 C802 1.504(5) yes
C797 C803 1.508(5) yes
C798 C804 1.503(5) yes
C798 C805 1.506(5) yes
C798 C806 1.507(5) yes
C801 H8011 0.950 no
C801 H8012 0.950 no
C801 H8013 0.950 no
C802 H8021 0.950 no
C802 H8022 0.950 no
C802 H8023 0.950 no
C803 H8031 0.950 no
C803 H8032 0.950 no
C803 H8033 0.950 no
C804 H8041 0.950 no
C804 H8042 0.950 no
C804 H8043 0.950 no
C805 H8051 0.950 no
C805 H8052 0.950 no
C805 H8053 0.950 no
C806 H8061 0.950 no
C806 H8062 0.950 no
C806 H8063 0.950 no
C811 C812 1.385(5) yes
C811 C816 1.378(5) yes
C812 C813 1.393(5) yes
C812 H8121 0.950 no
C813 C814 1.378(5) yes
C813 C817 1.527(4) yes
C814 C815 1.379(5) yes
C814 H8141 0.949 no
C815 C816 1.395(5) yes
C815 C818 1.533(4) yes
C816 H8161 0.950 no
C817 C821 1.502(5) yes
C817 C822 1.508(5) yes
C817 C823 1.503(5) yes
C818 C824 1.506(5) yes
C818 C825 1.508(5) yes
C818 C826 1.507(5) yes
C821 H8211 0.950 no
C821 H8212 0.949 no
C821 H8213 0.950 no
C822 H8221 0.950 no
C822 H8222 0.952 no
C822 H8223 0.950 no
C823 H8231 0.950 no
C823 H8232 0.950 no
C823 H8233 0.950 no
C824 H8241 0.950 no
C824 H8242 0.950 no
C824 H8243 0.950 no
C825 H8251 0.950 no
C825 H8252 0.950 no
C825 H8253 0.950 no
C826 H8261 0.950 no
C826 H8262 0.950 no
C826 H8263 0.950 no
C831 C832 1.387(5) yes
C831 C836 1.378(5) yes
C832 C833 1.402(5) yes
C832 H8321 0.950 no
C833 C834 1.376(5) yes
C833 C837 1.533(4) yes
C834 C835 1.382(5) yes
C834 H8341 0.950 no
C835 C836 1.400(5) yes
C835 C838 1.531(4) yes
C836 H8361 0.950 no
C837 C841 1.506(5) yes
C837 C842 1.506(5) yes
C837 C843 1.499(5) yes
C838 C844 1.504(5) yes
C838 C845 1.506(5) yes
C838 C846 1.502(5) yes
C841 H8411 0.950 no
C841 H8412 0.950 no
C841 H8413 0.950 no
C842 H8421 0.950 no
C842 H8422 0.950 no
C842 H8423 0.950 no
C843 H8431 0.950 no
C843 H8432 0.950 no
C843 H8433 0.950 no
C844 H8441 0.950 no
C844 H8442 0.950 no
C844 H8443 0.950 no
C845 H8451 0.950 no
C845 H8452 0.950 no
C845 H8453 0.950 no
C846 H8461 0.950 no
C846 H8462 0.950 no
C846 H8463 0.950 no
C851 C852 1.381(5) yes
C851 C856 1.384(5) yes
C852 C853 1.390(5) yes
C852 H8521 0.950 no
C853 C854 1.384(5) yes
C853 C857 1.530(4) yes
C854 C855 1.380(5) yes
C854 H8541 0.950 no
C855 C856 1.390(5) yes
C855 C858 1.529(4) yes
C856 H8561 0.950 no
C857 C861 1.507(5) yes
C857 C862 1.507(5) yes
C857 C863 1.505(5) yes
C858 C864 1.507(5) yes
C858 C865 1.508(5) yes
C858 C866 1.504(5) yes
C861 H8611 0.950 no
C861 H8612 0.950 no
C861 H8613 0.950 no
C862 H8621 0.950 no
C862 H8622 0.950 no
C862 H8623 0.950 no
C863 H8631 0.950 no
C863 H8632 0.950 no
C863 H8633 0.950 no
C864 H8641 0.950 no
C864 H8642 0.950 no
C864 H8643 0.950 no
C865 H8651 0.950 no
C865 H8652 0.950 no
C865 H8653 0.950 no
C866 H8661 0.950 no
C866 H8662 0.950 no
C866 H8663 0.950 no
C871 C872 1.381(4) yes
C871 C876 1.390(4) yes
C872 C873 1.392(5) yes
C872 H8721 0.950 no
C873 C874 1.389(4) yes
C873 C877 1.531(4) yes
C874 C875 1.381(4) yes
C874 H8741 0.950 no
C875 C876 1.394(5) yes
C875 C878 1.537(4) yes
C876 H8761 0.950 no
C877 C881 1.502(5) yes
C877 C882 1.508(5) yes
C877 C883 1.510(5) yes
C878 C884 1.512(5) yes
C878 C885 1.506(5) yes
C878 C886 1.507(5) yes
C881 H8811 0.950 no
C881 H8812 0.950 no
C881 H8813 0.950 no
C882 H8821 0.950 no
C882 H8822 0.950 no
C882 H8823 0.950 no
C883 H8831 0.950 no
C883 H8832 0.950 no
C883 H8833 0.950 no
C884 H8841 0.950 no
C884 H8842 0.950 no
C884 H8843 0.950 no
C885 H8851 0.950 no
C885 H8852 0.950 no
C885 H8853 0.950 no
C886 H8861 0.950 no
C886 H8862 0.950 no
C886 H8863 0.950 no
C922 C923 1.5400(4) yes
C922 H9221 0.950 no
C922 H9222 0.950 no
C923 O924 1.4300(4) yes
C923 H9231 0.950 no
C923 H9232 0.950 no
O924 C925 1.4300(4) yes
C925 C926 1.5400(4) yes
C925 H9251 0.950 no
C925 H9252 0.950 no
C926 H9261 0.950 no
C926 H9262 0.950 no

loop_
_geom_hbond_atom_site_label_D
_geom_hbond_atom_site_label_H
_geom_hbond_atom_site_label_A
_geom_hbond_site_symmetry_A
_geom_hbond_angle_DHA
_geom_hbond_distance_DH
_geom_hbond_distance_HA
_geom_hbond_distance_DA
_geom_hbond_publ_flag
C123 H1222 O121 . 162 1.14 1.32 2.426(12) yes
C922 H1222 O124 . 123 1.17 2.04 2.843(12) yes
C122 H1222 O924 . 134 0.95 1.44 2.211(12) yes
C922 H1222 O924 . 137 1.17 1.44 2.426(12) yes
C123 H1232 C926 . 124 0.95 2.54 3.174(12) yes
C125 H1252 C72 1_645 149 0.95 2.53 3.385(12) yes
C129 H1291 C223 1_645 133 0.95 2.49 3.218(12) yes
C135 H1351 O243 1_655 125 0.95 2.56 3.204(12) yes
C138 H1382 O240 1_655 120 0.95 2.59 3.180(12) yes
C139 H1391 O237 1_655 149 0.95 2.28 3.131(12) yes
C189 H1892 C759 . 164 0.95 2.50 3.426(12) yes
C322 H3221 C346 . 131 0.95 2.44 3.143(12) yes
C503 H5031 C210 1_655 164 0.95 2.53 3.452(12) yes
C546 H5463 C289 . 150 0.95 2.39 3.243(12) yes
C222 H2221 C128 1_465 136 0.95 2.46 3.211(12) yes
C222 H2221 C129 1_465 161 0.95 2.21 3.121(12) yes
C222 H2222 O227 . 142 0.95 1.97 2.781(12) yes
C229 H2291 C609 . 164 0.95 2.50 3.421(12) yes
C275 H2751 C31 1_565 152 0.95 2.13 3.001(12) yes
C275 H2751 C32 1_565 165 0.95 1.76 2.686(12) yes
C275 H2751 C33 1_565 131 0.95 2.37 3.081(12) yes
C279 H2791 C172 1_565 145 0.95 2.57 3.393(12) yes
C646 H6461 C666 . 124 0.95 2.50 3.139(12) yes
C841 H8413 C543 2_564 155 0.95 2.53 3.411(12) yes
C876 H8761 C836 . 120 0.95 2.43 3.019(12) yes
C123 H9231 C58 1_645 138 1.13 2.53 3.449(12) yes
C923 H9231 C58 1_645 132 0.95 2.53 3.243(12) yes

loop_
_platon_squeeze_void_nr
_platon_squeeze_void_average_x
_platon_squeeze_void_average_y
_platon_squeeze_void_average_z
_platon_squeeze_void_volume
_platon_squeeze_void_count_electrons
_platon_squeeze_void_content
1 0.107 0.927 0.051 1680 419 ' '
2 0.107 1.073 0.550 1681 419 ' '
3 0.060 0.401 0.410 15 1 ' '
4 0.060 0.599 0.910 16 1 ' '
5 0.113 0.322 0.323 9 3 ' '
6 0.113 0.678 0.823 9 3 ' '
7 0.141 0.350 0.153 8 2 ' '
8 0.141 0.650 0.653 8 2 ' '
9 0.279 0.453 0.101 8 3 ' '
10 0.279 0.547 0.601 8 2 ' '
11 0.301 0.521 0.266 7 1 ' '
12 0.301 0.479 0.766 7 1 ' '
13 0.321 0.354 0.095 7 2 ' '
14 0.321 0.646 0.595 7 2 ' '
15 0.346 0.468 0.303 10 3 ' '
16 0.346 0.531 0.803 10 3 ' '
17 0.362 0.808 0.043 15 1 ' '
18 0.362 0.192 0.543 15 1 ' '
19 0.623 0.279 0.351 1101 292 ' '
20 0.623 0.721 0.851 1099 291 ' '
21 0.400 0.203 0.218 8 3 ' '
22 0.400 0.797 0.718 8 3 ' '
23 0.647 0.277 0.080 606 174 ' '
24 0.647 0.723 0.580 606 174 ' '
25 0.681 0.339 0.463 6 0 ' '
26 0.682 0.661 0.963 6 0 ' '
27 0.901 0.115 0.413 8 2 ' '
28 0.901 0.885 0.913 8 2 ' '
29 0.934 0.882 0.289 22 4 ' '
30 0.934 0.118 0.789 22 4 ' '
